data_7720544
loop_
_publ_author_name
'Costa-Vill&#xe9;n, Ernesto'
'Puigjaner, Cristina'
'Mayans, J&#xfa;lia'
'Escuer, Albert'

_publ_section_title
;
 Dodecanuclear Mn<sup>II</sup>-Gd<sup>III</sup> metallomacrocycles:
 magnetic and refrigerant responses.
;
_journal_issue 3
_journal_name_full 'Dalton transactions (Cambridge, England : 2003)'
_journal_page_first 1298
_journal_page_last 1305
_journal_paper_doi 10.1039/d5dt02886h
_journal_volume 55
_journal_year 2026
_chemical_formula_moiety 'C340 H424 Gd18 Mn18 N104 O232'
_chemical_formula_sum 'C340 H424 Gd18 Mn18 N104 O232'
_chemical_formula_weight 13499.23
_space_group_crystal_system triclinic
_space_group_IT_number 2
_space_group_name_Hall '-P 1'
_space_group_name_H-M_alt 'P -1'
_atom_sites_solution_hydrogens mixed
_audit_creation_method SHELXL-2019/1
_audit_update_record
;
2025-04-29 deposited with the CCDC.	2025-12-08 downloaded from the CCDC.
;
_cell_angle_alpha 97.262(2)
_cell_angle_beta 104.428(2)
_cell_angle_gamma 90.817(2)
_cell_formula_units_Z 1
_cell_length_a 21.8814(10)
_cell_length_b 22.2623(9)
_cell_length_c 35.8239(17)
_cell_measurement_reflns_used 9752
_cell_measurement_temperature 100(2)
_cell_measurement_theta_max 30.20
_cell_measurement_theta_min 2.37
_cell_volume 16745.9(13)
_computing_cell_refinement 'Bruker SAINT'
_computing_data_collection 'Bruker APEX4'
_computing_data_reduction 'Bruker SAINT'
_computing_molecular_graphics 'Bruker SHELXTL'
_computing_publication_material 'Bruker SHELXTL'
_computing_structure_refinement 'SHELXL-2019/1 (Sheldrick, 2019)'
_computing_structure_solution 'SHELXT 2014/5 (Sheldrick, 2014)'
_diffrn_ambient_temperature 100(2)
_diffrn_measured_fraction_theta_full 0.999
_diffrn_measured_fraction_theta_max 0.994
_diffrn_measurement_device_type 'Bruker APEX-II CCD'
_diffrn_measurement_method '\f and \w scans'
_diffrn_radiation_type MoK\a
_diffrn_radiation_wavelength 0.71073
_diffrn_reflns_av_R_equivalents 0.0910
_diffrn_reflns_av_unetI/netI 0.0483
_diffrn_reflns_Laue_measured_fraction_full 0.999
_diffrn_reflns_Laue_measured_fraction_max 0.994
_diffrn_reflns_limit_h_max 31
_diffrn_reflns_limit_h_min -31
_diffrn_reflns_limit_k_max 31
_diffrn_reflns_limit_k_min -31
_diffrn_reflns_limit_l_max 51
_diffrn_reflns_limit_l_min -51
_diffrn_reflns_number 961752
_diffrn_reflns_point_group_measured_fraction_full 0.999
_diffrn_reflns_point_group_measured_fraction_max 0.994
_diffrn_reflns_theta_full 25.242
_diffrn_reflns_theta_max 30.669
_diffrn_reflns_theta_min 1.705
_diffrn_source microfocus
_exptl_absorpt_coefficient_mu 2.159
_exptl_absorpt_correction_T_max 0.7461
_exptl_absorpt_correction_T_min 0.5059
_exptl_absorpt_correction_type multi-scan
_exptl_absorpt_process_details sadabs
_exptl_crystal_colour orange
_exptl_crystal_density_diffrn 1.339
_exptl_crystal_description prism
_exptl_crystal_F_000 6650
_exptl_crystal_preparation 'Magnetic properties'
_exptl_crystal_recrystallization_method 'Re-crystallisation from solvent: Acetonitrile/ethanol/diethylether'
_exptl_crystal_size_max 0.324
_exptl_crystal_size_mid 0.211
_exptl_crystal_size_min 0.105
_refine_diff_density_max 3.338
_refine_diff_density_min -2.584
_refine_diff_density_rms 0.143
_refine_ls_extinction_method none
_refine_ls_goodness_of_fit_ref 1.060
_refine_ls_hydrogen_treatment mixed
_refine_ls_matrix_type full
_refine_ls_number_parameters 3243
_refine_ls_number_reflns 103058
_refine_ls_number_restraints 24
_refine_ls_restrained_S_all 1.061
_refine_ls_R_factor_all 0.0763
_refine_ls_R_factor_gt 0.0540
_refine_ls_shift/su_max 0.005
_refine_ls_shift/su_mean 0.000
_refine_ls_structure_factor_coef Fsqd
_refine_ls_weighting_details 'w=1/[\s^2^(Fo^2^)+(0.0555P)^2^+65.1147P] where P=(Fo^2^+2Fc^2^)/3'
_refine_ls_weighting_scheme calc
_refine_ls_wR_factor_gt 0.1328
_refine_ls_wR_factor_ref 0.1486
_reflns_Friedel_coverage 0.000
_reflns_number_gt 78595
_reflns_number_total 103058
_reflns_threshold_expression 'I > 2\s(I)'
_cod_data_source_file d5dt02886h2.cif
_cod_data_source_block mo_i06acb143_0m_a_sq_s
_cod_database_code 7720544
_shelx_shelxl_version_number 2019/1
_shelx_space_group_comment
;
The symmetry employed for this shelxl refinement is uniquely defined
by the following loop, which should always be used as a source of
symmetry information in preference to the above space-group names.
They are only intended as comments.
;

loop_
_space_group_symop_operation_xyz
'x, y, z'
'-x, -y, -z'

loop_
_atom_site_label
_atom_site_type_symbol
_atom_site_fract_x
_atom_site_fract_y
_atom_site_fract_z
_atom_site_U_iso_or_equiv
_atom_site_adp_type
_atom_site_occupancy
_atom_site_site_symmetry_order
_atom_site_calc_flag
_atom_site_refinement_flags_posn
_atom_site_refinement_flags_adp
_atom_site_refinement_flags_occupancy
_atom_site_disorder_assembly
_atom_site_disorder_group
N1 N 0.6480(5) 0.8860(6) 0.8097(3) 0.1222(15) Uani 1 1 d . . . . .
O2 O 0.6392(4) 0.9049(4) 0.7781(2) 0.1222(15) Uani 1 1 d . . . . .
N2 N 0.75231(17) 1.12129(18) 1.14175(11) 0.0311(8) Uani 1 1 d . . . . .
N3 N 0.5317(2) 0.5913(3) 0.85529(16) 0.0575(14) Uani 1 1 d . . . . .
O3 O 0.6362(4) 0.9103(4) 0.8380(2) 0.1222(15) Uani 1 1 d . . . . .
O4 O 0.6709(4) 0.8348(5) 0.8146(2) 0.1222(15) Uani 1 1 d . . . . .
N4 N 0.1711(3) 0.4102(3) 0.29683(18) 0.0608(14) Uani 1 1 d . . . . .
N5 N -0.37911(19) -0.01136(18) 0.31790(12) 0.0397(10) Uani 1 1 d D . . . .
O6 O 0.5313(3) 0.6238(2) 0.82962(15) 0.0675(13) Uani 1 1 d . . . . .
O7 O 0.5593(3) 0.6100(5) 0.88961(19) 0.127(3) Uani 1 1 d . . . . .
O8 O 0.5011(2) 0.5405(2) 0.84699(12) 0.0549(11) Uani 1 1 d . . . . .
O10 O 0.71795(15) 1.08484(18) 1.11444(10) 0.0398(8) Uani 1 1 d . . . . .
O11 O 0.76176(15) 1.11064(16) 1.17560(9) 0.0356(7) Uani 1 1 d . . . . .
O12 O 0.77577(19) 1.16786(16) 1.13365(11) 0.0415(8) Uani 1 1 d . . . . .
C12 C 1.0180(5) 0.5515(4) 0.8593(3) 0.092(3) Uani 1 1 d . . . . .
H12A H 0.973243 0.540268 0.847458 0.139 Uiso 1 1 calc R U . . .
H12B H 1.032709 0.531097 0.882383 0.139 Uiso 1 1 calc R U . . .
H12F H 1.042688 0.538999 0.840479 0.139 Uiso 1 1 calc R U . . .
O14 O 0.1493(3) 0.4327(3) 0.26596(17) 0.0867(18) Uani 1 1 d . . . . .
O15 O 0.1909(2) 0.4453(2) 0.32855(14) 0.0615(12) Uani 1 1 d . . . . .
O16 O 0.1753(3) 0.3545(2) 0.29645(16) 0.0696(14) Uani 1 1 d . . . . .
O18 O -0.3469(4) -0.0109(9) 0.2944(3) 0.078(5) Uani 0.56(2) 1 d D . P A 1
O19 O -0.3675(4) -0.0493(5) 0.3440(4) 0.077(5) Uani 0.56(2) 1 d D . P A 1
O20 O -0.4270(7) 0.0200(9) 0.3176(5) 0.053(3) Uani 0.56(2) 1 d D . P A 1
O18D O -0.3491(6) 0.0232(5) 0.3016(4) 0.058(4) Uani 0.44(2) 1 d D . P A 2
O19D O -0.3626(4) -0.0652(3) 0.3196(3) 0.043(3) Uani 0.44(2) 1 d D . P A 2
O20D O -0.4287(9) 0.0060(9) 0.3271(8) 0.069(6) Uani 0.44(2) 1 d D . P A 2
O26 O 1.0254(2) 0.6122(2) 0.86965(15) 0.0676(13) Uani 1 1 d . . . . .
Mn2A Mn 0.12616(4) 0.32599(3) 0.54935(2) 0.03509(15) Uani 1 1 d . . . . .
Gd1A Gd 0.25358(2) 0.22108(2) 0.67755(2) 0.04345(7) Uani 1 1 d . . . . .
C1A C 0.2323(3) -0.0599(2) 0.63407(17) 0.0441(12) Uani 1 1 d . . . . .
H1AA H 0.187866 -0.073043 0.622672 0.066 Uiso 1 1 calc R U . . .
H1AB H 0.246159 -0.072413 0.660012 0.066 Uiso 1 1 calc R U . . .
H1AC H 0.258199 -0.078498 0.617455 0.066 Uiso 1 1 calc R U . . .
N1A N 0.1987(2) 0.23068(16) 0.60745(11) 0.0342(8) Uani 1 1 d . . . . .
O1A O 0.23901(18) 0.00504(15) 0.63713(10) 0.0400(8) Uani 1 1 d . . . . .
Mn1A Mn -0.26890(4) -0.07170(3) 0.30479(2) 0.03711(16) Uani 1 1 d . . . . .
Gd2A Gd 0.13724(2) 0.31267(2) 0.45388(2) 0.02713(4) Uani 1 1 d . . . . .
C2A C 0.2155(2) 0.0307(2) 0.60386(15) 0.0348(10) Uani 1 1 d . . . . .
N2A N 0.1882(2) 0.28990(17) 0.59883(12) 0.0381(9) Uani 1 1 d . . . . .
O2A O 0.23212(15) 0.12260(14) 0.64624(9) 0.0318(7) Uani 1 1 d . . . . .
Gd3A Gd -0.08457(2) 0.07652(2) 0.27580(2) 0.02712(4) Uani 1 1 d . . . . .
C3A C 0.1951(3) -0.0024(2) 0.56694(15) 0.0423(12) Uani 1 1 d . . . . .
H3AA H 0.197864 -0.045236 0.563494 0.051 Uiso 1 1 calc R U . . .
N3A N 0.2132(3) 0.38934(19) 0.62442(14) 0.0576(15) Uani 1 1 d . . . . .
H3AB H 0.224956 0.417977 0.644432 0.069 Uiso 1 1 calc R U . . .
O3A O 0.2460(3) 0.31833(17) 0.66258(11) 0.0647(14) Uani 1 1 d . . . . .
O4A O 0.14325(18) 0.38284(13) 0.50818(10) 0.0352(7) Uani 1 1 d . . . . .
C4A C 0.1709(3) 0.0278(2) 0.53534(15) 0.0475(14) Uani 1 1 d . . . . .
H4AA H 0.156811 0.005459 0.510091 0.057 Uiso 1 1 calc R U . . .
N4A N 0.1914(3) 0.40364(18) 0.58768(13) 0.0469(11) Uani 1 1 d . . . . .
O5A O 0.12674(19) 0.42354(16) 0.44202(11) 0.0422(8) Uani 1 1 d . . . . .
N5A N 0.07809(16) 0.22036(17) 0.41132(10) 0.0276(7) Uani 1 1 d . . . . .
C5A C 0.1671(3) 0.0897(2) 0.54020(14) 0.0402(11) Uani 1 1 d . . . . .
H5AA H 0.149844 0.109565 0.518226 0.048 Uiso 1 1 calc R U . . .
O6A O 0.05416(18) 0.24919(15) 0.55575(10) 0.0374(7) Uani 1 1 d . . . . .
C6A C 0.1881(2) 0.12420(19) 0.57704(13) 0.0314(9) Uani 1 1 d . . . . .
N6A N 0.08652(17) 0.21020(17) 0.37377(11) 0.0289(7) Uani 1 1 d . . . . .
O7A O 0.09056(15) 0.26522(14) 0.49429(9) 0.0315(6) Uani 1 1 d . . . . .
C7A C 0.2128(2) 0.09451(19) 0.60998(13) 0.0297(8) Uani 1 1 d . . . . .
N7A N 0.1319(2) 0.2541(2) 0.33120(11) 0.0385(9) Uani 1 1 d . . . . .
H7A H 0.158698 0.280127 0.326421 0.046 Uiso 1 1 calc R U . . .
O8A O 0.13752(17) 0.30615(16) 0.38971(10) 0.0393(8) Uani 1 1 d . . . . .
C8A C 0.1821(2) 0.18972(19) 0.57796(13) 0.0315(9) Uani 1 1 d . . . . .
H8AA H 0.163686 0.203459 0.553786 0.038 Uiso 1 1 calc R U . . .
N8A N 0.10162(19) 0.20754(19) 0.30336(11) 0.0333(8) Uani 1 1 d . . . . .
O9A O 0.01029(15) 0.11683(15) 0.27026(9) 0.0319(7) Uani 1 1 d . . . . .
C9A C 0.2163(3) 0.3297(2) 0.62945(16) 0.0479(14) Uani 1 1 d . . . . .
N9A N -0.13531(18) 0.00223(17) 0.30820(11) 0.0308(8) Uani 1 1 d . . . . .
O10A O -0.06520(17) 0.06353(18) 0.20711(10) 0.0415(8) Uani 1 1 d . . . . .
C10A C 0.2027(3) 0.4581(2) 0.58219(17) 0.0468(13) Uani 1 1 d . . . . .
H10C H 0.223233 0.486311 0.604092 0.056 Uiso 1 1 calc R U . . .
N10A N -0.19660(18) -0.02036(18) 0.28795(11) 0.0337(8) Uani 1 1 d . . . . .
O11A O 0.09876(15) 0.07761(16) 0.38339(10) 0.0367(7) Uani 1 1 d . . . . .
C11A C 0.1859(3) 0.4790(2) 0.54435(17) 0.0432(12) Uani 1 1 d . . . . .
N11A N -0.2714(2) -0.0189(2) 0.22981(13) 0.0457(12) Uani 1 1 d . . . . .
H11A H -0.288498 -0.001767 0.209079 0.055 Uiso 1 1 calc R U . . .
O12A O -0.00883(14) 0.06522(14) 0.33219(9) 0.0285(6) Uani 1 1 d . . . . .
C12A C 0.2024(3) 0.5401(2) 0.5428(2) 0.0550(15) Uani 1 1 d . . . . .
H12C H 0.221246 0.565681 0.566365 0.066 Uiso 1 1 calc R U . . .
N12A N -0.3019(2) -0.0664(2) 0.24016(13) 0.0449(11) Uani 1 1 d . . . . .
O13A O -0.18085(16) 0.03605(16) 0.24006(10) 0.0391(8) Uani 1 1 d . . . . .
C13A C 0.1919(3) 0.5635(2) 0.5083(2) 0.0571(16) Uani 1 1 d . . . . .
H13A H 0.202475 0.604941 0.507970 0.069 Uiso 1 1 calc R U . . .
N13A N 0.1319(3) 0.1877(3) 0.69248(16) 0.0576(13) Uani 1 1 d . . . . .
O14A O -0.31280(19) -0.15935(18) 0.28196(10) 0.0460(9) Uani 1 1 d . . . . .
C14A C 0.1655(3) 0.5260(2) 0.47366(18) 0.0442(12) Uani 1 1 d . . . . .
H14A H 0.158090 0.541638 0.449535 0.053 Uiso 1 1 calc R U . . .
N14A N 0.2349(2) 0.2360(2) 0.49478(16) 0.0559(14) Uani 1 1 d . . . . .
O15A O -0.3640(3) -0.2637(2) 0.28302(13) 0.0789(18) Uani 1 1 d . . . . .
N15A N -0.10638(19) 0.17739(18) 0.33251(12) 0.0344(8) Uani 1 1 d . . . . .
C15A C 0.1502(2) 0.4657(2) 0.47457(16) 0.0351(10) Uani 1 1 d . . . . .
O16A O 0.1379(3) 0.2237(2) 0.66906(13) 0.0663(13) Uani 1 1 d . . . . .
C16A C 0.1587(2) 0.44121(19) 0.50983(15) 0.0334(9) Uani 1 1 d . . . . .
O17A O 0.1818(2) 0.16625(19) 0.71121(11) 0.0479(9) Uani 1 1 d . . . . .
C17A C 0.1088(3) 0.4457(3) 0.40501(17) 0.0530(15) Uani 1 1 d . . . . .
H17A H 0.086432 0.413129 0.385107 0.080 Uiso 1 1 calc R U . . .
H17B H 0.146763 0.459560 0.398068 0.080 Uiso 1 1 calc R U . . .
H17C H 0.081110 0.479624 0.406641 0.080 Uiso 1 1 calc R U . . .
O18A O 0.0804(3) 0.1733(3) 0.69673(18) 0.0895(19) Uani 1 1 d . . . . .
C18A C 0.0396(3) 0.2390(3) 0.59166(16) 0.0482(13) Uani 1 1 d . . . . .
H18A H -0.006145 0.240423 0.588601 0.072 Uiso 1 1 calc R U . . .
H18B H 0.061340 0.270497 0.612582 0.072 Uiso 1 1 calc R U . . .
H18C H 0.053576 0.199127 0.598171 0.072 Uiso 1 1 calc R U . . .
O19A O 0.3284(2) 0.2195(2) 0.63758(13) 0.0560(11) Uani 1 1 d . . . . .
H19O H 0.327581 0.246375 0.622982 0.084 Uiso 1 1 calc R U . . .
C19A C 0.0272(2) 0.20898(19) 0.52321(14) 0.0308(9) Uani 1 1 d . . . . .
O20A O 0.2445(4) 0.2849(3) 0.73605(15) 0.102(2) Uani 1 1 d . . . . .
H20O H 0.248367 0.322323 0.735523 0.153 Uiso 1 1 calc R U . . .
C20A C -0.0167(2) 0.1628(2) 0.52231(15) 0.0351(10) Uani 1 1 d . . . . .
H20A H -0.029668 0.157097 0.545089 0.042 Uiso 1 1 calc R U . . .
O21A O 0.0522(3) 0.3776(2) 0.56241(19) 0.0746(15) Uani 1 1 d D . . . .
H21D H 0.031(4) 0.381(5) 0.5395(9) 0.112 Uiso 1 1 d D U . . .
H21E H 0.029(3) 0.392(4) 0.5772(18) 0.112 Uiso 1 1 d D U . . .
C21A C -0.0414(2) 0.1252(2) 0.48775(14) 0.0339(9) Uani 1 1 d . . . . .
H21A H -0.070678 0.092762 0.486716 0.041 Uiso 1 1 calc R U . . .
O22A O 0.22400(16) 0.28560(14) 0.51251(10) 0.0366(7) Uani 1 1 d . . . . .
C22A C -0.0230(2) 0.1352(2) 0.45488(14) 0.0323(9) Uani 1 1 d . . . . .
H22A H -0.041069 0.109814 0.431165 0.039 Uiso 1 1 calc R U . . .
O23A O 0.20431(18) 0.22272(17) 0.45959(13) 0.0518(10) Uani 1 1 d . . . . .
C23A C 0.0217(2) 0.1817(2) 0.45508(13) 0.0286(8) Uani 1 1 d . . . . .
O24A O 0.2721(3) 0.2029(2) 0.51205(19) 0.105(3) Uani 1 1 d . . . . .
C24A C 0.04785(19) 0.21961(18) 0.49033(13) 0.0264(8) Uani 1 1 d . . . . .
O25A O 0.23968(17) 0.35162(18) 0.45025(10) 0.0417(8) Uani 1 1 d . . . . .
H25O H 0.244548 0.353608 0.427906 0.063 Uiso 1 1 calc R U . . .
C25A C 0.03708(19) 0.18438(19) 0.41816(13) 0.0270(8) Uani 1 1 d . . . . .
H25A H 0.014317 0.156471 0.396756 0.032 Uiso 1 1 calc R U . . .
O26A O 0.1442(3) 0.0829(3) 0.31555(18) 0.0919(17) Uani 1 1 d . . . . .
H26A H 0.164598 0.108366 0.333896 0.138 Uiso 1 1 calc R U . . .
C60A C 0.1637(4) 0.0282(5) 0.3212(3) 0.0919(17) Uani 1 1 d . . . . .
H60A H 0.134610 0.007517 0.332835 0.138 Uiso 1 1 calc R U . . .
H60B H 0.206139 0.031520 0.338826 0.138 Uiso 1 1 calc R U . . .
H60C H 0.164707 0.004937 0.296305 0.138 Uiso 1 1 calc R U . . .
C26A C 0.1184(2) 0.2577(2) 0.36668(13) 0.0325(9) Uani 1 1 d . . . . .
O27A O -0.06021(14) 0.18111(14) 0.31732(9) 0.0300(6) Uani 1 1 d . . . . .
C27A C 0.1040(2) 0.2116(2) 0.26806(14) 0.0368(10) Uani 1 1 d . . . . .
H27A H 0.130268 0.243079 0.263829 0.044 Uiso 1 1 calc R U . . .
O28A O -0.14232(16) 0.13001(15) 0.32146(10) 0.0362(7) Uani 1 1 d . . . . .
C28A C 0.0690(2) 0.1710(2) 0.23477(13) 0.0342(9) Uani 1 1 d . . . . .
O29A O -0.1158(2) 0.2176(2) 0.35662(14) 0.0606(12) Uani 1 1 d . . . . .
C29A C 0.0776(3) 0.1804(3) 0.19816(15) 0.0444(12) Uani 1 1 d . . . . .
H29A H 0.109460 0.208772 0.196705 0.053 Uiso 1 1 calc R U . . .
O30A O -0.13891(15) 0.15486(15) 0.23922(9) 0.0330(7) Uani 1 1 d . . . . .
H30D H -0.170645 0.142156 0.221142 0.049 Uiso 1 1 calc R U . . .
C30A C 0.0401(3) 0.1489(3) 0.16459(14) 0.0445(12) Uani 1 1 d . . . . .
H30A H 0.047279 0.154638 0.140162 0.053 Uiso 1 1 calc R U . . .
O31A O -0.0519(3) -0.0237(2) 0.25823(16) 0.0738(12) Uani 1 1 d . . . . .
H31O H -0.081560 -0.050230 0.253068 0.111 Uiso 1 1 calc R U . . .
C31A C -0.0082(3) 0.1088(3) 0.16612(14) 0.0413(11) Uani 1 1 d . . . . .
H31A H -0.034708 0.087752 0.142861 0.050 Uiso 1 1 calc R U . . .
C32A C -0.0172(2) 0.0997(2) 0.20196(13) 0.0343(9) Uani 1 1 d . . . . .
C33A C 0.0219(2) 0.1287(2) 0.23726(12) 0.0300(9) Uani 1 1 d . . . . .
C34A C -0.1079(3) 0.0331(3) 0.17239(16) 0.0538(16) Uani 1 1 d . . . . .
H34A H -0.126864 0.063012 0.155670 0.081 Uiso 1 1 calc R U . . .
H34B H -0.141336 0.010619 0.179443 0.081 Uiso 1 1 calc R U . . .
H34C H -0.084757 0.004768 0.158424 0.081 Uiso 1 1 calc R U . . .
C35A C 0.1588(3) 0.0877(3) 0.4116(2) 0.0576(17) Uani 1 1 d . . . . .
H35A H 0.179026 0.048936 0.414502 0.086 Uiso 1 1 calc R U . . .
H35B H 0.152283 0.105503 0.436712 0.086 Uiso 1 1 calc R U . . .
H35C H 0.185887 0.115352 0.402912 0.086 Uiso 1 1 calc R U . . .
O35A O 0.02648(18) 0.33668(19) 0.43009(13) 0.0486(9) Uani 1 1 d . . . . .
H35O H 0.018650 0.328999 0.405756 0.073 Uiso 1 1 calc R U . . .
C36A C 0.0539(2) 0.0407(2) 0.39099(14) 0.0328(9) Uani 1 1 d . . . . .
C37A C 0.0627(2) 0.0139(2) 0.42460(15) 0.0414(12) Uani 1 1 d . . . . .
H37A H 0.101650 0.020321 0.443915 0.050 Uiso 1 1 calc R U . . .
C38A C 0.0143(3) -0.0226(2) 0.42997(15) 0.0425(12) Uani 1 1 d . . . . .
H38A H 0.019607 -0.040139 0.453347 0.051 Uiso 1 1 calc R U . . .
C39A C -0.0409(2) -0.0332(2) 0.40158(14) 0.0366(10) Uani 1 1 d . . . . .
H39A H -0.073145 -0.059351 0.405061 0.044 Uiso 1 1 calc R U . . .
C40A C -0.0510(2) -0.0058(2) 0.36698(12) 0.0299(9) Uani 1 1 d . . . . .
C41A C -0.0037(2) 0.03405(18) 0.36200(12) 0.0278(8) Uani 1 1 d . . . . .
C42A C -0.1125(2) -0.02053(19) 0.33951(13) 0.0297(9) Uani 1 1 d . . . . .
H42A H -0.138495 -0.050448 0.345586 0.036 Uiso 1 1 calc R U . . .
C43A C -0.2133(2) 0.0003(2) 0.25325(15) 0.0385(11) Uani 1 1 d . . . . .
C44A C -0.3499(3) -0.0928(3) 0.21464(17) 0.0516(15) Uani 1 1 d . . . . .
H44A H -0.364276 -0.076536 0.190870 0.062 Uiso 1 1 calc R U . . .
C45A C -0.3827(3) -0.1457(3) 0.2204(2) 0.0624(19) Uani 1 1 d . . . . .
C46A C -0.4357(4) -0.1701(4) 0.1907(3) 0.102(4) Uani 1 1 d . . . . .
H46A H -0.451534 -0.148463 0.169380 0.122 Uiso 1 1 calc R U . . .
C47A C -0.4649(5) -0.2244(5) 0.1920(3) 0.122(5) Uani 1 1 d . . . . .
H47A H -0.500850 -0.239401 0.171752 0.146 Uiso 1 1 calc R U . . .
C48A C -0.4432(4) -0.2572(5) 0.2220(3) 0.111(4) Uani 1 1 d . . . . .
H48A H -0.462695 -0.295496 0.222193 0.134 Uiso 1 1 calc R U . . .
C49A C -0.3923(4) -0.2338(4) 0.2521(2) 0.073(2) Uani 1 1 d . . . . .
C50A C -0.3614(3) -0.1779(3) 0.25181(17) 0.0505(14) Uani 1 1 d . . . . .
C51A C -0.3973(5) -0.3176(5) 0.2875(3) 0.119(5) Uani 1 1 d . . . . .
H51A H -0.403569 -0.346783 0.263853 0.178 Uiso 1 1 calc R U . . .
H51B H -0.438435 -0.307018 0.292021 0.178 Uiso 1 1 calc R U . . .
H51C H -0.372493 -0.335586 0.309738 0.178 Uiso 1 1 calc R U . . .
C52A C 0.3782(6) 0.1821(4) 0.6352(4) 0.118(4) Uani 1 1 d . . . . .
H52A H 0.368151 0.156686 0.609842 0.177 Uiso 1 1 calc R U . . .
H52B H 0.384665 0.156203 0.655904 0.177 Uiso 1 1 calc R U . . .
H52C H 0.416805 0.207058 0.638180 0.177 Uiso 1 1 calc R U . . .
C53A C 0.2887(3) 0.3857(3) 0.47810(17) 0.0527(15) Uani 1 1 d . . . . .
H53A H 0.329548 0.371157 0.475121 0.079 Uiso 1 1 calc R U . . .
H53B H 0.284663 0.381205 0.504244 0.079 Uiso 1 1 calc R U . . .
H53C H 0.286244 0.428542 0.474354 0.079 Uiso 1 1 calc R U . . .
C54A C -0.0296(4) 0.3249(5) 0.4425(4) 0.108(4) Uani 1 1 d . . . . .
H54A H -0.065712 0.341799 0.425614 0.162 Uiso 1 1 calc R U . . .
H54B H -0.024101 0.343733 0.469396 0.162 Uiso 1 1 calc R U . . .
H54C H -0.037105 0.281004 0.440823 0.162 Uiso 1 1 calc R U . . .
C56A C -0.1132(2) 0.2100(2) 0.23096(15) 0.0377(10) Uani 1 1 d . . . . .
H56A H -0.102215 0.202542 0.205916 0.057 Uiso 1 1 calc R U . . .
H56B H -0.075153 0.223966 0.251530 0.057 Uiso 1 1 calc R U . . .
H56C H -0.144558 0.241140 0.229804 0.057 Uiso 1 1 calc R U . . .
C57A C -0.0027(4) -0.0475(3) 0.2635(3) 0.0738(12) Uani 1 1 d . . . . .
H57A H -0.005805 -0.084194 0.275534 0.111 Uiso 1 1 calc R U . . .
H57B H 0.030420 -0.019552 0.280658 0.111 Uiso 1 1 calc R U . . .
H57C H 0.007769 -0.058452 0.238495 0.111 Uiso 1 1 calc R U . . .
C59A C 0.2496(6) 0.2750(4) 0.7709(2) 0.102(2) Uani 1 1 d . . . . .
H59A H 0.242731 0.312402 0.786618 0.153 Uiso 1 1 calc R U . . .
H59B H 0.218026 0.243528 0.771239 0.153 Uiso 1 1 calc R U . . .
H59C H 0.292010 0.261407 0.781724 0.153 Uiso 1 1 calc R U . . .
Mn3A Mn 0.06611(3) 0.13018(3) 0.32923(2) 0.03017(13) Uani 1 1 d . . . . .
Mn1B Mn 0.38999(3) 0.57955(3) 0.68839(2) 0.02995(13) Uani 1 1 d . . . . .
Gd3B Gd 0.59575(2) 0.43373(2) 0.72504(2) 0.02815(4) Uani 1 1 d . . . . .
C1B C 0.7423(2) 0.4253(3) 0.59623(16) 0.0420(11) Uani 1 1 d . . . . .
H1BA H 0.717868 0.406166 0.570594 0.063 Uiso 1 1 calc R U . . .
H1BB H 0.776444 0.399355 0.606605 0.063 Uiso 1 1 calc R U . . .
H1BC H 0.760221 0.464795 0.593808 0.063 Uiso 1 1 calc R U . . .
N1B N 0.51992(17) 0.50483(16) 0.68944(10) 0.0270(7) Uani 1 1 d . . . . .
O1B O 0.70150(15) 0.43366(15) 0.62217(9) 0.0311(6) Uani 1 1 d . . . . .
Mn2B Mn 0.41735(3) 0.82985(3) 0.53659(2) 0.03242(14) Uani 1 1 d . . . . .
Gd1B Gd 0.40609(2) 0.72903(2) 0.66917(2) 0.03194(5) Uani 1 1 d . . . . .
C2B C 0.6503(2) 0.4686(2) 0.61207(13) 0.0294(8) Uani 1 1 d . . . . .
N2B N 0.47374(18) 0.52767(16) 0.70778(11) 0.0297(7) Uani 1 1 d . . . . .
O2B O 0.62957(14) 0.44323(14) 0.66938(9) 0.0275(6) Uani 1 1 d . . . . .
Mn3B Mn 0.29094(3) 0.61656(3) 0.32348(2) 0.02906(13) Uani 1 1 d . . . . .
Gd2B Gd 0.32055(2) 0.80705(2) 0.44315(2) 0.02872(4) Uani 1 1 d . . . . .
C3B C 0.6350(2) 0.4950(2) 0.57822(13) 0.0333(9) Uani 1 1 d . . . . .
H3BA H 0.660755 0.489851 0.560348 0.040 Uiso 1 1 calc R U . . .
N3B N 0.4417(2) 0.52851(19) 0.76450(12) 0.0380(9) Uani 1 1 d . . . . .
H3BB H 0.439072 0.511993 0.785141 0.046 Uiso 1 1 calc R U . . .
O3B O 0.52566(16) 0.47486(15) 0.75818(9) 0.0335(7) Uani 1 1 d . . . . .
O4B O 0.37620(16) 0.67172(14) 0.71149(9) 0.0320(7) Uani 1 1 d . . . . .
C4B C 0.5816(2) 0.5291(2) 0.57060(14) 0.0358(10) Uani 1 1 d . . . . .
H4BA H 0.569575 0.545888 0.546884 0.043 Uiso 1 1 calc R U . . .
N4B N 0.4047(2) 0.57527(18) 0.75235(12) 0.0354(8) Uani 1 1 d . . . . .
O5B O 0.33255(18) 0.77902(15) 0.70926(10) 0.0394(8) Uani 1 1 d . . . . .
C5B C 0.5461(2) 0.5385(2) 0.59736(13) 0.0324(9) Uani 1 1 d . . . . .
H5BA H 0.510749 0.563215 0.592372 0.039 Uiso 1 1 calc R U . . .
N5B N 0.3995(2) 0.73563(16) 0.59824(11) 0.0318(8) Uani 1 1 d . . . . .
O6B O 0.37309(16) 0.51064(13) 0.63125(9) 0.0301(6) Uani 1 1 d . . . . .
C6B C 0.5613(2) 0.51194(18) 0.63220(12) 0.0267(8) Uani 1 1 d . . . . .
N6B N 0.4013(2) 0.79472(16) 0.58800(12) 0.0349(8) Uani 1 1 d . . . . .
O7B O 0.39057(16) 0.62880(13) 0.63912(9) 0.0313(6) Uani 1 1 d . . . . .
C7B C 0.6129(2) 0.47432(18) 0.63919(12) 0.0257(8) Uani 1 1 d . . . . .
N7B N 0.3998(3) 0.89491(19) 0.61241(13) 0.0494(12) Uani 1 1 d . . . . .
H7B H 0.405983 0.924529 0.631896 0.059 Uiso 1 1 calc R U . . .
O8B O 0.40513(19) 0.82613(15) 0.65330(10) 0.0424(8) Uani 1 1 d . . . . .
C8B C 0.5197(2) 0.52699(19) 0.65791(12) 0.0283(8) Uani 1 1 d . . . . .
H8BA H 0.489343 0.556224 0.650585 0.034 Uiso 1 1 calc R U . . .
N8B N 0.3877(2) 0.90688(18) 0.57446(13) 0.0415(10) Uani 1 1 d . . . . .
O9B O 0.36250(17) 0.88171(14) 0.49509(10) 0.0371(7) Uani 1 1 d . . . . .
C9B C 0.4830(2) 0.5089(2) 0.74268(13) 0.0324(9) Uani 1 1 d . . . . .
N9B N 0.34403(16) 0.71262(16) 0.40338(11) 0.0275(7) Uani 1 1 d . . . . .
O10B O 0.3159(2) 0.91772(16) 0.42822(11) 0.0449(9) Uani 1 1 d . . . . .
C10B C 0.3788(2) 0.6045(2) 0.77701(14) 0.0348(10) Uani 1 1 d . . . . .
H10D H 0.382165 0.589870 0.801183 0.042 Uiso 1 1 calc R U . . .
N10B N 0.30413(17) 0.69880(18) 0.36569(11) 0.0300(7) Uani 1 1 d . . . . .
O11B O 0.49654(17) 0.75873(16) 0.54443(10) 0.0386(8) Uani 1 1 d . . . . .
C11B C 0.3444(2) 0.6592(2) 0.76984(14) 0.0324(9) Uani 1 1 d . . . . .
N11B N 0.2240(2) 0.7365(2) 0.32163(12) 0.0418(10) Uani 1 1 d . . . . .
H11B H 0.192201 0.760270 0.315816 0.050 Uiso 1 1 calc R U . . .
O12B O 0.40584(14) 0.76657(13) 0.48338(9) 0.0292(6) Uani 1 1 d . . . . .
C12B C 0.3116(2) 0.6831(2) 0.79736(14) 0.0346(9) Uani 1 1 d . . . . .
H12D H 0.309116 0.661337 0.818156 0.042 Uiso 1 1 calc R U . . .
N12B N 0.2347(2) 0.6906(2) 0.29469(12) 0.0384(9) Uani 1 1 d . . . . .
O13B O 0.26094(17) 0.79136(16) 0.37992(10) 0.0395(8) Uani 1 1 d . . . . .
C13B C 0.2834(2) 0.7372(2) 0.79420(15) 0.0364(10) Uani 1 1 d . . . . .
H13B H 0.260002 0.751947 0.812231 0.044 Uiso 1 1 calc R U . . .
N13B N 0.5331(2) 0.32899(19) 0.66915(13) 0.0389(9) Uani 1 1 d . . . . .
O14B O 0.30315(15) 0.60163(16) 0.26582(9) 0.0348(7) Uani 1 1 d . . . . .
C14B C 0.2885(2) 0.7712(2) 0.76475(14) 0.0333(9) Uani 1 1 d . . . . .
H14B H 0.269700 0.809296 0.763132 0.040 Uiso 1 1 calc R U . . .
N14B N 0.5377(2) 0.6881(2) 0.68172(14) 0.0468(11) Uani 1 1 d . . . . .
O15B O 0.33087(18) 0.54530(19) 0.20517(10) 0.0451(9) Uani 1 1 d . . . . .
C15B C 0.3211(2) 0.7488(2) 0.73814(13) 0.0327(9) Uani 1 1 d . . . . .
N15B N 0.2673(2) 0.73340(19) 0.49188(15) 0.0465(11) Uani 1 1 d . . . . .
O16B O 0.57230(19) 0.35646(18) 0.76264(11) 0.0453(9) Uani 1 1 d . . . . .
H16O H 0.561385 0.373314 0.782150 0.068 Uiso 1 1 calc R U . . .
N16B N 0.2738(2) 0.5162(2) 0.68781(13) 0.0435(10) Uani 1 1 d . . . . .
C16B C 0.3479(2) 0.6911(2) 0.73892(13) 0.0310(9) Uani 1 1 d . . . . .
O17B O 0.59108(16) 0.32841(16) 0.68649(10) 0.0371(7) Uani 1 1 d . . . . .
C17B C 0.3011(3) 0.8346(3) 0.7031(2) 0.0579(17) Uani 1 1 d . . . . .
H17D H 0.311063 0.850388 0.680888 0.087 Uiso 1 1 calc R U . . .
H17E H 0.315602 0.864435 0.726450 0.087 Uiso 1 1 calc R U . . .
H17F H 0.255396 0.826894 0.697901 0.087 Uiso 1 1 calc R U . . .
O18B O 0.50477(16) 0.37584(15) 0.67732(11) 0.0378(7) Uani 1 1 d . . . . .
C18B C 0.3810(2) 0.44639(19) 0.63014(14) 0.0348(10) Uani 1 1 d . . . . .
H18D H 0.344664 0.424424 0.611481 0.052 Uiso 1 1 calc R U . . .
H18E H 0.384128 0.434870 0.656037 0.052 Uiso 1 1 calc R U . . .
H18F H 0.419719 0.436142 0.622141 0.052 Uiso 1 1 calc R U . . .
O19B O 0.5067(2) 0.2867(2) 0.64554(15) 0.0623(12) Uani 1 1 d . . . . .
C19B C 0.3746(2) 0.53568(19) 0.59791(13) 0.0295(8) Uani 1 1 d . . . . .
O20B O 0.64526(19) 0.53484(18) 0.73888(12) 0.0456(9) Uani 1 1 d . . . . .
H20E H 0.624657 0.565261 0.743407 0.068 Uiso 1 1 calc R U . . .
C20B C 0.3703(3) 0.5008(2) 0.56233(13) 0.0364(10) Uani 1 1 d . . . . .
H20B H 0.364964 0.457902 0.559630 0.044 Uiso 1 1 calc R U . . .
O21B O 0.28639(19) 0.56832(17) 0.67999(11) 0.0435(8) Uani 1 1 d . . . . .
C21B C 0.3740(3) 0.5299(2) 0.53056(14) 0.0390(11) Uani 1 1 d . . . . .
H21B H 0.372275 0.506540 0.506171 0.047 Uiso 1 1 calc R U . . .
O22B O 0.3153(2) 0.48038(18) 0.69552(14) 0.0590(12) Uani 1 1 d . . . . .
C22B C 0.3800(2) 0.5916(2) 0.53437(13) 0.0349(10) Uani 1 1 d . . . . .
H22B H 0.380828 0.610629 0.512206 0.042 Uiso 1 1 calc R U . . .
O23B O 0.2195(3) 0.5010(3) 0.6863(2) 0.094(2) Uani 1 1 d . . . . .
C23B C 0.3850(2) 0.62807(19) 0.57052(13) 0.0303(9) Uani 1 1 d . . . . .
O24B O 0.5141(2) 0.7237(2) 0.65753(12) 0.0511(10) Uani 1 1 d . . . . .
C24B C 0.3836(2) 0.59971(18) 0.60341(13) 0.0280(8) Uani 1 1 d . . . . .
O25B O 0.50106(18) 0.67014(16) 0.70124(11) 0.0415(8) Uani 1 1 d . . . . .
C25B C 0.3907(2) 0.6930(2) 0.56957(13) 0.0316(9) Uani 1 1 d . . . . .
H25B H 0.387639 0.705315 0.544738 0.038 Uiso 1 1 calc R U . . .
O26B O 0.5918(2) 0.6731(3) 0.68649(15) 0.0683(13) Uani 1 1 d . . . . .
C26B C 0.4019(3) 0.8359(2) 0.61878(15) 0.0376(10) Uani 1 1 d . . . . .
O27B O 0.4711(2) 0.79180(18) 0.72607(12) 0.0534(11) Uani 1 1 d . . . . .
H27D H 0.464303 0.828873 0.726234 0.080 Uiso 1 1 calc R U . . .
C27B C 0.3707(3) 0.9609(2) 0.56802(17) 0.0434(12) Uani 1 1 d . . . . .
H27B H 0.370500 0.990012 0.589777 0.052 Uiso 1 1 calc R U . . .
O28B O 0.29604(18) 0.72685(18) 0.63122(11) 0.0429(8) Uani 1 1 d . . . . .
H28O H 0.283914 0.754226 0.617313 0.064 Uiso 1 1 calc R U . . .
C28B C 0.3521(3) 0.9793(2) 0.52999(17) 0.0425(12) Uani 1 1 d . . . . .
O29B O 0.5015(3) 0.8861(2) 0.5439(2) 0.0826(18) Uani 1 1 d D . . . .
H29O H 0.497(4) 0.9242(10) 0.544(3) 0.124 Uiso 1 1 d D U . . .
H29P H 0.536(3) 0.880(4) 0.536(3) 0.124 Uiso 1 1 d D U . . .
C29B C 0.3346(3) 1.0394(2) 0.5272(2) 0.0541(15) Uani 1 1 d . . . . .
H29B H 0.337828 1.066511 0.550418 0.065 Uiso 1 1 calc R U . . .
O30B O 0.29016(18) 0.78644(15) 0.50582(11) 0.0383(7) Uani 1 1 d . . . . .
C30B C 0.3129(3) 1.0599(2) 0.4921(2) 0.0530(15) Uani 1 1 d . . . . .
H30B H 0.301707 1.100807 0.491002 0.064 Uiso 1 1 calc R U . . .
O31B O 0.2657(2) 0.71593(16) 0.45668(12) 0.0483(10) Uani 1 1 d . . . . .
C31B C 0.3073(2) 1.0202(2) 0.45795(18) 0.0420(11) Uani 1 1 d . . . . .
H31B H 0.292949 1.034045 0.433384 0.050 Uiso 1 1 calc R U . . .
O32B O 0.2503(3) 0.7010(2) 0.51295(15) 0.0689(14) Uani 1 1 d . . . . .
C32B C 0.3227(2) 0.9613(2) 0.45994(16) 0.0354(10) Uani 1 1 d . . . . .
O33B O 0.21468(17) 0.84114(19) 0.44166(12) 0.0456(9) Uani 1 1 d . . . . .
H33D H 0.188331 0.837822 0.419904 0.068 Uiso 1 1 calc R U . . .
C33B C 0.3471(2) 0.9392(2) 0.49578(15) 0.0343(10) Uani 1 1 d . . . . .
C34B C 0.2895(5) 0.9355(3) 0.3911(2) 0.080(3) Uani 1 1 d . . . . .
H34D H 0.286266 0.900501 0.370986 0.121 Uiso 1 1 calc R U . . .
H34E H 0.316764 0.967586 0.386469 0.121 Uiso 1 1 calc R U . . .
H34F H 0.247411 0.950545 0.390172 0.121 Uiso 1 1 calc R U . . .
O34B O 0.20158(18) 0.56636(19) 0.31044(12) 0.0458(9) Uani 1 1 d D . . . .
H34J H 0.1674(19) 0.568(3) 0.2930(16) 0.069 Uiso 1 1 d D U . . .
H34K H 0.202(3) 0.5305(13) 0.3162(19) 0.069 Uiso 1 1 d D U . . .
C35B C 0.5441(3) 0.7534(3) 0.58014(18) 0.065(2) Uani 1 1 d . . . . .
H35D H 0.536246 0.715243 0.589543 0.098 Uiso 1 1 calc R U . . .
H35E H 0.542138 0.787501 0.599879 0.098 Uiso 1 1 calc R U . . .
H35F H 0.586119 0.753700 0.575057 0.098 Uiso 1 1 calc R U . . .
O35B O 0.4049(2) 0.8348(2) 0.41470(14) 0.0562(11) Uani 1 1 d . . . . .
H35J H 0.387755 0.826853 0.390785 0.084 Uiso 1 1 calc R U . . .
C36B C 0.4929(2) 0.7136(2) 0.51375(12) 0.0291(8) Uani 1 1 d . . . . .
C37B C 0.5333(2) 0.6671(2) 0.51497(13) 0.0320(9) Uani 1 1 d . . . . .
H37B H 0.565862 0.663939 0.537707 0.038 Uiso 1 1 calc R U . . .
C38B C 0.5253(2) 0.6243(2) 0.48174(13) 0.0326(9) Uani 1 1 d . . . . .
H38B H 0.552030 0.591021 0.481986 0.039 Uiso 1 1 calc R U . . .
C39B C 0.4791(2) 0.63019(19) 0.44896(13) 0.0282(8) Uani 1 1 d . . . . .
H39B H 0.475182 0.601406 0.426426 0.034 Uiso 1 1 calc R U . . .
C40B C 0.43729(19) 0.67782(18) 0.44770(12) 0.0255(8) Uani 1 1 d . . . . .
C41B C 0.44318(19) 0.72063(19) 0.48106(13) 0.0270(8) Uani 1 1 d . . . . .
C42B C 0.38976(19) 0.67732(18) 0.41101(12) 0.0253(8) Uani 1 1 d . . . . .
H42B H 0.393149 0.647289 0.390385 0.030 Uiso 1 1 calc R U . . .
C43B C 0.2648(2) 0.7436(2) 0.35758(14) 0.0347(10) Uani 1 1 d . . . . .
C44B C 0.2057(3) 0.6918(3) 0.25907(16) 0.0534(15) Uani 1 1 d . . . . .
H44B H 0.175568 0.721764 0.253079 0.064 Uiso 1 1 calc R U . . .
C45B C 0.2168(3) 0.6493(3) 0.22727(16) 0.0540(15) Uani 1 1 d . . . . .
C46B C 0.1789(4) 0.6550(4) 0.1892(2) 0.085(3) Uani 1 1 d . . . . .
H46B H 0.145581 0.682256 0.186166 0.102 Uiso 1 1 calc R U . . .
C47B C 0.1902(5) 0.6217(5) 0.1574(2) 0.096(3) Uani 1 1 d . . . . .
H47B H 0.163507 0.624497 0.132412 0.115 Uiso 1 1 calc R U . . .
C48B C 0.2406(4) 0.5836(4) 0.16129(17) 0.0655(19) Uani 1 1 d . . . . .
H48B H 0.248908 0.561280 0.138823 0.079 Uiso 1 1 calc R U . . .
C49B C 0.2783(3) 0.5781(3) 0.19751(15) 0.0462(12) Uani 1 1 d . . . . .
C50B C 0.2658(2) 0.6101(3) 0.23165(14) 0.0409(11) Uani 1 1 d . . . . .
C51B C 0.3450(3) 0.5085(3) 0.17275(16) 0.0527(15) Uani 1 1 d . . . . .
H51D H 0.310351 0.478199 0.161070 0.079 Uiso 1 1 calc R U . . .
H51E H 0.384230 0.487934 0.181721 0.079 Uiso 1 1 calc R U . . .
H51F H 0.350049 0.534187 0.153340 0.079 Uiso 1 1 calc R U . . .
C52B C 0.6040(5) 0.3030(5) 0.7720(3) 0.103(4) Uani 1 1 d . . . . .
H52D H 0.573084 0.271030 0.772415 0.154 Uiso 1 1 calc R U . . .
H52E H 0.633947 0.311483 0.797624 0.154 Uiso 1 1 calc R U . . .
H52F H 0.626965 0.289708 0.752381 0.154 Uiso 1 1 calc R U . . .
C53B C 0.7013(3) 0.5538(3) 0.7298(2) 0.071(2) Uani 1 1 d . . . . .
H53D H 0.710228 0.597153 0.738796 0.106 Uiso 1 1 calc R U . . .
H53E H 0.736587 0.530936 0.742666 0.106 Uiso 1 1 calc R U . . .
H53F H 0.695844 0.546252 0.701559 0.106 Uiso 1 1 calc R U . . .
C54B C 0.2436(4) 0.6920(4) 0.6334(3) 0.081(3) Uani 1 1 d . . . . .
H54D H 0.212305 0.718772 0.640917 0.121 Uiso 1 1 calc R U . . .
H54E H 0.256920 0.664298 0.652754 0.121 Uiso 1 1 calc R U . . .
H54F H 0.224804 0.668501 0.607907 0.121 Uiso 1 1 calc R U . . .
C55B C 0.1907(3) 0.8782(3) 0.46952(19) 0.0521(14) Uani 1 1 d . . . . .
H55D H 0.175286 0.915353 0.459029 0.078 Uiso 1 1 calc R U . . .
H55E H 0.224359 0.888822 0.493400 0.078 Uiso 1 1 calc R U . . .
H55F H 0.155854 0.856158 0.475334 0.078 Uiso 1 1 calc R U . . .
C56B C 0.5177(5) 0.7838(4) 0.7582(2) 0.101(4) Uani 1 1 d . . . . .
H56D H 0.557796 0.778597 0.750969 0.151 Uiso 1 1 calc R U . . .
H56E H 0.506930 0.747641 0.768739 0.151 Uiso 1 1 calc R U . . .
H56F H 0.521679 0.819357 0.777944 0.151 Uiso 1 1 calc R U . . .
C57B C 0.4690(5) 0.8233(6) 0.4216(4) 0.126(5) Uani 1 1 d . . . . .
H57D H 0.479061 0.808746 0.396969 0.189 Uiso 1 1 calc R U . . .
H57E H 0.478774 0.792332 0.439149 0.189 Uiso 1 1 calc R U . . .
H57F H 0.494218 0.860662 0.433657 0.189 Uiso 1 1 calc R U . . .
Mn3C Mn 0.96399(3) 0.65022(3) 0.97552(2) 0.02872(13) Uani 1 1 d . . . . .
N1C N 1.08430(16) 0.71845(17) 0.95632(11) 0.0275(7) Uani 1 1 d . . . . .
Gd2C Gd 1.19747(2) 0.70884(2) 0.95253(2) 0.02739(4) Uani 1 1 d . . . . .
O1C O 1.18923(13) 0.92067(14) 0.92961(9) 0.0280(6) Uani 1 1 d . . . . .
C1C C 1.2032(2) 0.9845(2) 0.93098(14) 0.0311(9) Uani 1 1 d . . . . .
H1CA H 1.248291 0.991316 0.932811 0.047 Uiso 1 1 calc R U . . .
H1CB H 1.192739 1.006862 0.953754 0.047 Uiso 1 1 calc R U . . .
H1CC H 1.178193 0.998678 0.907305 0.047 Uiso 1 1 calc R U . . .
Mn1C Mn 0.66806(3) 0.86120(4) 0.88874(2) 0.03697(16) Uani 1 1 d . . . . .
N2C N 1.05359(17) 0.66505(17) 0.96117(11) 0.0293(7) Uani 1 1 d . . . . .
Gd3C Gd 0.81336(2) 0.66405(2) 0.92096(2) 0.03425(5) Uani 1 1 d . . . . .
O2C O 1.17432(13) 0.80894(14) 0.94299(9) 0.0265(6) Uani 1 1 d . . . . .
C2C C 1.13128(18) 0.90456(18) 0.93485(12) 0.0240(7) Uani 1 1 d . . . . .
Mn2C Mn 0.73680(3) 1.15605(3) 1.06633(2) 0.02793(13) Uani 1 1 d . . . . .
N3C N 1.06327(19) 0.56240(18) 0.95886(12) 0.0346(8) Uani 1 1 d . . . . .
H3CB H 1.085694 0.529903 0.958904 0.042 Uiso 1 1 calc R U . . .
Gd1C Gd 0.61845(2) 0.96027(2) 0.95806(2) 0.03732(6) Uani 1 1 d . . . . .
O3C O 1.14590(16) 0.61922(15) 0.95447(10) 0.0346(7) Uani 1 1 d . . . . .
C3C C 1.0838(2) 0.9447(2) 0.93395(13) 0.0289(8) Uani 1 1 d . . . . .
H3CA H 1.090248 0.985403 0.929953 0.035 Uiso 1 1 calc R U . . .
C4C C 1.0254(2) 0.9246(2) 0.93902(13) 0.0304(9) Uani 1 1 d . . . . .
H4CA H 0.992266 0.951694 0.938940 0.036 Uiso 1 1 calc R U . . .
O4C O 0.87958(16) 0.59442(15) 0.94865(10) 0.0367(7) Uani 1 1 d . . . . .
N4C N 1.00144(19) 0.55811(18) 0.95922(11) 0.0322(8) Uani 1 1 d . . . . .
C5C C 1.01712(19) 0.8652(2) 0.94408(13) 0.0291(8) Uani 1 1 d . . . . .
H5CA H 0.977435 0.851610 0.946989 0.035 Uiso 1 1 calc R U . . .
O5C O 0.76070(17) 0.56404(18) 0.93143(12) 0.0463(9) Uani 1 1 d . . . . .
N5C N 0.77653(18) 0.77046(19) 0.92855(12) 0.0359(9) Uani 1 1 d . . . . .
C6C C 1.06538(18) 0.82375(19) 0.94513(12) 0.0249(7) Uani 1 1 d . . . . .
O6C O 1.00085(15) 0.73971(15) 1.02017(9) 0.0327(7) Uani 1 1 d . . . . .
N6C N 0.71641(17) 0.7792(2) 0.90487(13) 0.0371(9) Uani 1 1 d . . . . .
C7C C 1.12439(17) 0.84402(18) 0.94125(11) 0.0225(7) Uani 1 1 d . . . . .
O7C O 0.89561(14) 0.71998(14) 0.96631(9) 0.0303(6) Uani 1 1 d . . . . .
N7C N 0.6288(2) 0.7264(2) 0.86329(14) 0.0472(11) Uani 1 1 d . . . . .
H7C H 0.610944 0.694458 0.846969 0.057 Uiso 1 1 calc R U . . .
C8C C 1.04796(19) 0.7630(2) 0.95049(12) 0.0263(8) Uani 1 1 d . . . . .
H8CA H 1.004786 0.755171 0.949597 0.032 Uiso 1 1 calc R U . . .
O8C O 0.71074(16) 0.67359(18) 0.88903(12) 0.0460(9) Uani 1 1 d . . . . .
N8C N 0.59869(19) 0.7795(2) 0.86645(13) 0.0417(10) Uani 1 1 d . . . . .
C9C C 1.0900(2) 0.6179(2) 0.95844(13) 0.0309(9) Uani 1 1 d . . . . .
O9C O 0.58294(14) 0.89169(18) 0.90271(10) 0.0395(8) Uani 1 1 d . . . . .
N9C N 0.69795(17) 1.04675(19) 0.99012(11) 0.0324(8) Uani 1 1 d . . . . .
C10C C 0.9759(2) 0.5043(2) 0.95479(14) 0.0342(9) Uani 1 1 d . . . . .
H10E H 1.002256 0.470978 0.953535 0.041 Uiso 1 1 calc R U . . .
O10C O 0.50474(15) 0.97212(19) 0.91728(11) 0.0471(10) Uani 1 1 d . . . . .
N10C N 0.68137(17) 1.08812(19) 1.01858(12) 0.0336(8) Uani 1 1 d . . . . .
C11C C 0.9093(2) 0.4915(2) 0.95160(13) 0.0354(10) Uani 1 1 d . . . . .
O11C O 0.76714(15) 0.89404(16) 0.88365(10) 0.0382(8) Uani 1 1 d . . . . .
N11C N 0.59931(17) 1.1116(2) 1.04660(13) 0.0419(10) Uani 1 1 d . . . . .
H11C H 0.564799 1.101027 1.053043 0.050 Uiso 1 1 calc R U . . .
C12C C 0.8891(3) 0.4303(2) 0.95112(15) 0.0423(12) Uani 1 1 d . . . . .
H12E H 0.919270 0.399832 0.954187 0.051 Uiso 1 1 calc R U . . .
O12C O 0.70300(14) 0.94357(15) 0.93026(10) 0.0326(7) Uani 1 1 d . . . . .
N12C N 0.63295(17) 1.16518(19) 1.06331(12) 0.0351(8) Uani 1 1 d . . . . .
C13C C 0.8267(3) 0.4150(2) 0.94630(16) 0.0471(13) Uani 1 1 d . . . . .
H13C H 0.814174 0.374165 0.946863 0.057 Uiso 1 1 calc R U . . .
O13C O 0.58431(15) 1.03270(18) 0.99892(11) 0.0447(9) Uani 1 1 d . . . . .
N13C N 1.2419(2) 0.7790(3) 1.03128(14) 0.0529(12) Uani 1 1 d . . . . .
C14C C 0.7814(2) 0.4579(2) 0.94061(14) 0.0390(11) Uani 1 1 d . . . . .
H14C H 0.738070 0.446885 0.937262 0.047 Uiso 1 1 calc R U . . .
O14C O 0.72781(14) 1.25346(14) 1.07539(9) 0.0294(6) Uani 1 1 d . . . . .
N14C N 0.9035(2) 0.7028(2) 0.87743(14) 0.0441(10) Uani 1 1 d . . . . .
C15C C 0.8006(2) 0.5173(2) 0.93988(14) 0.0383(11) Uani 1 1 d . . . . .
O15C O 0.76069(16) 1.36821(16) 1.09276(11) 0.0374(7) Uani 1 1 d . . . . .
N15C N 0.6923(3) 0.8782(3) 1.0070(2) 0.084(2) Uani 1 1 d . . . . .
C16C C 0.8648(2) 0.5360(2) 0.94719(14) 0.0354(10) Uani 1 1 d . . . . .
O16C O 1.28096(18) 0.65325(18) 0.99104(12) 0.0462(9) Uani 1 1 d . . . . .
H16C H 1.245350 0.659428 0.995260 0.069 Uiso 1 1 calc R U . . .
N16C N 0.5486(5) 0.8658(7) 1.0042(4) 0.1372(18) Uani 1 1 d . . . . .
C17C C 0.6964(3) 0.5546(3) 0.93197(19) 0.0524(15) Uani 1 1 d . . . . .
H17G H 0.673894 0.591729 0.927193 0.079 Uiso 1 1 calc R U . . .
H17H H 0.694452 0.544089 0.957422 0.079 Uiso 1 1 calc R U . . .
H17I H 0.676529 0.521425 0.911657 0.079 Uiso 1 1 calc R U . . .
O17C O 1.27513(18) 0.78076(19) 1.00675(11) 0.0456(9) Uani 1 1 d . . . . .
C18C C 1.0629(2) 0.7509(2) 1.04675(15) 0.0379(10) Uani 1 1 d . . . . .
H18G H 1.086205 0.713679 1.046556 0.057 Uiso 1 1 calc R U . . .
H18H H 1.058507 0.763956 1.073089 0.057 Uiso 1 1 calc R U . . .
H18I H 1.086039 0.782818 1.038596 0.057 Uiso 1 1 calc R U . . .
O18C O 1.19394(19) 0.7414(2) 1.02110(11) 0.0519(10) Uani 1 1 d . . . . .
C19C C 0.9636(2) 0.7887(2) 1.01498(13) 0.0314(9) Uani 1 1 d . . . . .
O19C O 1.2550(3) 0.8126(3) 1.06181(14) 0.0881(18) Uani 1 1 d . . . . .
C20C C 0.9803(2) 0.8464(3) 1.03483(16) 0.0449(13) Uani 1 1 d . . . . .
H20C H 1.018772 0.853791 1.054433 0.054 Uiso 1 1 calc R U . . .
O20C O 1.12704(17) 0.69194(16) 0.88720(10) 0.0375(7) Uani 1 1 d . . . . .
H20D H 1.099934 0.663070 0.882626 0.056 Uiso 1 1 calc R U . B 1
C21C C 0.9403(3) 0.8936(3) 1.02594(19) 0.0532(16) Uani 1 1 d . . . . .
H21C H 0.952527 0.933730 1.038336 0.064 Uiso 1 1 calc R U . . .
O21C O 0.95348(19) 0.62634(18) 1.03050(11) 0.0442(8) Uani 1 1 d D . . . .
H21F H 0.962(3) 0.630(3) 1.0090(9) 0.066 Uiso 1 1 d D U . . .
H21G H 0.9181(17) 0.607(3) 1.0250(16) 0.066 Uiso 1 1 d D U . . .
C22C C 0.8831(2) 0.8817(3) 0.99916(17) 0.0459(13) Uani 1 1 d . . . . .
H22C H 0.855042 0.913610 0.994258 0.055 Uiso 1 1 calc R U . . .
O22C O 0.8511(2) 0.72600(18) 0.87678(12) 0.0478(9) Uani 1 1 d . . . . .
C23C C 0.8647(2) 0.8225(2) 0.97854(15) 0.0359(10) Uani 1 1 d . . . . .
O23C O 0.91653(17) 0.65854(16) 0.89696(10) 0.0379(7) Uani 1 1 d . . . . .
C24C C 0.9062(2) 0.7760(2) 0.98578(13) 0.0304(9) Uani 1 1 d . . . . .
O24C O 0.9411(3) 0.7222(2) 0.86137(17) 0.0769(16) Uani 1 1 d . . . . .
C25C C 0.8030(2) 0.8177(2) 0.95139(15) 0.0352(10) Uani 1 1 d . . . . .
H25C H 0.779631 0.853372 0.950417 0.042 Uiso 1 1 calc R U . . .
O25C O 0.7721(2) 0.6753(2) 0.97898(14) 0.0634(13) Uani 1 1 d . . . . .
C26C C 0.6881(2) 0.7259(3) 0.88691(16) 0.0413(11) Uani 1 1 d . . . . .
O26C O 0.61053(19) 1.0414(2) 0.91621(13) 0.0560(11) Uani 1 1 d . . . . .
C27C C 0.5385(2) 0.7771(3) 0.85263(15) 0.0407(11) Uani 1 1 d . . . . .
H27C H 0.518290 0.739878 0.838959 0.049 Uiso 1 1 calc R U . . .
O27C O 0.5392(4) 0.9024(5) 0.9790(3) 0.1372(18) Uani 1 1 d . . . . .
C28C C 0.5000(2) 0.8287(3) 0.85694(14) 0.0378(11) Uani 1 1 d . . . . .
O28C O 0.5070(4) 0.8228(5) 1.0070(3) 0.1372(18) Uani 1 1 d . . . . .
C29C C 0.4353(2) 0.8224(3) 0.83628(17) 0.0483(14) Uani 1 1 d . . . . .
H29C H 0.419583 0.786518 0.818981 0.058 Uiso 1 1 calc R U . . .
O29C O 0.5857(4) 0.8576(5) 1.0358(3) 0.1372(18) Uani 1 1 d . . . . .
C30C C 0.3957(2) 0.8677(3) 0.84119(19) 0.0579(17) Uani 1 1 d . . . . .
H30C H 0.352975 0.863891 0.826324 0.069 Uiso 1 1 calc R U . . .
O30C O 0.6601(3) 0.8576(3) 0.97341(17) 0.0885(11) Uani 1 1 d . . . . .
C31C C 0.4171(2) 0.9195(3) 0.86776(17) 0.0508(15) Uani 1 1 d . . . . .
H31C H 0.389122 0.950628 0.871513 0.061 Uiso 1 1 calc R U . . .
O31C O 0.6857(3) 0.9343(3) 1.01901(17) 0.0885(11) Uani 1 1 d . . . . .
C32C C 0.4793(2) 0.9248(3) 0.88842(15) 0.0421(12) Uani 1 1 d . . . . .
O32C O 0.7255(3) 0.8450(3) 1.02866(17) 0.0885(11) Uani 1 1 d . . . . .
C33C C 0.5229(2) 0.8813(3) 0.88270(14) 0.0374(10) Uani 1 1 d . . . . .
O33C O 0.7927(2) 0.5998(2) 0.85799(14) 0.0649(13) Uani 1 1 d . . . . .
H33C H 0.759351 0.605601 0.841516 0.097 Uiso 1 1 calc R U . . .
C34C C 0.4652(3) 1.0217(3) 0.9218(2) 0.0561(16) Uani 1 1 d . . . . .
H34G H 0.451653 1.038242 0.897129 0.084 Uiso 1 1 calc R U . . .
H34H H 0.488835 1.053293 0.941986 0.084 Uiso 1 1 calc R U . . .
H34I H 0.428039 1.007437 0.929393 0.084 Uiso 1 1 calc R U . . .
C35C C 0.8065(3) 0.8593(3) 0.86332(17) 0.0444(12) Uani 1 1 d . . . . .
H35G H 0.784362 0.820658 0.850724 0.067 Uiso 1 1 calc R U . . .
H35H H 0.845920 0.851658 0.881782 0.067 Uiso 1 1 calc R U . . .
H35I H 0.815989 0.882013 0.843551 0.067 Uiso 1 1 calc R U . . .
C36C C 0.7943(2) 0.9468(2) 0.90690(13) 0.0323(9) Uani 1 1 d . . . . .
C37C C 0.8523(2) 0.9724(2) 0.90686(15) 0.0377(10) Uani 1 1 d . . . . .
H37C H 0.876408 0.953325 0.890461 0.045 Uiso 1 1 calc R U . . .
C38C C 0.8749(2) 1.0259(2) 0.93078(16) 0.0406(11) Uani 1 1 d . . . . .
H38C H 0.914345 1.044029 0.930527 0.049 Uiso 1 1 calc R U . . .
C39C C 0.8401(2) 1.0529(2) 0.95508(15) 0.0363(10) Uani 1 1 d . . . . .
H39C H 0.856117 1.089441 0.971635 0.044 Uiso 1 1 calc R U . . .
C40C C 0.78120(19) 1.0273(2) 0.95572(13) 0.0315(9) Uani 1 1 d . . . . .
C41C C 0.75736(19) 0.9726(2) 0.93111(13) 0.0307(9) Uani 1 1 d . . . . .
C42C C 0.75048(19) 1.0615(2) 0.98287(13) 0.0302(9) Uani 1 1 d . . . . .
H42C H 0.771408 1.098428 0.996587 0.036 Uiso 1 1 calc R U . . .
C43C C 0.6215(2) 1.0756(3) 1.01970(14) 0.0390(11) Uani 1 1 d . . . . .
C44C C 0.6027(2) 1.2067(2) 1.07751(14) 0.0358(10) Uani 1 1 d . . . . .
H44C H 0.561046 1.196842 1.078948 0.043 Uiso 1 1 calc R U . . .
C45C C 0.6279(2) 1.2682(2) 1.09161(14) 0.0331(9) Uani 1 1 d . . . . .
C46C C 0.5872(2) 1.3103(3) 1.10428(15) 0.0416(11) Uani 1 1 d . . . . .
H46C H 0.546929 1.296510 1.106076 0.050 Uiso 1 1 calc R U . . .
C47C C 0.6048(3) 1.3704(3) 1.11398(17) 0.0456(12) Uani 1 1 d . . . . .
H47C H 0.576949 1.397713 1.122972 0.055 Uiso 1 1 calc R U . . .
C48C C 0.6630(2) 1.3923(2) 1.11088(16) 0.0393(11) Uani 1 1 d . . . . .
H48C H 0.675079 1.434247 1.117382 0.047 Uiso 1 1 calc R U . . .
C49C C 0.7026(2) 1.3514(2) 1.09809(14) 0.0334(9) Uani 1 1 d . . . . .
C50C C 0.6869(2) 1.2894(2) 1.08844(13) 0.0297(8) Uani 1 1 d . . . . .
C51C C 0.7892(3) 1.4264(3) 1.1123(2) 0.0499(14) Uani 1 1 d . . . . .
H51G H 0.831556 1.431200 1.108240 0.075 Uiso 1 1 calc R U . . .
H51H H 0.792283 1.428681 1.140235 0.075 Uiso 1 1 calc R U . . .
H51I H 0.763113 1.458723 1.101762 0.075 Uiso 1 1 calc R U . . .
C52C C 1.2903(4) 0.5890(4) 0.9867(2) 0.070(2) Uani 1 1 d . . . . .
H52G H 1.249267 0.566703 0.979957 0.105 Uiso 1 1 calc R U . . .
H52H H 1.316164 0.578062 1.011204 0.105 Uiso 1 1 calc R U . . .
H52I H 1.311866 0.578588 0.965994 0.105 Uiso 1 1 calc R U . . .
C54C C 0.8310(5) 0.5637(4) 0.8400(3) 0.106(4) Uani 1 1 d . . . . .
H54G H 0.804733 0.533181 0.820126 0.159 Uiso 1 1 calc R U . . .
H54H H 0.860207 0.543453 0.859350 0.159 Uiso 1 1 calc R U . . .
H54I H 0.855145 0.588987 0.827649 0.159 Uiso 1 1 calc R U . . .
C55C C 1.130(3) 0.7123(16) 0.8524(11) 0.094(14) Uani 0.5 1 d . . P C 1
H55A H 1.133002 0.677568 0.833402 0.140 Uiso 0.5 1 calc R U P C 1
H55B H 1.166557 0.740186 0.857014 0.140 Uiso 0.5 1 calc R U P C 1
H55C H 1.091163 0.733311 0.842425 0.140 Uiso 0.5 1 calc R U P C 1
C55D C 1.110(3) 0.7321(16) 0.8595(11) 0.094(14) Uani 0.5 1 d . . P C 2
H55G H 1.103997 0.709907 0.833366 0.140 Uiso 0.5 1 calc R U P C 2
H55H H 1.143115 0.764021 0.864087 0.140 Uiso 0.5 1 calc R U P C 2
H55I H 1.070179 0.750387 0.861816 0.140 Uiso 0.5 1 calc R U P C 2

loop_
_atom_site_aniso_label
_atom_site_aniso_U_11
_atom_site_aniso_U_22
_atom_site_aniso_U_33
_atom_site_aniso_U_23
_atom_site_aniso_U_13
_atom_site_aniso_U_12
N1 0.110(3) 0.174(5) 0.073(2) 0.023(3) 0.002(2) -0.002(3)
O2 0.110(3) 0.174(5) 0.073(2) 0.023(3) 0.002(2) -0.002(3)
N2 0.0259(17) 0.038(2) 0.0294(18) 0.0037(15) 0.0066(14) 0.0102(15)
N3 0.029(2) 0.092(4) 0.052(3) -0.003(3) 0.016(2) 0.006(2)
O3 0.110(3) 0.174(5) 0.073(2) 0.023(3) 0.002(2) -0.002(3)
O4 0.110(3) 0.174(5) 0.073(2) 0.023(3) 0.002(2) -0.002(3)
N4 0.052(3) 0.066(4) 0.066(4) 0.014(3) 0.015(3) -0.020(3)
N5 0.037(2) 0.032(2) 0.041(2) -0.0083(17) -0.0008(18) 0.0063(17)
O6 0.088(4) 0.057(3) 0.060(3) -0.006(2) 0.030(3) 0.004(3)
O7 0.065(4) 0.226(9) 0.070(4) 0.016(5) -0.017(3) -0.057(5)
O8 0.069(3) 0.063(3) 0.040(2) 0.0095(19) 0.024(2) 0.018(2)
O10 0.0245(15) 0.060(2) 0.0296(16) -0.0050(15) 0.0019(13) 0.0012(15)
O11 0.0292(16) 0.0454(19) 0.0298(16) 0.0088(14) 0.0008(13) 0.0039(14)
O12 0.053(2) 0.0354(18) 0.0418(19) 0.0050(15) 0.0219(17) 0.0049(15)
C12 0.096(7) 0.094(7) 0.076(6) -0.025(5) 0.019(5) -0.018(5)
O14 0.086(4) 0.094(4) 0.070(3) 0.033(3) -0.008(3) -0.025(3)
O15 0.068(3) 0.065(3) 0.055(3) 0.009(2) 0.022(2) -0.004(2)
O16 0.079(3) 0.054(3) 0.076(3) 0.013(2) 0.020(3) -0.024(2)
O18 0.054(5) 0.132(13) 0.045(5) 0.008(7) 0.006(4) 0.035(7)
O19 0.057(5) 0.050(6) 0.128(13) 0.023(7) 0.028(6) 0.009(4)
O20 0.063(6) 0.058(7) 0.036(6) 0.001(4) 0.012(5) 0.018(5)
O18D 0.078(8) 0.039(6) 0.052(7) 0.004(5) 0.005(5) 0.005(5)
O19D 0.054(5) 0.032(4) 0.042(6) -0.006(4) 0.015(4) 0.004(4)
O20D 0.066(9) 0.068(13) 0.061(15) -0.014(8) 0.001(7) 0.025(9)
O26 0.058(3) 0.071(3) 0.072(3) -0.003(3) 0.021(2) -0.007(2)
Mn2A 0.0562(5) 0.0184(3) 0.0338(4) 0.0040(2) 0.0173(3) -0.0039(3)
Gd1A 0.07270(18) 0.02958(11) 0.02622(11) 0.00322(9) 0.01036(11) -0.01587(11)
C1A 0.057(3) 0.029(2) 0.048(3) 0.015(2) 0.011(2) 0.001(2)
N1A 0.056(2) 0.0201(16) 0.0285(18) 0.0034(14) 0.0141(17) -0.0053(16)
O1A 0.054(2) 0.0272(16) 0.0357(18) 0.0116(13) 0.0014(15) 0.0005(14)
Mn1A 0.0371(4) 0.0364(4) 0.0333(4) 0.0113(3) -0.0020(3) -0.0123(3)
Gd2A 0.03038(10) 0.02317(9) 0.02875(10) 0.00445(7) 0.00897(8) -0.00392(7)
C2A 0.040(2) 0.025(2) 0.039(2) 0.0092(18) 0.007(2) 0.0035(17)
N2A 0.065(3) 0.0193(16) 0.0302(19) 0.0031(14) 0.0135(19) -0.0030(17)
O2A 0.0372(17) 0.0310(16) 0.0252(15) 0.0064(12) 0.0034(12) -0.0050(13)
Gd3A 0.02428(9) 0.02819(10) 0.02528(9) 0.00773(7) -0.00222(7) -0.00412(7)
C3A 0.065(3) 0.021(2) 0.039(3) 0.0018(18) 0.010(2) 0.003(2)
N3A 0.113(5) 0.0199(19) 0.037(2) -0.0014(17) 0.018(3) -0.012(2)
O3A 0.129(4) 0.0310(19) 0.0273(18) -0.0002(14) 0.011(2) -0.026(2)
O4A 0.056(2) 0.0149(13) 0.0395(18) 0.0058(12) 0.0204(16) 0.0003(13)
C4A 0.086(4) 0.022(2) 0.032(2) 0.0036(18) 0.011(3) 0.007(2)
N4A 0.081(3) 0.0190(18) 0.040(2) 0.0035(16) 0.015(2) -0.0020(19)
O5A 0.061(2) 0.0296(17) 0.0416(19) 0.0139(14) 0.0191(17) -0.0029(15)
N5A 0.0237(16) 0.0317(18) 0.0265(17) 0.0077(14) 0.0031(13) -0.0028(13)
C5A 0.066(3) 0.024(2) 0.027(2) 0.0052(17) 0.006(2) -0.002(2)
O6A 0.056(2) 0.0306(16) 0.0303(16) 0.0047(13) 0.0198(15) -0.0065(15)
C6A 0.045(2) 0.0201(18) 0.030(2) 0.0039(15) 0.0112(18) -0.0008(17)
N6A 0.0251(16) 0.0333(18) 0.0264(17) 0.0050(14) 0.0028(13) -0.0050(14)
O7A 0.0384(17) 0.0229(14) 0.0357(17) 0.0048(12) 0.0139(13) -0.0061(12)
C7A 0.034(2) 0.0214(18) 0.034(2) 0.0049(16) 0.0090(17) -0.0040(16)
N7A 0.037(2) 0.050(2) 0.0266(18) 0.0019(17) 0.0075(16) -0.0203(18)
O8A 0.0448(19) 0.0402(18) 0.0307(16) 0.0007(14) 0.0088(14) -0.0210(15)
C8A 0.046(3) 0.0223(19) 0.026(2) 0.0054(15) 0.0078(18) -0.0032(17)
N8A 0.0334(19) 0.039(2) 0.0254(18) 0.0032(15) 0.0038(15) -0.0078(16)
O9A 0.0272(15) 0.0419(18) 0.0245(14) 0.0035(13) 0.0031(12) -0.0016(13)
C9A 0.081(4) 0.029(2) 0.034(3) 0.0009(19) 0.017(3) -0.011(2)
N9A 0.0310(18) 0.0286(18) 0.0271(17) 0.0090(14) -0.0053(14) -0.0079(14)
O10A 0.0356(18) 0.056(2) 0.0267(16) -0.0049(15) 0.0014(13) -0.0074(16)
C10A 0.074(4) 0.018(2) 0.048(3) -0.0013(19) 0.017(3) -0.006(2)
N10A 0.0325(19) 0.0324(19) 0.0282(18) 0.0096(15) -0.0094(15) -0.0118(15)
O11A 0.0268(15) 0.0396(18) 0.0380(18) 0.0118(14) -0.0058(13) 0.0002(13)
C11A 0.058(3) 0.019(2) 0.056(3) 0.004(2) 0.020(3) 0.002(2)
N11A 0.040(2) 0.052(3) 0.036(2) 0.0222(19) -0.0146(18) -0.0216(19)
O12A 0.0237(14) 0.0298(15) 0.0286(15) 0.0078(12) -0.0012(11) -0.0040(11)
C12A 0.074(4) 0.020(2) 0.069(4) 0.005(2) 0.014(3) -0.002(2)
N12A 0.040(2) 0.046(2) 0.042(2) 0.0150(19) -0.0055(18) -0.0191(19)
O13A 0.0381(18) 0.0414(18) 0.0313(16) 0.0184(14) -0.0095(13) -0.0146(14)
C13A 0.071(4) 0.023(2) 0.077(4) 0.016(3) 0.013(3) -0.004(2)
N13A 0.064(3) 0.068(4) 0.048(3) 0.015(3) 0.025(3) 0.009(3)
O14A 0.051(2) 0.050(2) 0.0308(17) 0.0047(15) 0.0004(15) -0.0278(17)
C14A 0.053(3) 0.028(2) 0.059(3) 0.021(2) 0.020(3) 0.002(2)
N14A 0.050(3) 0.027(2) 0.070(3) -0.010(2) -0.017(2) 0.0025(19)
O15A 0.101(4) 0.079(3) 0.043(2) 0.018(2) -0.008(2) -0.066(3)
N15A 0.035(2) 0.0322(19) 0.038(2) 0.0078(16) 0.0123(17) 0.0018(15)
C15A 0.036(2) 0.0219(19) 0.053(3) 0.0105(19) 0.018(2) 0.0031(17)
O16A 0.088(4) 0.078(3) 0.047(2) 0.032(2) 0.032(2) 0.032(3)
C16A 0.042(2) 0.0165(17) 0.047(3) 0.0057(17) 0.021(2) 0.0013(16)
O17A 0.060(2) 0.050(2) 0.0364(19) 0.0128(17) 0.0148(18) -0.0003(19)
C17A 0.074(4) 0.045(3) 0.046(3) 0.024(3) 0.015(3) 0.001(3)
O18A 0.065(3) 0.133(6) 0.084(4) 0.044(4) 0.029(3) 0.015(3)
C18A 0.072(4) 0.041(3) 0.035(3) 0.003(2) 0.022(3) -0.013(3)
O19A 0.063(3) 0.060(3) 0.047(2) 0.015(2) 0.014(2) -0.014(2)
C19A 0.034(2) 0.0229(19) 0.036(2) 0.0065(16) 0.0099(18) 0.0042(16)
O20A 0.202(6) 0.063(3) 0.039(2) -0.0030(19) 0.033(3) -0.021(3)
C20A 0.040(2) 0.031(2) 0.040(2) 0.0118(19) 0.017(2) -0.0019(18)
O21A 0.088(4) 0.040(2) 0.111(4) 0.000(3) 0.060(3) -0.002(2)
C21A 0.030(2) 0.032(2) 0.042(3) 0.0113(19) 0.0105(19) -0.0046(17)
O22A 0.0397(18) 0.0238(15) 0.0417(19) 0.0022(13) 0.0029(14) -0.0051(13)
C22A 0.0239(19) 0.033(2) 0.038(2) 0.0122(18) 0.0024(17) -0.0047(16)
O23A 0.039(2) 0.038(2) 0.060(3) -0.0175(18) -0.0089(18) 0.0012(15)
C23A 0.0242(18) 0.030(2) 0.033(2) 0.0140(17) 0.0040(16) -0.0003(15)
O24A 0.113(5) 0.037(2) 0.114(5) -0.015(3) -0.056(4) 0.029(3)
C24A 0.0249(18) 0.0197(17) 0.036(2) 0.0108(15) 0.0078(16) -0.0010(14)
O25A 0.0389(18) 0.052(2) 0.0305(17) -0.0011(15) 0.0072(14) -0.0211(16)
C25A 0.0239(18) 0.0253(19) 0.030(2) 0.0064(15) 0.0022(15) -0.0008(15)
O26A 0.077(3) 0.131(5) 0.081(3) 0.037(3) 0.031(3) 0.042(3)
C60A 0.077(3) 0.131(5) 0.081(3) 0.037(3) 0.031(3) 0.042(3)
C26A 0.028(2) 0.039(2) 0.029(2) 0.0056(18) 0.0040(16) -0.0068(17)
O27A 0.0262(14) 0.0329(16) 0.0299(15) 0.0055(12) 0.0046(12) -0.0003(12)
C27A 0.039(2) 0.038(2) 0.033(2) 0.0043(19) 0.0104(19) -0.0081(19)
O28A 0.0339(17) 0.0330(17) 0.0439(19) 0.0109(14) 0.0112(14) -0.0046(13)
C28A 0.034(2) 0.042(3) 0.026(2) 0.0036(18) 0.0080(17) 0.0023(19)
O29A 0.072(3) 0.049(2) 0.069(3) -0.010(2) 0.042(2) -0.006(2)
C29A 0.052(3) 0.050(3) 0.035(3) 0.006(2) 0.018(2) -0.003(2)
O30A 0.0306(16) 0.0333(16) 0.0313(16) 0.0112(13) -0.0021(12) -0.0065(12)
C30A 0.058(3) 0.052(3) 0.023(2) 0.003(2) 0.011(2) 0.002(3)
O31A 0.070(3) 0.053(2) 0.085(3) -0.009(2) 0.002(2) 0.0197(19)
C31A 0.050(3) 0.047(3) 0.025(2) -0.0016(19) 0.008(2) 0.010(2)
C32A 0.029(2) 0.044(3) 0.028(2) 0.0032(18) 0.0053(17) 0.0038(18)
C33A 0.027(2) 0.038(2) 0.0242(19) 0.0040(17) 0.0053(16) 0.0061(17)
C34A 0.034(3) 0.083(4) 0.035(3) -0.016(3) 0.004(2) -0.004(3)
C35A 0.031(3) 0.066(4) 0.063(4) 0.029(3) -0.021(2) -0.009(2)
O35A 0.0376(19) 0.046(2) 0.068(3) 0.024(2) 0.0161(18) 0.0038(16)
C36A 0.029(2) 0.027(2) 0.036(2) 0.0074(17) -0.0037(17) -0.0013(16)
C37A 0.041(3) 0.033(2) 0.039(3) 0.012(2) -0.014(2) -0.0032(19)
C38A 0.055(3) 0.036(2) 0.031(2) 0.0189(19) -0.006(2) -0.004(2)
C39A 0.044(3) 0.030(2) 0.031(2) 0.0137(18) -0.0038(19) -0.0061(19)
C40A 0.030(2) 0.029(2) 0.026(2) 0.0069(16) -0.0034(16) -0.0063(16)
C41A 0.030(2) 0.0220(18) 0.0261(19) 0.0023(15) -0.0014(16) 0.0024(15)
C42A 0.033(2) 0.0240(19) 0.029(2) 0.0085(16) -0.0007(16) -0.0055(16)
C43A 0.036(2) 0.037(2) 0.036(2) 0.0148(19) -0.0067(19) -0.0113(19)
C44A 0.039(3) 0.061(4) 0.044(3) 0.019(3) -0.013(2) -0.021(3)
C45A 0.047(3) 0.075(4) 0.055(4) 0.020(3) -0.010(3) -0.033(3)
C46A 0.076(5) 0.112(7) 0.090(6) 0.048(5) -0.044(5) -0.063(5)
C47A 0.092(7) 0.141(9) 0.103(7) 0.056(7) -0.043(6) -0.084(7)
C48A 0.092(6) 0.136(9) 0.085(6) 0.039(6) -0.022(5) -0.089(6)
C49A 0.076(5) 0.087(5) 0.049(4) 0.018(3) -0.002(3) -0.056(4)
C50A 0.043(3) 0.063(4) 0.041(3) 0.005(3) 0.005(2) -0.029(3)
C51A 0.155(10) 0.110(7) 0.074(5) 0.041(5) -0.012(6) -0.098(7)
C52A 0.180(12) 0.055(5) 0.165(11) 0.044(6) 0.116(10) 0.012(6)
C53A 0.043(3) 0.068(4) 0.042(3) 0.002(3) 0.004(2) -0.026(3)
C54A 0.063(5) 0.122(8) 0.167(11) 0.086(8) 0.047(6) 0.040(5)
C56A 0.037(2) 0.034(2) 0.042(3) 0.015(2) 0.004(2) -0.0048(19)
C57A 0.070(3) 0.053(2) 0.085(3) -0.009(2) 0.002(2) 0.0197(19)
C59A 0.202(6) 0.063(3) 0.039(2) -0.0030(19) 0.033(3) -0.021(3)
Mn3A 0.0241(3) 0.0361(3) 0.0272(3) 0.0059(3) 0.0002(2) -0.0053(3)
Mn1B 0.0392(4) 0.0235(3) 0.0276(3) -0.0011(2) 0.0113(3) 0.0069(3)
Gd3B 0.02907(10) 0.03102(10) 0.02626(10) 0.00523(8) 0.00980(8) 0.00266(8)
C1B 0.037(3) 0.055(3) 0.039(3) 0.004(2) 0.020(2) 0.005(2)
N1B 0.0329(18) 0.0233(16) 0.0256(17) 0.0012(13) 0.0094(14) 0.0046(13)
O1B 0.0281(15) 0.0389(17) 0.0282(15) 0.0023(13) 0.0116(12) 0.0013(12)
Mn2B 0.0374(4) 0.0221(3) 0.0350(4) -0.0018(3) 0.0068(3) 0.0027(3)
Gd1B 0.04255(12) 0.02276(9) 0.02742(10) -0.00265(7) 0.00594(9) 0.00420(8)
C2B 0.030(2) 0.027(2) 0.032(2) 0.0010(16) 0.0113(17) 0.0000(16)
N2B 0.0368(19) 0.0248(17) 0.0301(18) 0.0009(14) 0.0147(15) 0.0050(14)
O2B 0.0287(14) 0.0291(15) 0.0260(14) 0.0043(11) 0.0088(12) 0.0042(11)
Mn3B 0.0252(3) 0.0351(3) 0.0253(3) 0.0019(3) 0.0045(2) 0.0035(2)
Gd2B 0.02841(10) 0.02461(9) 0.03354(11) 0.00270(8) 0.00888(8) 0.00616(7)
C3B 0.038(2) 0.037(2) 0.029(2) 0.0057(18) 0.0167(18) 0.0008(18)
N3B 0.055(3) 0.037(2) 0.031(2) 0.0101(16) 0.0226(18) 0.0152(18)
O3B 0.0427(18) 0.0330(16) 0.0296(16) 0.0082(13) 0.0161(14) 0.0089(13)
O4B 0.0432(18) 0.0231(14) 0.0298(15) -0.0028(12) 0.0119(13) 0.0077(12)
C4B 0.046(3) 0.038(2) 0.029(2) 0.0107(18) 0.0143(19) 0.005(2)
N4B 0.041(2) 0.0291(19) 0.039(2) 0.0016(16) 0.0168(17) 0.0085(16)
O5B 0.052(2) 0.0274(16) 0.0396(19) 0.0043(13) 0.0129(16) 0.0137(14)
C5B 0.043(2) 0.026(2) 0.032(2) 0.0052(16) 0.0146(19) 0.0060(17)
N5B 0.045(2) 0.0195(16) 0.0278(18) -0.0041(13) 0.0070(16) 0.0043(14)
O6B 0.0448(18) 0.0172(13) 0.0276(15) 0.0013(11) 0.0087(13) 0.0039(12)
C6B 0.033(2) 0.0234(18) 0.0240(19) -0.0011(14) 0.0092(16) 0.0013(15)
N6B 0.050(2) 0.0194(16) 0.033(2) -0.0032(14) 0.0093(17) 0.0044(15)
O7B 0.0426(18) 0.0233(14) 0.0264(15) -0.0024(11) 0.0083(13) 0.0056(12)
C7B 0.033(2) 0.0220(18) 0.0221(18) -0.0016(14) 0.0084(15) -0.0028(15)
N7B 0.087(4) 0.0231(19) 0.036(2) -0.0046(16) 0.017(2) 0.005(2)
O8B 0.063(2) 0.0284(16) 0.0323(17) -0.0035(13) 0.0094(16) 0.0062(16)
C8B 0.032(2) 0.0251(19) 0.028(2) 0.0018(15) 0.0087(16) 0.0037(16)
N8B 0.063(3) 0.0215(18) 0.037(2) -0.0017(15) 0.010(2) 0.0022(18)
O9B 0.0474(19) 0.0194(14) 0.0440(19) 0.0045(13) 0.0104(15) 0.0050(13)
C9B 0.042(2) 0.027(2) 0.031(2) 0.0009(16) 0.0166(19) 0.0038(17)
N9B 0.0238(16) 0.0292(17) 0.0278(17) 0.0029(14) 0.0034(13) 0.0033(13)
O10B 0.062(2) 0.0287(17) 0.044(2) 0.0126(15) 0.0096(18) 0.0102(16)
C10B 0.045(3) 0.032(2) 0.031(2) -0.0015(17) 0.019(2) 0.0073(19)
N10B 0.0266(17) 0.038(2) 0.0246(17) 0.0049(14) 0.0040(14) 0.0070(15)
O11B 0.0389(18) 0.0398(18) 0.0298(16) -0.0075(14) 0.0008(14) 0.0058(14)
C11B 0.034(2) 0.028(2) 0.033(2) -0.0057(17) 0.0084(18) 0.0038(17)
N11B 0.036(2) 0.050(3) 0.035(2) 0.0026(18) 0.0018(17) 0.0209(19)
O12B 0.0304(15) 0.0236(14) 0.0308(15) -0.0008(11) 0.0045(12) 0.0055(11)
C12B 0.037(2) 0.033(2) 0.036(2) 0.0008(18) 0.0137(19) 0.0063(18)
N12B 0.037(2) 0.043(2) 0.034(2) 0.0046(17) 0.0060(17) 0.0102(17)
O13B 0.0388(18) 0.0390(18) 0.0387(18) 0.0017(14) 0.0068(15) 0.0175(15)
C13B 0.032(2) 0.036(2) 0.038(2) -0.0094(19) 0.0100(19) 0.0067(18)
N13B 0.036(2) 0.035(2) 0.046(2) 0.0075(18) 0.0089(18) 0.0023(17)
O14B 0.0292(15) 0.0481(19) 0.0260(15) 0.0051(14) 0.0047(12) 0.0024(14)
C14B 0.031(2) 0.030(2) 0.033(2) -0.0075(17) 0.0023(17) 0.0069(17)
N14B 0.050(3) 0.050(3) 0.038(2) 0.002(2) 0.008(2) 0.009(2)
O15B 0.046(2) 0.059(2) 0.0276(17) -0.0067(16) 0.0100(15) 0.0032(17)
C15B 0.035(2) 0.029(2) 0.029(2) -0.0035(16) 0.0024(17) 0.0066(17)
N15B 0.059(3) 0.029(2) 0.062(3) 0.0012(19) 0.035(2) 0.0005(19)
O16B 0.046(2) 0.051(2) 0.044(2) 0.0210(17) 0.0111(17) 0.0038(17)
N16B 0.051(3) 0.038(2) 0.038(2) -0.0122(18) 0.0128(19) -0.013(2)
C16B 0.036(2) 0.026(2) 0.027(2) -0.0061(16) 0.0038(17) 0.0049(16)
O17B 0.0316(16) 0.0392(18) 0.0422(19) 0.0102(15) 0.0097(14) 0.0070(14)
C17B 0.077(4) 0.040(3) 0.066(4) 0.020(3) 0.028(3) 0.032(3)
O18B 0.0327(17) 0.0328(17) 0.048(2) 0.0094(15) 0.0083(15) 0.0033(13)
C18B 0.049(3) 0.0201(19) 0.035(2) -0.0005(16) 0.011(2) 0.0020(18)
O19B 0.050(2) 0.044(2) 0.075(3) -0.014(2) -0.006(2) -0.0027(18)
C19B 0.033(2) 0.0255(19) 0.029(2) -0.0002(16) 0.0067(17) 0.0074(16)
O20B 0.047(2) 0.041(2) 0.050(2) 0.0043(17) 0.0175(18) -0.0067(16)
C20B 0.055(3) 0.024(2) 0.027(2) 0.0006(16) 0.004(2) 0.0043(19)
O21B 0.049(2) 0.0359(18) 0.043(2) -0.0052(15) 0.0135(17) -0.0045(16)
C21B 0.058(3) 0.027(2) 0.029(2) -0.0033(17) 0.008(2) 0.005(2)
O22B 0.084(3) 0.035(2) 0.070(3) 0.0065(19) 0.042(3) 0.014(2)
C22B 0.049(3) 0.025(2) 0.027(2) -0.0014(16) 0.0045(19) 0.0049(18)
O23B 0.065(3) 0.075(4) 0.141(6) 0.003(4) 0.031(4) -0.030(3)
C23B 0.037(2) 0.0252(19) 0.025(2) -0.0041(15) 0.0044(17) 0.0057(16)
O24B 0.050(2) 0.056(2) 0.050(2) 0.0142(19) 0.0132(18) 0.0046(19)
C24B 0.032(2) 0.0192(17) 0.031(2) -0.0046(15) 0.0077(16) 0.0064(15)
O25B 0.051(2) 0.0330(17) 0.0391(19) 0.0007(14) 0.0117(16) 0.0055(15)
C25B 0.037(2) 0.025(2) 0.031(2) 0.0015(16) 0.0063(18) 0.0053(17)
O26B 0.051(3) 0.088(4) 0.071(3) 0.015(3) 0.023(2) 0.026(2)
C26B 0.045(3) 0.025(2) 0.039(3) -0.0021(18) 0.006(2) 0.0031(18)
O27B 0.064(3) 0.0353(19) 0.044(2) -0.0068(16) -0.0107(19) 0.0043(18)
C27B 0.055(3) 0.023(2) 0.051(3) -0.003(2) 0.015(2) 0.004(2)
O28B 0.043(2) 0.047(2) 0.0358(19) 0.0042(15) 0.0052(15) 0.0063(16)
C28B 0.049(3) 0.020(2) 0.058(3) -0.001(2) 0.016(2) 0.0025(19)
O29B 0.053(3) 0.049(3) 0.138(5) -0.005(3) 0.018(3) -0.014(2)
C29B 0.074(4) 0.024(2) 0.065(4) 0.006(2) 0.019(3) 0.015(2)
O30B 0.048(2) 0.0288(16) 0.0422(19) 0.0025(14) 0.0205(16) 0.0033(14)
C30B 0.063(4) 0.024(2) 0.075(4) 0.013(2) 0.018(3) 0.016(2)
O31B 0.062(2) 0.0300(17) 0.059(2) -0.0135(16) 0.035(2) -0.0050(16)
C31B 0.037(3) 0.034(2) 0.057(3) 0.014(2) 0.012(2) 0.010(2)
O32B 0.101(4) 0.042(2) 0.077(3) 0.003(2) 0.050(3) -0.017(2)
C32B 0.032(2) 0.024(2) 0.051(3) 0.0060(19) 0.011(2) 0.0030(16)
O33B 0.0355(19) 0.054(2) 0.047(2) -0.0020(18) 0.0127(16) 0.0160(17)
C33B 0.032(2) 0.0213(19) 0.050(3) 0.0052(18) 0.011(2) 0.0026(16)
C34B 0.144(8) 0.042(3) 0.054(4) 0.015(3) 0.017(5) 0.015(4)
O34B 0.0338(18) 0.055(2) 0.045(2) 0.0076(18) 0.0022(15) -0.0037(16)
C35B 0.050(3) 0.085(5) 0.039(3) -0.025(3) -0.014(3) 0.027(3)
O35B 0.047(2) 0.061(3) 0.072(3) 0.027(2) 0.028(2) 0.010(2)
C36B 0.028(2) 0.031(2) 0.026(2) -0.0022(16) 0.0047(16) 0.0019(16)
C37B 0.029(2) 0.037(2) 0.028(2) 0.0031(17) 0.0033(16) 0.0090(17)
C38B 0.026(2) 0.037(2) 0.033(2) 0.0031(18) 0.0050(17) 0.0096(17)
C39B 0.0276(19) 0.028(2) 0.030(2) 0.0000(16) 0.0112(16) 0.0055(15)
C40B 0.0250(18) 0.0246(18) 0.029(2) 0.0053(15) 0.0092(15) 0.0041(14)
C41B 0.0250(18) 0.0236(18) 0.031(2) 0.0021(15) 0.0053(16) 0.0033(14)
C42B 0.0262(18) 0.0245(18) 0.0253(19) 0.0031(14) 0.0068(15) 0.0049(14)
C43B 0.024(2) 0.043(3) 0.036(2) 0.0045(19) 0.0063(17) 0.0083(18)
C44B 0.051(3) 0.072(4) 0.033(3) 0.010(3) 0.000(2) 0.028(3)
C45B 0.055(3) 0.076(4) 0.027(2) 0.004(3) 0.003(2) 0.022(3)
C46B 0.087(6) 0.118(7) 0.037(3) 0.002(4) -0.008(3) 0.048(5)
C47B 0.104(7) 0.137(8) 0.029(3) 0.000(4) -0.011(4) 0.049(6)
C48B 0.079(5) 0.084(5) 0.026(3) -0.003(3) 0.001(3) 0.016(4)
C49B 0.052(3) 0.057(3) 0.028(2) -0.002(2) 0.010(2) 0.001(3)
C50B 0.039(3) 0.054(3) 0.029(2) 0.008(2) 0.0051(19) 0.005(2)
C51B 0.046(3) 0.075(4) 0.033(3) -0.013(3) 0.013(2) -0.006(3)
C52B 0.081(6) 0.104(7) 0.139(9) 0.071(7) 0.029(6) 0.018(5)
C53B 0.059(4) 0.066(4) 0.087(5) -0.021(4) 0.033(4) -0.028(3)
C54B 0.060(4) 0.055(4) 0.113(7) 0.017(4) -0.006(4) 0.003(3)
C55B 0.048(3) 0.052(3) 0.060(4) -0.001(3) 0.024(3) 0.017(3)
C56B 0.137(9) 0.080(6) 0.057(5) -0.022(4) -0.013(5) 0.035(6)
C57B 0.079(7) 0.116(9) 0.213(15) 0.062(9) 0.074(8) 0.013(6)
Mn3C 0.0266(3) 0.0303(3) 0.0300(3) 0.0038(3) 0.0089(2) -0.0026(2)
N1C 0.0232(16) 0.0310(18) 0.0289(17) 0.0035(14) 0.0080(13) -0.0011(13)
Gd2C 0.02207(9) 0.03376(10) 0.02843(10) 0.00694(8) 0.00873(7) 0.00491(7)
O1C 0.0169(12) 0.0287(14) 0.0378(16) -0.0012(12) 0.0086(11) -0.0030(10)
C1C 0.028(2) 0.028(2) 0.036(2) -0.0033(17) 0.0076(17) -0.0060(16)
Mn1C 0.0188(3) 0.0474(4) 0.0404(4) -0.0066(3) 0.0058(3) -0.0022(3)
N2C 0.0258(17) 0.0297(18) 0.0339(19) 0.0069(15) 0.0089(14) 0.0005(14)
Gd3C 0.02679(10) 0.03553(11) 0.03712(12) 0.00174(9) 0.00389(9) -0.00640(8)
O2C 0.0197(13) 0.0303(15) 0.0295(15) 0.0012(12) 0.0075(11) 0.0017(11)
C2C 0.0198(17) 0.0259(18) 0.0239(18) -0.0002(14) 0.0029(14) -0.0013(14)
Mn2C 0.0168(3) 0.0335(3) 0.0322(3) -0.0021(3) 0.0071(2) -0.0011(2)
N3C 0.036(2) 0.0285(18) 0.043(2) 0.0090(16) 0.0134(17) 0.0036(15)
Gd1C 0.01971(9) 0.05450(15) 0.03332(11) -0.01082(10) 0.00732(8) -0.00961(9)
O3C 0.0327(16) 0.0363(17) 0.0390(18) 0.0095(14) 0.0144(14) 0.0081(13)
C3C 0.0259(19) 0.0263(19) 0.033(2) -0.0038(16) 0.0081(16) -0.0043(15)
C4C 0.0217(18) 0.034(2) 0.036(2) -0.0008(17) 0.0099(16) 0.0065(16)
O4C 0.0355(17) 0.0336(17) 0.0414(19) 0.0071(14) 0.0102(14) -0.0084(13)
N4C 0.036(2) 0.0346(19) 0.0288(18) 0.0069(15) 0.0117(15) -0.0013(15)
C5C 0.0178(17) 0.035(2) 0.033(2) -0.0003(17) 0.0072(15) -0.0018(15)
O5C 0.0345(18) 0.047(2) 0.057(2) 0.0077(18) 0.0113(17) -0.0136(16)
N5C 0.0249(18) 0.039(2) 0.039(2) -0.0012(17) 0.0040(15) -0.0050(15)
C6C 0.0194(17) 0.030(2) 0.0243(18) 0.0019(15) 0.0056(14) 0.0006(14)
O6C 0.0263(15) 0.0379(17) 0.0313(16) 0.0010(13) 0.0043(12) 0.0010(12)
N6C 0.0194(16) 0.044(2) 0.043(2) -0.0020(18) 0.0034(15) -0.0026(15)
C7C 0.0144(15) 0.0270(18) 0.0239(18) -0.0029(14) 0.0037(13) 0.0023(13)
O7C 0.0272(14) 0.0304(15) 0.0310(16) -0.0007(12) 0.0058(12) -0.0047(12)
N7C 0.027(2) 0.054(3) 0.051(3) -0.011(2) 0.0010(18) -0.0061(18)
C8C 0.0197(17) 0.035(2) 0.0228(18) 0.0003(15) 0.0050(14) 0.0010(15)
O8C 0.0280(17) 0.044(2) 0.057(2) -0.0010(17) -0.0016(16) -0.0063(15)
N8C 0.0264(19) 0.050(3) 0.042(2) -0.0068(19) 0.0042(17) -0.0025(17)
C9C 0.030(2) 0.037(2) 0.027(2) 0.0086(17) 0.0084(16) 0.0037(17)
O9C 0.0161(13) 0.059(2) 0.0375(18) -0.0082(16) 0.0029(12) -0.0033(13)
N9C 0.0205(16) 0.043(2) 0.0321(19) -0.0028(16) 0.0070(14) -0.0004(15)
C10C 0.043(3) 0.030(2) 0.032(2) 0.0057(17) 0.0133(19) -0.0029(18)
O10C 0.0211(15) 0.063(2) 0.048(2) -0.0186(18) 0.0040(14) -0.0010(15)
N10C 0.0204(16) 0.044(2) 0.035(2) -0.0057(16) 0.0102(14) -0.0045(15)
C11C 0.047(3) 0.033(2) 0.028(2) 0.0050(17) 0.0124(19) -0.0084(19)
O11C 0.0283(16) 0.0436(19) 0.0421(19) -0.0069(15) 0.0145(14) -0.0037(14)
N11C 0.0170(16) 0.058(3) 0.048(2) -0.014(2) 0.0138(16) -0.0084(16)
C12C 0.061(3) 0.035(2) 0.032(2) 0.0031(19) 0.015(2) -0.007(2)
O12C 0.0189(13) 0.0404(17) 0.0374(17) -0.0030(14) 0.0095(12) -0.0027(12)
N12C 0.0219(17) 0.044(2) 0.040(2) -0.0020(17) 0.0115(15) -0.0016(15)
C13C 0.067(4) 0.036(3) 0.037(3) 0.002(2) 0.015(2) -0.022(2)
O13C 0.0219(15) 0.060(2) 0.046(2) -0.0155(17) 0.0099(14) -0.0138(15)
N13C 0.049(3) 0.069(3) 0.035(2) 0.005(2) 0.002(2) 0.015(2)
C14C 0.041(3) 0.044(3) 0.031(2) 0.0033(19) 0.0070(19) -0.018(2)
O14C 0.0210(13) 0.0339(16) 0.0347(16) 0.0033(13) 0.0099(12) 0.0054(11)
N14C 0.056(3) 0.039(2) 0.043(2) 0.0094(19) 0.020(2) 0.002(2)
C15C 0.041(3) 0.041(3) 0.031(2) 0.0022(19) 0.0092(19) -0.017(2)
O15C 0.0368(17) 0.0355(17) 0.046(2) 0.0051(15) 0.0218(15) 0.0044(14)
N15C 0.063(4) 0.073(4) 0.101(5) 0.039(4) -0.016(4) -0.030(3)
C16C 0.041(2) 0.036(2) 0.029(2) 0.0071(18) 0.0087(19) -0.0103(19)
O16C 0.0389(19) 0.053(2) 0.049(2) 0.0163(18) 0.0086(17) 0.0166(17)
N16C 0.071(3) 0.212(6) 0.130(4) 0.044(4) 0.019(2) 0.011(3)
C17C 0.037(3) 0.061(4) 0.058(4) -0.005(3) 0.015(2) -0.018(3)
O17C 0.0371(19) 0.059(2) 0.0358(19) 0.0029(17) 0.0012(15) 0.0050(17)
C18C 0.026(2) 0.045(3) 0.037(2) -0.003(2) -0.0003(18) 0.0021(18)
O18C 0.040(2) 0.086(3) 0.0303(18) 0.0080(19) 0.0085(15) 0.016(2)
C19C 0.0241(19) 0.036(2) 0.032(2) -0.0007(17) 0.0056(16) 0.0034(16)
O19C 0.111(5) 0.104(5) 0.035(2) -0.014(3) 0.005(3) 0.008(4)
C20C 0.024(2) 0.054(3) 0.046(3) -0.018(2) -0.0010(19) 0.005(2)
O20C 0.0367(18) 0.0399(19) 0.0333(17) 0.0048(14) 0.0041(14) 0.0011(14)
C21C 0.032(3) 0.047(3) 0.067(4) -0.024(3) 0.004(2) 0.005(2)
O21C 0.051(2) 0.048(2) 0.041(2) 0.0130(17) 0.0200(17) 0.0008(17)
C22C 0.026(2) 0.045(3) 0.055(3) -0.014(2) 0.000(2) 0.004(2)
O22C 0.056(2) 0.045(2) 0.047(2) 0.0119(17) 0.0172(18) 0.0128(18)
C23C 0.024(2) 0.039(2) 0.041(3) -0.006(2) 0.0074(18) -0.0011(17)
O23C 0.0425(19) 0.0333(17) 0.0395(18) 0.0073(14) 0.0123(15) -0.0004(14)
C24C 0.0263(19) 0.032(2) 0.032(2) -0.0044(17) 0.0102(16) -0.0062(16)
O24C 0.088(4) 0.073(3) 0.099(4) 0.042(3) 0.062(3) 0.017(3)
C25C 0.0200(18) 0.042(3) 0.042(3) -0.001(2) 0.0080(17) 0.0004(17)
O25C 0.062(3) 0.066(3) 0.066(3) -0.010(2) 0.033(2) -0.024(2)
C26C 0.027(2) 0.045(3) 0.048(3) 0.000(2) 0.006(2) -0.0034(19)
O26C 0.035(2) 0.066(3) 0.061(3) 0.003(2) 0.0038(18) 0.0001(18)
C27C 0.025(2) 0.054(3) 0.039(3) -0.005(2) 0.0050(18) -0.008(2)
O27C 0.071(3) 0.212(6) 0.130(4) 0.044(4) 0.019(2) 0.011(3)
C28C 0.0202(19) 0.053(3) 0.035(2) -0.003(2) 0.0027(17) -0.0033(18)
O28C 0.071(3) 0.212(6) 0.130(4) 0.044(4) 0.019(2) 0.011(3)
C29C 0.024(2) 0.064(4) 0.045(3) -0.016(3) -0.002(2) -0.003(2)
O29C 0.071(3) 0.212(6) 0.130(4) 0.044(4) 0.019(2) 0.011(3)
C30C 0.020(2) 0.080(4) 0.059(4) -0.021(3) -0.001(2) -0.002(2)
O30C 0.092(2) 0.088(2) 0.069(2) 0.0234(18) -0.0133(17) -0.0302(19)
C31C 0.023(2) 0.074(4) 0.045(3) -0.018(3) 0.001(2) -0.001(2)
O31C 0.092(2) 0.088(2) 0.069(2) 0.0234(18) -0.0133(17) -0.0302(19)
C32C 0.022(2) 0.061(3) 0.036(2) -0.010(2) 0.0035(18) -0.003(2)
O32C 0.092(2) 0.088(2) 0.069(2) 0.0234(18) -0.0133(17) -0.0302(19)
C33C 0.0191(19) 0.055(3) 0.034(2) -0.003(2) 0.0036(17) -0.0044(18)
O33C 0.067(3) 0.064(3) 0.052(3) -0.019(2) 0.008(2) -0.026(2)
C34C 0.031(3) 0.066(4) 0.061(4) -0.019(3) 0.008(2) 0.007(2)
C35C 0.039(3) 0.044(3) 0.054(3) -0.003(2) 0.024(2) 0.001(2)
C36C 0.027(2) 0.040(2) 0.030(2) -0.0001(18) 0.0079(17) -0.0010(17)
C37C 0.032(2) 0.044(3) 0.039(3) 0.001(2) 0.0141(19) -0.0035(19)
C38C 0.028(2) 0.043(3) 0.052(3) 0.002(2) 0.016(2) -0.0037(19)
C39C 0.025(2) 0.044(3) 0.039(2) -0.004(2) 0.0114(18) -0.0036(18)
C40C 0.0174(17) 0.045(3) 0.032(2) 0.0043(18) 0.0077(15) 0.0000(16)
C41C 0.0182(17) 0.042(2) 0.032(2) 0.0026(18) 0.0065(15) -0.0003(16)
C42C 0.0188(17) 0.040(2) 0.030(2) 0.0006(17) 0.0058(15) -0.0019(16)
C43C 0.024(2) 0.061(3) 0.029(2) -0.003(2) 0.0060(17) -0.009(2)
C44C 0.0187(18) 0.053(3) 0.037(2) 0.001(2) 0.0126(17) 0.0015(18)
C45C 0.0245(19) 0.041(2) 0.036(2) 0.0021(19) 0.0129(17) 0.0073(17)
C46C 0.030(2) 0.057(3) 0.041(3) 0.001(2) 0.018(2) 0.011(2)
C47C 0.041(3) 0.053(3) 0.049(3) 0.004(2) 0.023(2) 0.016(2)
C48C 0.040(3) 0.038(2) 0.045(3) 0.007(2) 0.020(2) 0.011(2)
C49C 0.033(2) 0.040(2) 0.033(2) 0.0104(19) 0.0157(18) 0.0098(18)
C50C 0.0269(19) 0.036(2) 0.027(2) 0.0070(17) 0.0081(16) 0.0084(17)
C51C 0.043(3) 0.038(3) 0.070(4) -0.008(3) 0.026(3) -0.003(2)
C52C 0.063(4) 0.082(5) 0.073(5) 0.032(4) 0.021(4) 0.022(4)
C54C 0.117(8) 0.093(7) 0.105(7) -0.056(6) 0.062(6) -0.040(6)
C55C 0.15(3) 0.07(2) 0.030(12) 0.014(11) -0.021(12) -0.07(2)
C55D 0.15(3) 0.07(2) 0.030(12) 0.014(11) -0.021(12) -0.07(2)

loop_
_atom_type_symbol
_atom_type_description
_atom_type_scat_dispersion_real
_atom_type_scat_dispersion_imag
_atom_type_scat_source
C C 0.0033 0.0016 'International Tables Vol C Tables 4.2.6.8 and 6.1.1.4'
H H 0.0000 0.0000 'International Tables Vol C Tables 4.2.6.8 and 6.1.1.4'
Gd Gd -0.1653 3.9035 'International Tables Vol C Tables 4.2.6.8 and 6.1.1.4'
Mn Mn 0.3368 0.7283 'International Tables Vol C Tables 4.2.6.8 and 6.1.1.4'
N N 0.0061 0.0033 'International Tables Vol C Tables 4.2.6.8 and 6.1.1.4'
O O 0.0106 0.0060 'International Tables Vol C Tables 4.2.6.8 and 6.1.1.4'

loop_
_geom_angle_atom_site_label_1
_geom_angle_atom_site_label_2
_geom_angle_atom_site_label_3
_geom_angle
_geom_angle_site_symmetry_1
_geom_angle_site_symmetry_3
_geom_angle_publ_flag
O3 N1 O2 127.0(14) . . ?
O3 N1 O4 111.9(11) . . ?
O2 N1 O4 121.1(12) . . ?
O11 N2 O12 121.4(4) . . ?
O11 N2 O10 119.9(4) . . ?
O12 N2 O10 118.7(4) . . ?
O6 N3 O7 119.8(7) . . ?
O6 N3 O8 120.2(5) . . ?
O7 N3 O8 119.9(7) . . ?
N1 O3 Mn1C 113.2(9) . . ?
O16 N4 O14 121.1(6) . . ?
O16 N4 O15 119.7(6) . . ?
O14 N4 O15 119.1(6) . . ?
O19D N5 O20D 121.0(8) . . ?
O18 N5 O20 124.2(7) . . ?
O19D N5 O18D 118.2(6) . . ?
O20D N5 O18D 120.2(7) . . ?
O18 N5 O19 120.1(6) . . ?
O20 N5 O19 115.6(6) . . ?
N2 O12 Mn2C 101.1(3) . . ?
O26 C12 H12A 109.5 . . ?
O26 C12 H12B 109.5 . . ?
H12A C12 H12B 109.5 . . ?
O26 C12 H12F 109.5 . . ?
H12A C12 H12F 109.5 . . ?
H12B C12 H12F 109.5 . . ?
N5 O18 Mn1A 112.8(8) . . ?
N5 O19D Mn1A 107.5(6) . . ?
O21A Mn2A O4A 94.00(18) . . ?
O21A Mn2A N2A 115.4(2) . . ?
O4A Mn2A N2A 133.22(16) . . ?
O21A Mn2A O7A 109.8(2) . . ?
O4A Mn2A O7A 79.23(12) . . ?
N2A Mn2A O7A 118.85(13) . . ?
O21A Mn2A N4A 85.0(2) . . ?
O4A Mn2A N4A 76.43(15) . . ?
N2A Mn2A N4A 71.21(15) . . ?
O7A Mn2A N4A 152.34(15) . . ?
O21A Mn2A O6A 78.26(17) . . ?
O4A Mn2A O6A 141.40(13) . . ?
N2A Mn2A O6A 82.51(14) . . ?
O7A Mn2A O6A 68.50(11) . . ?
N4A Mn2A O6A 138.87(15) . . ?
O21A Mn2A Gd2A 116.29(18) . . ?
O4A Mn2A Gd2A 40.78(8) . . ?
N2A Mn2A Gd2A 128.32(12) . . ?
O7A Mn2A Gd2A 41.07(8) . . ?
N4A Mn2A Gd2A 111.64(12) . . ?
O6A Mn2A Gd2A 109.47(8) . . ?
O3A Gd1A O14A 144.02(15) . 2_556 ?
O3A Gd1A O2A 138.93(12) . . ?
O14A Gd1A O2A 73.12(12) 2_556 . ?
O3A Gd1A O19A 80.51(18) . . ?
O14A Gd1A O19A 92.53(15) 2_556 . ?
O2A Gd1A O19A 81.28(14) . . ?
O3A Gd1A O20A 73.58(17) . . ?
O14A Gd1A O20A 86.9(2) 2_556 . ?
O2A Gd1A O20A 141.27(16) . . ?
O19A Gd1A O20A 133.6(2) . . ?
O3A Gd1A O16A 84.70(19) . . ?
O14A Gd1A O16A 120.63(14) 2_556 . ?
O2A Gd1A O16A 84.94(15) . . ?
O19A Gd1A O16A 138.27(15) . . ?
O20A Gd1A O16A 77.1(2) . . ?
O3A Gd1A N1A 64.73(13) . . ?
O14A Gd1A N1A 144.50(13) 2_556 . ?
O2A Gd1A N1A 74.40(11) . . ?
O19A Gd1A N1A 68.64(15) . . ?
O20A Gd1A N1A 128.0(2) . . ?
O16A Gd1A N1A 69.74(14) . . ?
O3A Gd1A O15A 81.44(18) . 2_556 ?
O14A Gd1A O15A 63.43(14) 2_556 2_556 ?
O2A Gd1A O15A 124.14(17) . 2_556 ?
O19A Gd1A O15A 67.96(17) . 2_556 ?
O20A Gd1A O15A 70.6(3) . 2_556 ?
O16A Gd1A O15A 147.24(19) . 2_556 ?
N1A Gd1A O15A 128.19(13) . 2_556 ?
O3A Gd1A O17A 126.86(17) . . ?
O14A Gd1A O17A 70.38(13) 2_556 . ?
O2A Gd1A O17A 71.82(12) . . ?
O19A Gd1A O17A 151.25(15) . . ?
O20A Gd1A O17A 70.27(18) . . ?
O16A Gd1A O17A 50.33(14) . . ?
N1A Gd1A O17A 112.08(13) . . ?
O15A Gd1A O17A 119.62(13) 2_556 . ?
O3A Gd1A N13A 106.35(19) . . ?
O14A Gd1A N13A 95.69(15) 2_556 . ?
O2A Gd1A N13A 76.85(14) . . ?
O19A Gd1A N13A 153.22(16) . . ?
O20A Gd1A N13A 72.4(2) . . ?
O16A Gd1A N13A 24.96(14) . . ?
N1A Gd1A N13A 90.52(15) . . ?
O15A Gd1A N13A 138.02(16) 2_556 . ?
O17A Gd1A N13A 25.38(14) . . ?
O3A Gd1A Mn1A 176.44(12) . 2_556 ?
O14A Gd1A Mn1A 36.83(8) 2_556 2_556 ?
O2A Gd1A Mn1A 38.59(8) . 2_556 ?
O19A Gd1A Mn1A 96.15(11) . 2_556 ?
O20A Gd1A Mn1A 109.79(14) . 2_556 ?
O16A Gd1A Mn1A 97.09(12) . 2_556 ?
N1A Gd1A Mn1A 112.97(8) . 2_556 ?
O15A Gd1A Mn1A 98.50(13) 2_556 2_556 ?
O17A Gd1A Mn1A 56.24(10) . 2_556 ?
N13A Gd1A Mn1A 76.10(12) . 2_556 ?
O1A C1A H1AA 109.5 . . ?
O1A C1A H1AB 109.5 . . ?
H1AA C1A H1AB 109.5 . . ?
O1A C1A H1AC 109.5 . . ?
H1AA C1A H1AC 109.5 . . ?
H1AB C1A H1AC 109.5 . . ?
C8A N1A N2A 114.3(4) . . ?
C8A N1A Gd1A 129.8(3) . . ?
N2A N1A Gd1A 115.8(3) . . ?
C2A O1A C1A 117.0(4) . . ?
C2A O1A Mn1A 116.4(3) . 2_556 ?
C1A O1A Mn1A 125.6(3) . 2_556 ?
O14A Mn1A O18 103.9(5) . . ?
O14A Mn1A N10A 130.87(16) . . ?
O18 Mn1A N10A 100.7(4) . . ?
O14A Mn1A O2A 78.82(13) . 2_556 ?
O18 Mn1A O2A 130.8(2) . 2_556 ?
N10A Mn1A O2A 114.33(13) . 2_556 ?
O14A Mn1A O19D 77.3(2) . . ?
N10A Mn1A O19D 143.7(2) . . ?
O2A Mn1A O19D 91.0(3) 2_556 . ?
O14A Mn1A N12A 77.12(15) . . ?
O18 Mn1A N12A 70.8(3) . . ?
N10A Mn1A N12A 71.80(14) . . ?
O2A Mn1A N12A 151.27(16) 2_556 . ?
O19D Mn1A N12A 98.8(3) . . ?
O14A Mn1A O1A 141.21(13) . 2_556 ?
O18 Mn1A O1A 81.0(4) . 2_556 ?
N10A Mn1A O1A 84.13(14) . 2_556 ?
O2A Mn1A O1A 70.06(12) 2_556 2_556 ?
N12A Mn1A O1A 138.07(15) . 2_556 ?
O14A Mn1A Gd1A 40.27(11) . 2_556 ?
O18 Mn1A Gd1A 135.1(4) . 2_556 ?
N10A Mn1A Gd1A 123.01(12) . 2_556 ?
O2A Mn1A Gd1A 41.10(8) 2_556 2_556 ?
N12A Mn1A Gd1A 110.98(12) . 2_556 ?
O1A Mn1A Gd1A 110.92(8) 2_556 2_556 ?
O8A Gd2A O4A 141.51(12) . . ?
O8A Gd2A O7A 140.00(11) . . ?
O4A Gd2A O7A 73.94(11) . . ?
O8A Gd2A O25A 71.93(12) . . ?
O4A Gd2A O25A 89.23(12) . . ?
O7A Gd2A O25A 140.93(12) . . ?
O8A Gd2A O35A 83.70(14) . . ?
O4A Gd2A O35A 88.47(14) . . ?
O7A Gd2A O35A 78.87(12) . . ?
O25A Gd2A O35A 136.82(13) . . ?
O8A Gd2A O23A 89.05(15) . . ?
O4A Gd2A O23A 119.38(13) . . ?
O7A Gd2A O23A 81.83(14) . . ?
O25A Gd2A O23A 76.19(14) . . ?
O35A Gd2A O23A 139.77(13) . . ?
O8A Gd2A N5A 65.11(11) . . ?
O4A Gd2A N5A 145.90(12) . . ?
O7A Gd2A N5A 75.24(11) . . ?
O25A Gd2A N5A 124.32(12) . . ?
O35A Gd2A N5A 71.51(13) . . ?
O23A Gd2A N5A 69.58(11) . . ?
O8A Gd2A O5A 78.23(12) . . ?
O4A Gd2A O5A 63.92(11) . . ?
O7A Gd2A O5A 126.09(12) . . ?
O25A Gd2A O5A 72.03(14) . . ?
O35A Gd2A O5A 68.36(13) . . ?
O23A Gd2A O5A 148.05(14) . . ?
N5A Gd2A O5A 127.63(12) . . ?
O8A Gd2A O22A 129.51(13) . . ?
O4A Gd2A O22A 69.54(12) . . ?
O7A Gd2A O22A 70.56(11) . . ?
O25A Gd2A O22A 70.54(12) . . ?
O35A Gd2A O22A 146.10(13) . . ?
O23A Gd2A O22A 50.00(12) . . ?
N5A Gd2A O22A 112.88(11) . . ?
O5A Gd2A O22A 119.27(11) . . ?
O8A Gd2A N14A 110.27(16) . . ?
O4A Gd2A N14A 94.45(13) . . ?
O7A Gd2A N14A 74.29(15) . . ?
O25A Gd2A N14A 72.15(15) . . ?
O35A Gd2A N14A 150.99(14) . . ?
O23A Gd2A N14A 24.97(13) . . ?
N5A Gd2A N14A 90.97(12) . . ?
O5A Gd2A N14A 137.99(13) . . ?
O22A Gd2A N14A 25.04(12) . . ?
O8A Gd2A Mn2A 175.99(10) . . ?
O4A Gd2A Mn2A 37.56(7) . . ?
O7A Gd2A Mn2A 38.77(8) . . ?
O25A Gd2A Mn2A 111.05(8) . . ?
O35A Gd2A Mn2A 92.31(11) . . ?
O23A Gd2A Mn2A 94.26(11) . . ?
N5A Gd2A Mn2A 113.99(8) . . ?
O5A Gd2A Mn2A 99.97(8) . . ?
O22A Gd2A Mn2A 54.50(8) . . ?
N14A Gd2A Mn2A 73.48(12) . . ?
O1A C2A C3A 123.8(4) . . ?
O1A C2A C7A 114.3(4) . . ?
C3A C2A C7A 121.9(4) . . ?
C9A N2A N1A 110.1(4) . . ?
C9A N2A Mn2A 117.1(3) . . ?
N1A N2A Mn2A 132.2(3) . . ?
C7A O2A Mn1A 121.1(3) . 2_556 ?
C7A O2A Gd1A 138.0(3) . . ?
Mn1A O2A Gd1A 100.31(12) 2_556 . ?
O13A Gd3A O9A 142.66(12) . . ?
O13A Gd3A O12A 140.23(11) . . ?
O9A Gd3A O12A 72.60(11) . . ?
O13A Gd3A O31A 82.48(16) . . ?
O9A Gd3A O31A 89.60(17) . . ?
O12A Gd3A O31A 79.89(15) . . ?
O13A Gd3A O30A 72.18(11) . . ?
O9A Gd3A O30A 88.68(11) . . ?
O12A Gd3A O30A 141.47(11) . . ?
O31A Gd3A O30A 134.63(16) . . ?
O13A Gd3A O28A 86.50(13) . . ?
O9A Gd3A O28A 120.76(11) . . ?
O12A Gd3A O28A 84.20(11) . . ?
O31A Gd3A O28A 139.34(17) . . ?
O30A Gd3A O28A 76.88(11) . . ?
O13A Gd3A N9A 65.41(11) . . ?
O9A Gd3A N9A 144.90(12) . . ?
O12A Gd3A N9A 75.20(11) . . ?
O31A Gd3A N9A 71.19(18) . . ?
O30A Gd3A N9A 125.82(12) . . ?
O28A Gd3A N9A 68.63(12) . . ?
O13A Gd3A O27A 127.28(12) . . ?
O9A Gd3A O27A 70.64(11) . . ?
O12A Gd3A O27A 72.21(10) . . ?
O31A Gd3A O27A 149.47(14) . . ?
O30A Gd3A O27A 69.84(10) . . ?
O28A Gd3A O27A 50.33(10) . . ?
N9A Gd3A O27A 112.05(11) . . ?
O13A Gd3A O10A 79.91(12) . . ?
O9A Gd3A O10A 63.36(11) . . ?
O12A Gd3A O10A 124.54(11) . . ?
O31A Gd3A O10A 68.27(17) . . ?
O30A Gd3A O10A 70.61(12) . . ?
O28A Gd3A O10A 147.24(12) . . ?
N9A Gd3A O10A 129.14(12) . . ?
O27A Gd3A O10A 118.54(11) . . ?
O13A Gd3A N15A 107.67(13) . . ?
O9A Gd3A N15A 95.77(11) . . ?
O12A Gd3A N15A 76.62(11) . . ?
O31A Gd3A N15A 153.05(16) . . ?
O30A Gd3A N15A 72.04(11) . . ?
O28A Gd3A N15A 25.07(10) . . ?
N9A Gd3A N15A 90.05(12) . . ?
O27A Gd3A N15A 25.27(10) . . ?
O10A Gd3A N15A 137.16(12) . . ?
O13A Gd3A Mn3A 176.66(10) . . ?
O9A Gd3A Mn3A 36.87(8) . . ?
O12A Gd3A Mn3A 38.40(7) . . ?
O31A Gd3A Mn3A 94.18(13) . . ?
O30A Gd3A Mn3A 110.45(7) . . ?
O28A Gd3A Mn3A 96.08(8) . . ?
N9A Gd3A Mn3A 113.54(8) . . ?
O27A Gd3A Mn3A 56.03(7) . . ?
O10A Gd3A Mn3A 98.90(8) . . ?
N15A Gd3A Mn3A 75.34(8) . . ?
C4A C3A C2A 119.3(4) . . ?
C4A C3A H3AA 120.4 . . ?
C2A C3A H3AA 120.4 . . ?
C9A N3A N4A 118.5(4) . . ?
C9A N3A H3AB 120.8 . . ?
N4A N3A H3AB 120.8 . . ?
C9A O3A Gd1A 121.7(3) . . ?
C16A O4A Mn2A 134.9(3) . . ?
C16A O4A Gd2A 123.3(3) . . ?
Mn2A O4A Gd2A 101.66(12) . . ?
C5A C4A C3A 120.5(5) . . ?
C5A C4A H4AA 119.7 . . ?
C3A C4A H4AA 119.7 . . ?
C10A N4A N3A 117.2(5) . . ?
C10A N4A Mn2A 131.9(4) . . ?
N3A N4A Mn2A 110.0(3) . . ?
C15A O5A C17A 117.3(4) . . ?
C15A O5A Gd2A 115.0(3) . . ?
C17A O5A Gd2A 126.9(3) . . ?
C25A N5A N6A 115.0(4) . . ?
C25A N5A Gd2A 129.0(3) . . ?
N6A N5A Gd2A 115.6(2) . . ?
C4A C5A C6A 121.3(4) . . ?
C4A C5A H5AA 119.3 . . ?
C6A C5A H5AA 119.3 . . ?
C19A O6A C18A 117.1(4) . . ?
C19A O6A Mn2A 117.5(3) . . ?
C18A O6A Mn2A 125.2(3) . . ?
C5A C6A C7A 119.4(4) . . ?
C5A C6A C8A 115.6(4) . . ?
C7A C6A C8A 125.0(4) . . ?
C26A N6A N5A 110.3(4) . . ?
C26A N6A Mn3A 117.5(3) . . ?
N5A N6A Mn3A 131.9(3) . . ?
C24A O7A Mn2A 122.5(3) . . ?
C24A O7A Gd2A 136.9(3) . . ?
Mn2A O7A Gd2A 100.16(12) . . ?
O2A C7A C2A 118.1(4) . . ?
O2A C7A C6A 124.3(4) . . ?
C2A C7A C6A 117.6(4) . . ?
C26A N7A N8A 116.6(4) . . ?
C26A N7A H7A 121.7 . . ?
N8A N7A H7A 121.7 . . ?
C26A O8A Gd2A 120.7(3) . . ?
N1A C8A C6A 127.7(4) . . ?
N1A C8A H8AA 116.2 . . ?
C6A C8A H8AA 116.2 . . ?
C27A N8A N7A 116.1(4) . . ?
C27A N8A Mn3A 130.6(3) . . ?
N7A N8A Mn3A 112.8(3) . . ?
C33A O9A Mn3A 132.4(3) . . ?
C33A O9A Gd3A 124.8(3) . . ?
Mn3A O9A Gd3A 102.76(13) . . ?
O3A C9A N2A 127.2(5) . . ?
O3A C9A N3A 116.3(5) . . ?
N2A C9A N3A 116.5(5) . . ?
C42A N9A N10A 114.4(4) . . ?
C42A N9A Gd3A 129.7(3) . . ?
N10A N9A Gd3A 115.8(2) . . ?
C32A O10A C34A 116.6(4) . . ?
C32A O10A Gd3A 116.3(3) . . ?
C34A O10A Gd3A 125.6(3) . . ?
N4A C10A C11A 123.5(5) . . ?
N4A C10A H10C 118.2 . . ?
C11A C10A H10C 118.2 . . ?
C43A N10A N9A 110.0(4) . . ?
C43A N10A Mn1A 117.1(3) . . ?
N9A N10A Mn1A 132.4(3) . . ?
C36A O11A C35A 117.9(4) . . ?
C36A O11A Mn3A 116.7(3) . . ?
C35A O11A Mn3A 124.9(3) . . ?
C16A C11A C12A 119.3(5) . . ?
C16A C11A C10A 123.6(4) . . ?
C12A C11A C10A 117.0(5) . . ?
C43A N11A N12A 116.9(4) . . ?
C43A N11A H11A 121.6 . . ?
N12A N11A H11A 121.6 . . ?
C41A O12A Mn3A 122.1(3) . . ?
C41A O12A Gd3A 137.0(3) . . ?
Mn3A O12A Gd3A 100.82(12) . . ?
C13A C12A C11A 121.7(6) . . ?
C13A C12A H12C 119.2 . . ?
C11A C12A H12C 119.2 . . ?
C44A N12A N11A 117.3(4) . . ?
C44A N12A Mn1A 130.0(4) . . ?
N11A N12A Mn1A 111.5(3) . . ?
C43A O13A Gd3A 121.8(3) . . ?
C12A C13A C14A 119.4(5) . . ?
C12A C13A H13A 120.3 . . ?
C14A C13A H13A 120.3 . . ?
O18A N13A O16A 121.8(6) . . ?
O18A N13A O17A 121.1(6) . . ?
O16A N13A O17A 117.1(5) . . ?
O18A N13A Gd1A 176.9(5) . . ?
O16A N13A Gd1A 56.1(3) . . ?
O17A N13A Gd1A 61.0(3) . . ?
C50A O14A Mn1A 131.8(4) . . ?
C50A O14A Gd1A 125.3(4) . 2_556 ?
Mn1A O14A Gd1A 102.89(14) . 2_556 ?
C15A C14A C13A 119.6(5) . . ?
C15A C14A H14A 120.2 . . ?
C13A C14A H14A 120.2 . . ?
O24A N14A O22A 119.4(5) . . ?
O24A N14A O23A 123.4(5) . . ?
O22A N14A O23A 117.2(4) . . ?
O24A N14A Gd2A 176.3(6) . . ?
O22A N14A Gd2A 60.8(2) . . ?
O23A N14A Gd2A 56.4(2) . . ?
C49A O15A C51A 116.5(6) . . ?
C49A O15A Gd1A 115.7(3) . 2_556 ?
C51A O15A Gd1A 127.6(5) . 2_556 ?
O29A N15A O28A 121.5(4) . . ?
O29A N15A O27A 121.6(4) . . ?
O28A N15A O27A 116.9(4) . . ?
O29A N15A Gd3A 177.9(3) . . ?
O28A N15A Gd3A 56.9(2) . . ?
O27A N15A Gd3A 60.0(2) . . ?
O5A C15A C14A 124.7(5) . . ?
O5A C15A C16A 113.4(4) . . ?
C14A C15A C16A 121.9(5) . . ?
N13A O16A Gd1A 98.9(4) . . ?
O4A C16A C11A 123.8(4) . . ?
O4A C16A C15A 118.2(4) . . ?
C11A C16A C15A 118.0(4) . . ?
N13A O17A Gd1A 93.6(3) . . ?
O5A C17A H17A 109.5 . . ?
O5A C17A H17B 109.5 . . ?
H17A C17A H17B 109.5 . . ?
O5A C17A H17C 109.5 . . ?
H17A C17A H17C 109.5 . . ?
H17B C17A H17C 109.5 . . ?
O6A C18A H18A 109.5 . . ?
O6A C18A H18B 109.5 . . ?
H18A C18A H18B 109.5 . . ?
O6A C18A H18C 109.5 . . ?
H18A C18A H18C 109.5 . . ?
H18B C18A H18C 109.5 . . ?
C52A O19A Gd1A 131.2(4) . . ?
C52A O19A H19O 109.5 . . ?
Gd1A O19A H19O 119.3 . . ?
O6A C19A C20A 124.0(4) . . ?
O6A C19A C24A 113.2(4) . . ?
C20A C19A C24A 122.8(4) . . ?
C59A O20A Gd1A 133.2(6) . . ?
C59A O20A H20O 109.5 . . ?
Gd1A O20A H20O 115.1 . . ?
C21A C20A C19A 119.1(4) . . ?
C21A C20A H20A 120.5 . . ?
C19A C20A H20A 120.5 . . ?
Mn2A O21A H21D 100(6) . . ?
Mn2A O21A H21E 154(6) . . ?
H21D O21A H21E 104.7(17) . . ?
C22A C21A C20A 119.4(4) . . ?
C22A C21A H21A 120.3 . . ?
C20A C21A H21A 120.3 . . ?
N14A O22A Gd2A 94.1(3) . . ?
C21A C22A C23A 122.5(4) . . ?
C21A C22A H22A 118.7 . . ?
C23A C22A H22A 118.7 . . ?
N14A O23A Gd2A 98.7(3) . . ?
C24A C23A C22A 118.4(4) . . ?
C24A C23A C25A 126.5(4) . . ?
C22A C23A C25A 115.1(4) . . ?
O7A C24A C19A 118.2(4) . . ?
O7A C24A C23A 124.1(4) . . ?
C19A C24A C23A 117.7(4) . . ?
C53A O25A Gd2A 131.8(3) . . ?
C53A O25A H25O 109.5 . . ?
Gd2A O25A H25O 116.7 . . ?
N5A C25A C23A 127.0(4) . . ?
N5A C25A H25A 116.5 . . ?
C23A C25A H25A 116.5 . . ?
C60A O26A Mn3A 131.1(6) . . ?
C60A O26A H26A 109.5 . . ?
Mn3A O26A H26A 81.4 . . ?
O26A C60A H60A 109.5 . . ?
O26A C60A H60B 109.5 . . ?
H60A C60A H60B 109.5 . . ?
O26A C60A H60C 109.5 . . ?
H60A C60A H60C 109.5 . . ?
H60B C60A H60C 109.5 . . ?
O8A C26A N6A 126.5(4) . . ?
O8A C26A N7A 116.0(4) . . ?
N6A C26A N7A 117.5(4) . . ?
N15A O27A Gd3A 94.7(2) . . ?
N8A C27A C28A 123.5(4) . . ?
N8A C27A H27A 118.2 . . ?
C28A C27A H27A 118.2 . . ?
N15A O28A Gd3A 98.0(3) . . ?
C29A C28A C33A 120.2(4) . . ?
C29A C28A C27A 116.9(5) . . ?
C33A C28A C27A 122.4(4) . . ?
C30A C29A C28A 120.5(5) . . ?
C30A C29A H29A 119.7 . . ?
C28A C29A H29A 119.7 . . ?
C56A O30A Gd3A 129.2(3) . . ?
C56A O30A H30D 109.5 . . ?
Gd3A O30A H30D 115.0 . . ?
C29A C30A C31A 120.5(5) . . ?
C29A C30A H30A 119.8 . . ?
C31A C30A H30A 119.8 . . ?
C57A O31A Gd3A 134.8(5) . . ?
C57A O31A H31O 109.5 . . ?
Gd3A O31A H31O 113.0 . . ?
C32A C31A C30A 119.2(5) . . ?
C32A C31A H31A 120.4 . . ?
C30A C31A H31A 120.4 . . ?
O10A C32A C31A 124.5(4) . . ?
O10A C32A C33A 113.0(4) . . ?
C31A C32A C33A 122.5(5) . . ?
O9A C33A C32A 118.4(4) . . ?
O9A C33A C28A 124.5(4) . . ?
C32A C33A C28A 117.0(4) . . ?
O10A C34A H34A 109.5 . . ?
O10A C34A H34B 109.5 . . ?
H34A C34A H34B 109.5 . . ?
O10A C34A H34C 109.5 . . ?
H34A C34A H34C 109.5 . . ?
H34B C34A H34C 109.5 . . ?
O11A C35A H35A 109.5 . . ?
O11A C35A H35B 109.5 . . ?
H35A C35A H35B 109.5 . . ?
O11A C35A H35C 109.5 . . ?
H35A C35A H35C 109.5 . . ?
H35B C35A H35C 109.5 . . ?
C54A O35A Gd2A 133.1(4) . . ?
C54A O35A H35O 109.5 . . ?
Gd2A O35A H35O 105.2 . . ?
O11A C36A C37A 123.6(4) . . ?
O11A C36A C41A 114.0(4) . . ?
C37A C36A C41A 122.3(4) . . ?
C36A C37A C38A 119.7(4) . . ?
C36A C37A H37A 120.2 . . ?
C38A C37A H37A 120.2 . . ?
C39A C38A C37A 119.9(4) . . ?
C39A C38A H38A 120.0 . . ?
C37A C38A H38A 120.0 . . ?
C38A C39A C40A 121.2(4) . . ?
C38A C39A H39A 119.4 . . ?
C40A C39A H39A 119.4 . . ?
C41A C40A C39A 119.6(4) . . ?
C41A C40A C42A 125.2(4) . . ?
C39A C40A C42A 115.1(4) . . ?
O12A C41A C36A 117.5(4) . . ?
O12A C41A C40A 125.4(4) . . ?
C36A C41A C40A 117.1(4) . . ?
N9A C42A C40A 127.4(4) . . ?
N9A C42A H42A 116.3 . . ?
C40A C42A H42A 116.3 . . ?
O13A C43A N10A 126.8(4) . . ?
O13A C43A N11A 116.3(4) . . ?
N10A C43A N11A 116.9(4) . . ?
N12A C44A C45A 123.0(5) . . ?
N12A C44A H44A 118.5 . . ?
C45A C44A H44A 118.5 . . ?
C50A C45A C46A 117.9(6) . . ?
C50A C45A C44A 123.5(5) . . ?
C46A C45A C44A 118.2(6) . . ?
C47A C46A C45A 121.5(7) . . ?
C47A C46A H46A 119.2 . . ?
C45A C46A H46A 119.2 . . ?
C48A C47A C46A 121.0(7) . . ?
C48A C47A H47A 119.5 . . ?
C46A C47A H47A 119.5 . . ?
C47A C48A C49A 119.0(7) . . ?
C47A C48A H48A 120.5 . . ?
C49A C48A H48A 120.5 . . ?
O15A C49A C48A 124.6(6) . . ?
O15A C49A C50A 113.8(5) . . ?
C48A C49A C50A 121.4(7) . . ?
O14A C50A C45A 123.9(5) . . ?
O14A C50A C49A 117.0(6) . . ?
C45A C50A C49A 119.1(5) . . ?
O15A C51A H51A 109.5 . . ?
O15A C51A H51B 109.5 . . ?
H51A C51A H51B 109.5 . . ?
O15A C51A H51C 109.5 . . ?
H51A C51A H51C 109.5 . . ?
H51B C51A H51C 109.5 . . ?
O19A C52A H52A 109.5 . . ?
O19A C52A H52B 109.5 . . ?
H52A C52A H52B 109.5 . . ?
O19A C52A H52C 109.5 . . ?
H52A C52A H52C 109.5 . . ?
H52B C52A H52C 109.5 . . ?
O25A C53A H53A 109.5 . . ?
O25A C53A H53B 109.5 . . ?
H53A C53A H53B 109.5 . . ?
O25A C53A H53C 109.5 . . ?
H53A C53A H53C 109.5 . . ?
H53B C53A H53C 109.5 . . ?
O35A C54A H54A 109.5 . . ?
O35A C54A H54B 109.5 . . ?
H54A C54A H54B 109.5 . . ?
O35A C54A H54C 109.5 . . ?
H54A C54A H54C 109.5 . . ?
H54B C54A H54C 109.5 . . ?
O30A C56A H56A 109.5 . . ?
O30A C56A H56B 109.5 . . ?
H56A C56A H56B 109.5 . . ?
O30A C56A H56C 109.5 . . ?
H56A C56A H56C 109.5 . . ?
H56B C56A H56C 109.5 . . ?
O31A C57A H57A 109.5 . . ?
O31A C57A H57B 109.5 . . ?
H57A C57A H57B 109.5 . . ?
O31A C57A H57C 109.5 . . ?
H57A C57A H57C 109.5 . . ?
H57B C57A H57C 109.5 . . ?
O20A C59A H59A 109.5 . . ?
O20A C59A H59B 109.5 . . ?
H59A C59A H59B 109.5 . . ?
O20A C59A H59C 109.5 . . ?
H59A C59A H59C 109.5 . . ?
H59B C59A H59C 109.5 . . ?
O9A Mn3A O26A 93.7(2) . . ?
O9A Mn3A N6A 132.14(14) . . ?
O26A Mn3A N6A 118.3(2) . . ?
O9A Mn3A O12A 78.21(12) . . ?
O26A Mn3A O12A 110.3(2) . . ?
N6A Mn3A O12A 116.81(13) . . ?
O9A Mn3A N8A 77.13(13) . . ?
O26A Mn3A N8A 85.2(2) . . ?
N6A Mn3A N8A 71.75(14) . . ?
O12A Mn3A N8A 151.62(13) . . ?
O9A Mn3A O11A 140.85(13) . . ?
O26A Mn3A O11A 78.73(19) . . ?
N6A Mn3A O11A 83.14(13) . . ?
O12A Mn3A O11A 69.02(11) . . ?
N8A Mn3A O11A 138.95(13) . . ?
O9A Mn3A Gd3A 40.38(9) . . ?
O26A Mn3A Gd3A 116.8(2) . . ?
N6A Mn3A Gd3A 124.82(10) . . ?
O12A Mn3A Gd3A 40.78(8) . . ?
N8A Mn3A Gd3A 111.24(10) . . ?
O11A Mn3A Gd3A 109.73(8) . . ?
O4B Mn1B N2B 125.98(14) . . ?
O4B Mn1B O7B 77.89(12) . . ?
N2B Mn1B O7B 115.19(13) . . ?
O4B Mn1B O21B 83.59(13) . . ?
N2B Mn1B O21B 137.76(15) . . ?
O7B Mn1B O21B 98.82(14) . . ?
O4B Mn1B N4B 76.76(13) . . ?
N2B Mn1B N4B 71.79(14) . . ?
O7B Mn1B N4B 151.96(13) . . ?
O21B Mn1B N4B 90.10(15) . . ?
O4B Mn1B O6B 144.04(12) . . ?
N2B Mn1B O6B 83.96(13) . . ?
O7B Mn1B O6B 70.50(11) . . ?
O21B Mn1B O6B 84.71(13) . . ?
N4B Mn1B O6B 137.15(13) . . ?
O4B Mn1B Gd1B 39.65(9) . . ?
N2B Mn1B Gd1B 120.40(10) . . ?
O7B Mn1B Gd1B 40.56(8) . . ?
O21B Mn1B Gd1B 101.65(10) . . ?
N4B Mn1B Gd1B 111.66(10) . . ?
O6B Mn1B Gd1B 111.05(8) . . ?
O3B Gd3B O14B 142.43(12) . 2_666 ?
O3B Gd3B O2B 140.10(11) . . ?
O14B Gd3B O2B 72.17(11) 2_666 . ?
O3B Gd3B O20B 84.88(13) . . ?
O14B Gd3B O20B 86.70(13) 2_666 . ?
O2B Gd3B O20B 77.04(12) . . ?
O3B Gd3B O16B 73.93(13) . . ?
O14B Gd3B O16B 87.83(13) 2_666 . ?
O2B Gd3B O16B 140.65(13) . . ?
O20B Gd3B O16B 136.64(14) . . ?
O3B Gd3B O18B 88.32(12) . . ?
O14B Gd3B O18B 120.59(12) 2_666 . ?
O2B Gd3B O18B 82.77(11) . . ?
O20B Gd3B O18B 138.83(13) . . ?
O16B Gd3B O18B 78.85(13) . . ?
O3B Gd3B N1B 65.09(11) . . ?
O14B Gd3B N1B 144.11(12) 2_666 . ?
O2B Gd3B N1B 75.43(11) . . ?
O20B Gd3B N1B 71.23(13) . . ?
O16B Gd3B N1B 127.65(13) . . ?
O18B Gd3B N1B 69.11(11) . . ?
O3B Gd3B O17B 128.69(12) . . ?
O14B Gd3B O17B 70.57(11) 2_666 . ?
O2B Gd3B O17B 71.77(11) . . ?
O20B Gd3B O17B 145.69(12) . . ?
O16B Gd3B O17B 69.67(13) . . ?
O18B Gd3B O17B 50.42(11) . . ?
N1B Gd3B O17B 113.12(11) . . ?
O3B Gd3B O15B 79.91(12) . 2_666 ?
O14B Gd3B O15B 63.03(12) 2_666 2_666 ?
O2B Gd3B O15B 123.40(12) . 2_666 ?
O20B Gd3B O15B 67.97(14) . 2_666 ?
O16B Gd3B O15B 71.28(14) . 2_666 ?
O18B Gd3B O15B 149.88(12) . 2_666 ?
N1B Gd3B O15B 127.72(12) . 2_666 ?
O17B Gd3B O15B 119.06(12) . 2_666 ?
O3B Gd3B N13B 109.17(12) . . ?
O14B Gd3B N13B 95.71(12) 2_666 . ?
O2B Gd3B N13B 75.90(12) . . ?
O20B Gd3B N13B 150.62(13) . . ?
O16B Gd3B N13B 72.74(13) . . ?
O18B Gd3B N13B 25.07(11) . . ?
N1B Gd3B N13B 90.97(12) . . ?
O17B Gd3B N13B 25.34(11) . . ?
O15B Gd3B N13B 138.45(13) 2_666 . ?
O3B Gd3B Mn3B 175.08(9) . 2_666 ?
O14B Gd3B Mn3B 36.61(8) 2_666 2_666 ?
O2B Gd3B Mn3B 38.04(7) . 2_666 ?
O20B Gd3B Mn3B 90.21(10) . 2_666 ?
O16B Gd3B Mn3B 109.78(10) . 2_666 ?
O18B Gd3B Mn3B 95.53(8) . 2_666 ?
N1B Gd3B Mn3B 113.45(8) . 2_666 ?
O17B Gd3B Mn3B 56.21(8) . 2_666 ?
O15B Gd3B Mn3B 98.08(8) 2_666 2_666 ?
N13B Gd3B Mn3B 75.32(9) . 2_666 ?
O1B C1B H1BA 109.5 . . ?
O1B C1B H1BB 109.5 . . ?
H1BA C1B H1BB 109.5 . . ?
O1B C1B H1BC 109.5 . . ?
H1BA C1B H1BC 109.5 . . ?
H1BB C1B H1BC 109.5 . . ?
C8B N1B N2B 113.9(4) . . ?
C8B N1B Gd3B 129.6(3) . . ?
N2B N1B Gd3B 116.4(2) . . ?
C2B O1B C1B 117.6(4) . . ?
C2B O1B Mn3B 117.1(3) . 2_666 ?
C1B O1B Mn3B 124.8(3) . 2_666 ?
O9B Mn2B O29B 92.5(2) . . ?
O9B Mn2B O12B 79.61(12) . . ?
O29B Mn2B O12B 107.9(2) . . ?
O9B Mn2B N6B 133.47(15) . . ?
O29B Mn2B N6B 117.8(2) . . ?
O12B Mn2B N6B 117.98(13) . . ?
O9B Mn2B N8B 77.16(15) . . ?
O29B Mn2B N8B 85.0(2) . . ?
O12B Mn2B N8B 153.87(15) . . ?
N6B Mn2B N8B 71.88(15) . . ?
O9B Mn2B O11B 142.56(13) . . ?
O29B Mn2B O11B 77.96(18) . . ?
O12B Mn2B O11B 69.50(11) . . ?
N6B Mn2B O11B 81.25(14) . . ?
N8B Mn2B O11B 136.45(15) . . ?
O9B Mn2B Gd2B 41.13(9) . . ?
O29B Mn2B Gd2B 114.9(2) . . ?
O12B Mn2B Gd2B 41.45(8) . . ?
N6B Mn2B Gd2B 127.22(11) . . ?
N8B Mn2B Gd2B 112.65(12) . . ?
O11B Mn2B Gd2B 110.89(8) . . ?
O8B Gd1B O4B 141.90(12) . . ?
O8B Gd1B O7B 139.99(12) . . ?
O4B Gd1B O7B 72.50(11) . . ?
O8B Gd1B O27B 73.99(13) . . ?
O4B Gd1B O27B 87.21(14) . . ?
O7B Gd1B O27B 141.29(12) . . ?
O8B Gd1B O28B 81.72(14) . . ?
O4B Gd1B O28B 89.90(13) . . ?
O7B Gd1B O28B 78.26(12) . . ?
O27B Gd1B O28B 135.64(14) . . ?
O8B Gd1B O24B 87.05(14) . . ?
O4B Gd1B O24B 121.23(12) . . ?
O7B Gd1B O24B 85.58(13) . . ?
O27B Gd1B O24B 77.17(16) . . ?
O28B Gd1B O24B 138.56(13) . . ?
O8B Gd1B N5B 65.26(12) . . ?
O4B Gd1B N5B 144.37(12) . . ?
O7B Gd1B N5B 75.26(11) . . ?
O27B Gd1B N5B 128.08(15) . . ?
O28B Gd1B N5B 68.86(13) . . ?
O24B Gd1B N5B 70.20(13) . . ?
O8B Gd1B O25B 128.66(13) . . ?
O4B Gd1B O25B 71.12(12) . . ?
O7B Gd1B O25B 72.13(11) . . ?
O27B Gd1B O25B 70.18(13) . . ?
O28B Gd1B O25B 148.42(13) . . ?
O24B Gd1B O25B 50.20(13) . . ?
N5B Gd1B O25B 112.60(12) . . ?
O8B Gd1B O5B 78.97(12) . . ?
O4B Gd1B O5B 63.59(11) . . ?
O7B Gd1B O5B 122.95(12) . . ?
O27B Gd1B O5B 71.71(14) . . ?
O28B Gd1B O5B 67.52(12) . . ?
O24B Gd1B O5B 148.32(13) . . ?
N5B Gd1B O5B 126.38(12) . . ?
O25B Gd1B O5B 120.94(11) . . ?
O8B Gd1B N14B 108.31(15) . . ?
O4B Gd1B N14B 96.38(13) . . ?
O7B Gd1B N14B 77.77(13) . . ?
O27B Gd1B N14B 72.04(14) . . ?
O28B Gd1B N14B 152.06(13) . . ?
O24B Gd1B N14B 24.89(13) . . ?
N5B Gd1B N14B 91.23(13) . . ?
O25B Gd1B N14B 25.31(13) . . ?
O5B Gd1B N14B 139.08(12) . . ?
O8B Gd1B Mn1B 173.79(10) . . ?
O4B Gd1B Mn1B 36.88(7) . . ?
O7B Gd1B Mn1B 37.72(8) . . ?
O27B Gd1B Mn1B 110.59(10) . . ?
O28B Gd1B Mn1B 92.09(9) . . ?
O24B Gd1B Mn1B 97.98(10) . . ?
N5B Gd1B Mn1B 112.98(8) . . ?
O25B Gd1B Mn1B 57.52(9) . . ?
O5B Gd1B Mn1B 98.28(8) . . ?
N14B Gd1B Mn1B 77.44(10) . . ?
O1B C2B C3B 123.9(4) . . ?
O1B C2B C7B 113.8(4) . . ?
C3B C2B C7B 122.3(4) . . ?
C9B N2B N1B 109.7(4) . . ?
C9B N2B Mn1B 117.5(3) . . ?
N1B N2B Mn1B 132.7(3) . . ?
C7B O2B Mn3B 122.5(3) . 2_666 ?
C7B O2B Gd3B 136.4(3) . . ?
Mn3B O2B Gd3B 101.09(12) 2_666 . ?
O14B Mn3B O34B 95.96(15) . . ?
O14B Mn3B N10B 131.12(14) . . ?
O34B Mn3B N10B 117.40(16) . . ?
O14B Mn3B O2B 78.48(12) . 2_666 ?
O34B Mn3B O2B 111.88(14) . 2_666 ?
N10B Mn3B O2B 115.56(13) . 2_666 ?
O14B Mn3B N12B 77.31(14) . . ?
O34B Mn3B N12B 85.55(16) . . ?
N10B Mn3B N12B 71.33(15) . . ?
O2B Mn3B N12B 151.46(14) 2_666 . ?
O14B Mn3B O1B 140.63(13) . 2_666 ?
O34B Mn3B O1B 76.62(14) . 2_666 ?
N10B Mn3B O1B 84.33(13) . 2_666 ?
O2B Mn3B O1B 69.23(11) 2_666 2_666 ?
N12B Mn3B O1B 138.77(14) . 2_666 ?
O14B Mn3B Gd3B 40.38(9) . 2_666 ?
O34B Mn3B Gd3B 119.03(12) . 2_666 ?
N10B Mn3B Gd3B 123.54(10) . 2_666 ?
O2B Mn3B Gd3B 40.88(8) 2_666 2_666 ?
N12B Mn3B Gd3B 111.21(11) . 2_666 ?
O1B Mn3B Gd3B 109.95(8) 2_666 2_666 ?
O13B Gd2B O9B 143.36(12) . . ?
O13B Gd2B O12B 139.58(11) . . ?
O9B Gd2B O12B 73.00(11) . . ?
O13B Gd2B O35B 84.35(15) . . ?
O9B Gd2B O35B 87.78(16) . . ?
O12B Gd2B O35B 79.70(13) . . ?
O13B Gd2B O33B 71.56(13) . . ?
O9B Gd2B O33B 90.01(13) . . ?
O12B Gd2B O33B 141.25(13) . . ?
O35B Gd2B O33B 135.41(15) . . ?
O13B Gd2B O31B 89.47(14) . . ?
O9B Gd2B O31B 117.65(12) . . ?
O12B Gd2B O31B 80.54(13) . . ?
O35B Gd2B O31B 141.08(14) . . ?
O33B Gd2B O31B 77.07(14) . . ?
O13B Gd2B N9B 65.30(11) . . ?
O9B Gd2B N9B 144.72(12) . . ?
O12B Gd2B N9B 74.55(11) . . ?
O35B Gd2B N9B 73.09(15) . . ?
O33B Gd2B N9B 124.47(12) . . ?
O31B Gd2B N9B 69.46(12) . . ?
O13B Gd2B O10B 80.50(13) . . ?
O9B Gd2B O10B 63.49(12) . . ?
O12B Gd2B O10B 125.29(12) . . ?
O35B Gd2B O10B 67.56(14) . . ?
O33B Gd2B O10B 71.74(14) . . ?
O31B Gd2B O10B 148.81(13) . . ?
N9B Gd2B O10B 129.66(12) . . ?
O13B Gd2B O30B 129.14(13) . . ?
O9B Gd2B O30B 67.93(12) . . ?
O12B Gd2B O30B 71.13(11) . . ?
O35B Gd2B O30B 146.21(14) . . ?
O33B Gd2B O30B 70.23(13) . . ?
O31B Gd2B O30B 50.16(11) . . ?
N9B Gd2B O30B 113.52(11) . . ?
O10B Gd2B O30B 116.70(12) . . ?
O13B Gd2B N15B 110.50(15) . . ?
O9B Gd2B N15B 92.82(13) . . ?
O12B Gd2B N15B 73.53(13) . . ?
O35B Gd2B N15B 151.76(14) . . ?
O33B Gd2B N15B 72.83(14) . . ?
O31B Gd2B N15B 24.96(12) . . ?
N9B Gd2B N15B 90.99(12) . . ?
O10B Gd2B N15B 136.82(13) . . ?
O30B Gd2B N15B 25.23(12) . . ?
O13B Gd2B Mn2B 177.00(9) . . ?
O9B Gd2B Mn2B 37.27(8) . . ?
O12B Gd2B Mn2B 38.36(7) . . ?
O35B Gd2B Mn2B 92.86(12) . . ?
O33B Gd2B Mn2B 111.31(9) . . ?
O31B Gd2B Mn2B 92.03(10) . . ?
N9B Gd2B Mn2B 112.85(8) . . ?
O10B Gd2B Mn2B 99.47(9) . . ?
O30B Gd2B Mn2B 53.56(9) . . ?
N15B Gd2B Mn2B 71.59(11) . . ?
C2B C3B C4B 119.3(4) . . ?
C2B C3B H3BA 120.4 . . ?
C4B C3B H3BA 120.4 . . ?
N4B N3B C9B 116.5(4) . . ?
N4B N3B H3BB 121.7 . . ?
C9B N3B H3BB 121.7 . . ?
C9B O3B Gd3B 121.1(3) . . ?
C16B O4B Mn1B 129.2(3) . . ?
C16B O4B Gd1B 126.5(3) . . ?
Mn1B O4B Gd1B 103.46(13) . . ?
C5B C4B C3B 120.0(4) . . ?
C5B C4B H4BA 120.0 . . ?
C3B C4B H4BA 120.0 . . ?
C10B N4B N3B 117.2(4) . . ?
C10B N4B Mn1B 130.0(3) . . ?
N3B N4B Mn1B 112.3(3) . . ?
C15B O5B C17B 117.3(4) . . ?
C15B O5B Gd1B 116.9(3) . . ?
C17B O5B Gd1B 125.7(3) . . ?
C4B C5B C6B 121.3(4) . . ?
C4B C5B H5BA 119.4 . . ?
C6B C5B H5BA 119.4 . . ?
C25B N5B N6B 114.7(4) . . ?
C25B N5B Gd1B 129.3(3) . . ?
N6B N5B Gd1B 115.9(2) . . ?
C19B O6B C18B 116.9(3) . . ?
C19B O6B Mn1B 115.5(2) . . ?
C18B O6B Mn1B 124.6(3) . . ?
C7B C6B C5B 119.3(4) . . ?
C7B C6B C8B 126.0(4) . . ?
C5B C6B C8B 114.7(4) . . ?
C26B N6B N5B 110.1(4) . . ?
C26B N6B Mn2B 116.3(3) . . ?
N5B N6B Mn2B 132.8(3) . . ?
C24B O7B Mn1B 121.3(3) . . ?
C24B O7B Gd1B 137.0(3) . . ?
Mn1B O7B Gd1B 101.72(12) . . ?
O2B C7B C6B 125.3(4) . . ?
O2B C7B C2B 117.0(4) . . ?
C6B C7B C2B 117.7(4) . . ?
C26B N7B N8B 118.0(4) . . ?
C26B N7B H7B 121.0 . . ?
N8B N7B H7B 121.0 . . ?
C26B O8B Gd1B 121.2(3) . . ?
N1B C8B C6B 126.9(4) . . ?
N1B C8B H8BA 116.6 . . ?
C6B C8B H8BA 116.6 . . ?
C27B N8B N7B 117.0(4) . . ?
C27B N8B Mn2B 131.7(4) . . ?
N7B N8B Mn2B 110.5(3) . . ?
C33B O9B Mn2B 134.6(3) . . ?
C33B O9B Gd2B 123.5(3) . . ?
Mn2B O9B Gd2B 101.61(12) . . ?
O3B C9B N2B 127.6(4) . . ?
O3B C9B N3B 116.0(4) . . ?
N2B C9B N3B 116.4(4) . . ?
C42B N9B N10B 114.1(4) . . ?
C42B N9B Gd2B 129.8(3) . . ?
N10B N9B Gd2B 115.9(2) . . ?
C32B O10B C34B 117.1(4) . . ?
C32B O10B Gd2B 115.4(3) . . ?
C34B O10B Gd2B 124.8(4) . . ?
N4B C10B C11B 123.3(5) . . ?
N4B C10B H10D 118.4 . . ?
C11B C10B H10D 118.4 . . ?
C43B N10B N9B 110.3(4) . . ?
C43B N10B Mn3B 118.0(3) . . ?
N9B N10B Mn3B 131.4(3) . . ?
C36B O11B C35B 116.6(4) . . ?
C36B O11B Mn2B 116.9(3) . . ?
C35B O11B Mn2B 126.1(3) . . ?
C16B C11B C12B 120.1(4) . . ?
C16B C11B C10B 122.0(4) . . ?
C12B C11B C10B 117.6(4) . . ?
C43B N11B N12B 117.2(4) . . ?
C43B N11B H11B 121.4 . . ?
N12B N11B H11B 121.4 . . ?
C41B O12B Mn2B 121.9(3) . . ?
C41B O12B Gd2B 137.9(3) . . ?
Mn2B O12B Gd2B 100.19(11) . . ?
C13B C12B C11B 120.4(5) . . ?
C13B C12B H12D 119.8 . . ?
C11B C12B H12D 119.8 . . ?
C44B N12B N11B 117.2(4) . . ?
C44B N12B Mn3B 130.2(4) . . ?
N11B N12B Mn3B 111.9(3) . . ?
C43B O13B Gd2B 121.2(3) . . ?
C12B C13B C14B 120.8(4) . . ?
C12B C13B H13B 119.6 . . ?
C14B C13B H13B 119.6 . . ?
O19B N13B O18B 122.1(4) . . ?
O19B N13B O17B 121.3(4) . . ?
O18B N13B O17B 116.6(4) . . ?
O19B N13B Gd3B 178.6(4) . . ?
O18B N13B Gd3B 56.9(2) . . ?
O17B N13B Gd3B 59.7(2) . . ?
C50B O14B Mn3B 132.1(3) . . ?
C50B O14B Gd3B 124.9(3) . 2_666 ?
Mn3B O14B Gd3B 103.02(13) . 2_666 ?
C15B C14B C13B 119.3(4) . . ?
C15B C14B H14B 120.4 . . ?
C13B C14B H14B 120.4 . . ?
O26B N14B O24B 122.1(5) . . ?
O26B N14B O25B 122.3(5) . . ?
O24B N14B O25B 115.6(5) . . ?
O26B N14B Gd1B 178.0(5) . . ?
O24B N14B Gd1B 56.2(3) . . ?
O25B N14B Gd1B 59.5(3) . . ?
C49B O15B C51B 117.0(4) . . ?
C49B O15B Gd3B 116.8(3) . 2_666 ?
C51B O15B Gd3B 125.7(3) . 2_666 ?
O5B C15B C14B 125.0(4) . . ?
O5B C15B C16B 113.2(4) . . ?
C14B C15B C16B 121.8(5) . . ?
O32B N15B O31B 123.3(5) . . ?
O32B N15B O30B 119.6(5) . . ?
O31B N15B O30B 117.1(4) . . ?
O32B N15B Gd2B 174.6(4) . . ?
O31B N15B Gd2B 56.7(2) . . ?
O30B N15B Gd2B 60.6(2) . . ?
C52B O16B Gd3B 130.2(5) . . ?
C52B O16B H16O 109.5 . . ?
Gd3B O16B H16O 109.2 . . ?
O23B N16B O22B 119.6(6) . . ?
O23B N16B O21B 119.8(6) . . ?
O22B N16B O21B 120.6(5) . . ?
O4B C16B C11B 124.2(4) . . ?
O4B C16B C15B 118.2(4) . . ?
C11B C16B C15B 117.5(4) . . ?
N13B O17B Gd3B 95.0(3) . . ?
O5B C17B H17D 109.5 . . ?
O5B C17B H17E 109.5 . . ?
H17D C17B H17E 109.5 . . ?
O5B C17B H17F 109.5 . . ?
H17D C17B H17F 109.5 . . ?
H17E C17B H17F 109.5 . . ?
N13B O18B Gd3B 98.0(3) . . ?
O6B C18B H18D 109.5 . . ?
O6B C18B H18E 109.5 . . ?
H18D C18B H18E 109.5 . . ?
O6B C18B H18F 109.5 . . ?
H18D C18B H18F 109.5 . . ?
H18E C18B H18F 109.5 . . ?
C20B C19B O6B 122.8(4) . . ?
C20B C19B C24B 122.5(4) . . ?
O6B C19B C24B 114.7(4) . . ?
C53B O20B Gd3B 127.1(4) . . ?
C53B O20B H20E 109.5 . . ?
Gd3B O20B H20E 120.9 . . ?
C19B C20B C21B 118.8(4) . . ?
C19B C20B H20B 120.6 . . ?
C21B C20B H20B 120.6 . . ?
N16B O21B Mn1B 108.5(3) . . ?
C22B C21B C20B 120.3(4) . . ?
C22B C21B H21B 119.8 . . ?
C20B C21B H21B 119.8 . . ?
C21B C22B C23B 121.8(5) . . ?
C21B C22B H22B 119.1 . . ?
C23B C22B H22B 119.1 . . ?
C24B C23B C22B 119.0(4) . . ?
C24B C23B C25B 126.1(4) . . ?
C22B C23B C25B 114.9(4) . . ?
N14B O24B Gd1B 98.9(3) . . ?
O7B C24B C23B 124.6(4) . . ?
O7B C24B C19B 117.9(4) . . ?
C23B C24B C19B 117.5(4) . . ?
N14B O25B Gd1B 95.2(3) . . ?
N5B C25B C23B 127.7(4) . . ?
N5B C25B H25B 116.1 . . ?
C23B C25B H25B 116.1 . . ?
O8B C26B N6B 127.3(4) . . ?
O8B C26B N7B 116.4(4) . . ?
N6B C26B N7B 116.3(5) . . ?
C56B O27B Gd1B 137.4(4) . . ?
C56B O27B H27D 109.5 . . ?
Gd1B O27B H27D 113.1 . . ?
N8B C27B C28B 124.0(5) . . ?
N8B C27B H27B 118.0 . . ?
C28B C27B H27B 118.0 . . ?
C54B O28B Gd1B 129.8(4) . . ?
C54B O28B H28O 109.5 . . ?
Gd1B O28B H28O 119.7 . . ?
C33B C28B C29B 119.1(5) . . ?
C33B C28B C27B 122.8(4) . . ?
C29B C28B C27B 118.0(5) . . ?
Mn2B O29B H29O 117(6) . . ?
Mn2B O29B H29P 132(6) . . ?
H29O O29B H29P 103.0(16) . . ?
C30B C29B C28B 121.9(6) . . ?
C30B C29B H29B 119.1 . . ?
C28B C29B H29B 119.1 . . ?
N15B O30B Gd2B 94.2(3) . . ?
C29B C30B C31B 119.4(5) . . ?
C29B C30B H30B 120.3 . . ?
C31B C30B H30B 120.3 . . ?
N15B O31B Gd2B 98.4(3) . . ?
C32B C31B C30B 119.7(5) . . ?
C32B C31B H31B 120.1 . . ?
C30B C31B H31B 120.1 . . ?
C31B C32B O10B 124.5(5) . . ?
C31B C32B C33B 122.2(5) . . ?
O10B C32B C33B 113.4(4) . . ?
C55B O33B Gd2B 131.6(4) . . ?
C55B O33B H33D 109.5 . . ?
Gd2B O33B H33D 117.4 . . ?
O9B C33B C28B 124.0(5) . . ?
O9B C33B C32B 118.3(4) . . ?
C28B C33B C32B 117.6(4) . . ?
O10B C34B H34D 109.5 . . ?
O10B C34B H34E 109.5 . . ?
H34D C34B H34E 109.5 . . ?
O10B C34B H34F 109.5 . . ?
H34D C34B H34F 109.5 . . ?
H34E C34B H34F 109.5 . . ?
Mn3B O34B H34J 132(4) . . ?
Mn3B O34B H34K 118(4) . . ?
H34J O34B H34K 105.0(16) . . ?
O11B C35B H35D 109.5 . . ?
O11B C35B H35E 109.5 . . ?
H35D C35B H35E 109.5 . . ?
O11B C35B H35F 109.5 . . ?
H35D C35B H35F 109.5 . . ?
H35E C35B H35F 109.5 . . ?
C57B O35B Gd2B 134.2(6) . . ?
C57B O35B H35J 109.5 . . ?
Gd2B O35B H35J 102.0 . . ?
C37B C36B O11B 123.4(4) . . ?
C37B C36B C41B 123.9(4) . . ?
O11B C36B C41B 112.7(4) . . ?
C36B C37B C38B 118.1(4) . . ?
C36B C37B H37B 120.9 . . ?
C38B C37B H37B 120.9 . . ?
C39B C38B C37B 120.3(4) . . ?
C39B C38B H38B 119.9 . . ?
C37B C38B H38B 119.9 . . ?
C38B C39B C40B 121.7(4) . . ?
C38B C39B H39B 119.1 . . ?
C40B C39B H39B 119.1 . . ?
C39B C40B C41B 119.2(4) . . ?
C39B C40B C42B 115.4(4) . . ?
C41B C40B C42B 125.4(4) . . ?
O12B C41B C40B 124.4(4) . . ?
O12B C41B C36B 118.9(4) . . ?
C40B C41B C36B 116.8(4) . . ?
N9B C42B C40B 127.5(4) . . ?
N9B C42B H42B 116.2 . . ?
C40B C42B H42B 116.2 . . ?
O13B C43B N10B 127.0(4) . . ?
O13B C43B N11B 116.6(4) . . ?
N10B C43B N11B 116.5(4) . . ?
N12B C44B C45B 122.9(5) . . ?
N12B C44B H44B 118.6 . . ?
C45B C44B H44B 118.6 . . ?
C50B C45B C46B 119.8(6) . . ?
C50B C45B C44B 123.5(5) . . ?
C46B C45B C44B 116.3(6) . . ?
C47B C46B C45B 120.5(7) . . ?
C47B C46B H46B 119.7 . . ?
C45B C46B H46B 119.7 . . ?
C46B C47B C48B 120.4(6) . . ?
C46B C47B H47B 119.8 . . ?
C48B C47B H47B 119.8 . . ?
C49B C48B C47B 120.2(6) . . ?
C49B C48B H48B 119.9 . . ?
C47B C48B H48B 119.9 . . ?
O15B C49B C48B 126.1(5) . . ?
O15B C49B C50B 113.0(5) . . ?
C48B C49B C50B 120.8(6) . . ?
O14B C50B C45B 123.9(5) . . ?
O14B C50B C49B 117.8(5) . . ?
C45B C50B C49B 118.3(5) . . ?
O15B C51B H51D 109.5 . . ?
O15B C51B H51E 109.5 . . ?
H51D C51B H51E 109.5 . . ?
O15B C51B H51F 109.5 . . ?
H51D C51B H51F 109.5 . . ?
H51E C51B H51F 109.5 . . ?
O16B C52B H52D 109.5 . . ?
O16B C52B H52E 109.5 . . ?
H52D C52B H52E 109.5 . . ?
O16B C52B H52F 109.5 . . ?
H52D C52B H52F 109.5 . . ?
H52E C52B H52F 109.5 . . ?
O20B C53B H53D 109.5 . . ?
O20B C53B H53E 109.5 . . ?
H53D C53B H53E 109.5 . . ?
O20B C53B H53F 109.5 . . ?
H53D C53B H53F 109.5 . . ?
H53E C53B H53F 109.5 . . ?
O28B C54B H54D 109.5 . . ?
O28B C54B H54E 109.5 . . ?
H54D C54B H54E 109.5 . . ?
O28B C54B H54F 109.5 . . ?
H54D C54B H54F 109.5 . . ?
H54E C54B H54F 109.5 . . ?
O33B C55B H55D 109.5 . . ?
O33B C55B H55E 109.5 . . ?
H55D C55B H55E 109.5 . . ?
O33B C55B H55F 109.5 . . ?
H55D C55B H55F 109.5 . . ?
H55E C55B H55F 109.5 . . ?
O27B C56B H56D 109.5 . . ?
O27B C56B H56E 109.5 . . ?
H56D C56B H56E 109.5 . . ?
O27B C56B H56F 109.5 . . ?
H56D C56B H56F 109.5 . . ?
H56E C56B H56F 109.5 . . ?
O35B C57B H57D 109.5 . . ?
O35B C57B H57E 109.5 . . ?
H57D C57B H57E 109.5 . . ?
O35B C57B H57F 109.5 . . ?
H57D C57B H57F 109.5 . . ?
H57E C57B H57F 109.5 . . ?
O4C Mn3C O21C 86.73(14) . . ?
O4C Mn3C O7C 80.22(13) . . ?
O21C Mn3C O7C 100.17(14) . . ?
O4C Mn3C N2C 134.76(14) . . ?
O21C Mn3C N2C 125.33(15) . . ?
O7C Mn3C N2C 117.79(13) . . ?
O4C Mn3C N4C 76.52(14) . . ?
O21C Mn3C N4C 92.47(15) . . ?
O7C Mn3C N4C 152.78(13) . . ?
N2C Mn3C N4C 71.64(14) . . ?
O4C Mn3C O6C 141.52(13) . . ?
O21C Mn3C O6C 76.29(14) . . ?
O7C Mn3C O6C 69.46(11) . . ?
N2C Mn3C O6C 81.79(13) . . ?
N4C Mn3C O6C 137.45(13) . . ?
O4C Mn3C Gd3C 40.85(9) . . ?
O21C Mn3C Gd3C 105.47(11) . . ?
O7C Mn3C Gd3C 41.96(8) . . ?
N2C Mn3C Gd3C 129.16(10) . . ?
N4C Mn3C Gd3C 111.42(10) . . ?
O6C Mn3C Gd3C 111.13(8) . . ?
O4C Mn3C H21F 87(2) . . ?
O21C Mn3C H21F 7(3) . . ?
O7C Mn3C H21F 107(3) . . ?
N2C Mn3C H21F 121(3) . . ?
N4C Mn3C H21F 86(3) . . ?
O6C Mn3C H21F 80(3) . . ?
Gd3C Mn3C H21F 110(3) . . ?
C8C N1C N2C 114.1(3) . . ?
C8C N1C Gd2C 129.8(3) . . ?
N2C N1C Gd2C 115.7(3) . . ?
O3C Gd2C O14C 140.42(11) . 2_777 ?
O3C Gd2C O2C 139.25(11) . . ?
O14C Gd2C O2C 72.07(10) 2_777 . ?
O3C Gd2C O20C 79.10(12) . . ?
O14C Gd2C O20C 86.93(12) 2_777 . ?
O2C Gd2C O20C 79.87(11) . . ?
O3C Gd2C O16C 77.16(13) . . ?
O14C Gd2C O16C 88.33(12) 2_777 . ?
O2C Gd2C O16C 139.05(13) . . ?
O20C Gd2C O16C 135.94(13) . . ?
O3C Gd2C O18C 88.76(14) . . ?
O14C Gd2C O18C 123.41(14) 2_777 . ?
O2C Gd2C O18C 85.40(13) . . ?
O20C Gd2C O18C 139.96(13) . . ?
O16C Gd2C O18C 75.85(14) . . ?
O3C Gd2C N1C 65.27(12) . . ?
O14C Gd2C N1C 142.52(11) 2_777 . ?
O2C Gd2C N1C 74.87(11) . . ?
O20C Gd2C N1C 70.20(12) . . ?
O16C Gd2C N1C 128.79(13) . . ?
O18C Gd2C N1C 70.06(12) . . ?
O3C Gd2C O15C 76.06(11) . 2_777 ?
O14C Gd2C O15C 64.37(11) 2_777 2_777 ?
O2C Gd2C O15C 126.13(11) . 2_777 ?
O20C Gd2C O15C 68.05(12) . 2_777 ?
O16C Gd2C O15C 70.48(13) . 2_777 ?
O18C Gd2C O15C 145.31(13) . 2_777 ?
N1C Gd2C O15C 127.06(12) . 2_777 ?
O3C Gd2C O17C 131.10(13) . . ?
O14C Gd2C O17C 73.05(12) 2_777 . ?
O2C Gd2C O17C 71.62(12) . . ?
O20C Gd2C O17C 148.97(13) . . ?
O16C Gd2C O17C 68.32(13) . . ?
O18C Gd2C O17C 50.50(14) . . ?
N1C Gd2C O17C 112.37(12) . . ?
O15C Gd2C O17C 120.26(12) 2_777 . ?
O3C Gd2C N13C 111.45(14) . . ?
O14C Gd2C N13C 98.17(14) 2_777 . ?
O2C Gd2C N13C 75.69(13) . . ?
O20C Gd2C N13C 152.03(13) . . ?
O16C Gd2C N13C 71.92(14) . . ?
O18C Gd2C N13C 25.24(15) . . ?
N1C Gd2C N13C 90.26(13) . . ?
O15C Gd2C N13C 138.66(13) 2_777 . ?
O17C Gd2C N13C 25.37(14) . . ?
O3C Gd2C Mn2C 170.78(9) . 2_777 ?
O14C Gd2C Mn2C 36.74(8) 2_777 2_777 ?
O2C Gd2C Mn2C 37.64(7) . 2_777 ?
O20C Gd2C Mn2C 91.71(9) . 2_777 ?
O16C Gd2C Mn2C 109.57(10) . 2_777 ?
O18C Gd2C Mn2C 98.92(12) . 2_777 ?
N1C Gd2C Mn2C 112.49(8) . 2_777 ?
O15C Gd2C Mn2C 99.90(8) 2_777 2_777 ?
O17C Gd2C Mn2C 58.11(9) . 2_777 ?
N13C Gd2C Mn2C 77.13(12) . 2_777 ?
C2C O1C C1C 116.7(3) . . ?
C2C O1C Mn2C 115.8(2) . 2_777 ?
C1C O1C Mn2C 125.9(2) . 2_777 ?
O1C C1C H1CA 109.5 . . ?
O1C C1C H1CB 109.5 . . ?
H1CA C1C H1CB 109.5 . . ?
O1C C1C H1CC 109.5 . . ?
H1CA C1C H1CC 109.5 . . ?
H1CB C1C H1CC 109.5 . . ?
O9C Mn1C N6C 126.24(16) . . ?
O9C Mn1C O12C 78.31(12) . . ?
N6C Mn1C O12C 114.18(14) . . ?
O9C Mn1C O3 84.0(3) . . ?
N6C Mn1C O3 140.5(3) . . ?
O12C Mn1C O3 94.8(3) . . ?
O9C Mn1C N8C 76.24(15) . . ?
N6C Mn1C N8C 71.11(16) . . ?
O12C Mn1C N8C 150.62(14) . . ?
O3 Mn1C N8C 96.9(3) . . ?
O9C Mn1C O11C 143.43(14) . . ?
N6C Mn1C O11C 83.95(14) . . ?
O12C Mn1C O11C 69.56(12) . . ?
O3 Mn1C O11C 81.8(2) . . ?
N8C Mn1C O11C 138.84(14) . . ?
O9C Mn1C Gd1C 39.74(9) . . ?
N6C Mn1C Gd1C 120.47(12) . . ?
O12C Mn1C Gd1C 40.67(8) . . ?
O3 Mn1C Gd1C 99.0(3) . . ?
N8C Mn1C Gd1C 110.62(11) . . ?
O11C Mn1C Gd1C 110.19(9) . . ?
C9C N2C N1C 110.5(4) . . ?
C9C N2C Mn3C 118.2(3) . . ?
N1C N2C Mn3C 131.2(3) . . ?
O8C Gd3C O4C 141.15(13) . . ?
O8C Gd3C O7C 139.80(13) . . ?
O4C Gd3C O7C 74.33(12) . . ?
O8C Gd3C O33C 72.16(17) . . ?
O4C Gd3C O33C 89.91(16) . . ?
O7C Gd3C O33C 140.20(14) . . ?
O8C Gd3C O25C 83.85(17) . . ?
O4C Gd3C O25C 88.05(16) . . ?
O7C Gd3C O25C 78.57(13) . . ?
O33C Gd3C O25C 138.30(16) . . ?
O8C Gd3C O22C 91.17(14) . . ?
O4C Gd3C O22C 117.47(13) . . ?
O7C Gd3C O22C 80.86(13) . . ?
O33C Gd3C O22C 74.44(16) . . ?
O25C Gd3C O22C 141.09(15) . . ?
O8C Gd3C N5C 65.94(13) . . ?
O4C Gd3C N5C 146.19(13) . . ?
O7C Gd3C N5C 74.43(12) . . ?
O33C Gd3C N5C 122.78(17) . . ?
O25C Gd3C N5C 73.38(16) . . ?
O22C Gd3C N5C 69.43(13) . . ?
O8C Gd3C O5C 78.66(14) . . ?
O4C Gd3C O5C 63.28(12) . . ?
O7C Gd3C O5C 124.93(12) . . ?
O33C Gd3C O5C 75.01(15) . . ?
O25C Gd3C O5C 67.00(14) . . ?
O22C Gd3C O5C 149.45(14) . . ?
N5C Gd3C O5C 128.87(13) . . ?
O8C Gd3C O23C 131.73(13) . . ?
O4C Gd3C O23C 67.71(11) . . ?
O7C Gd3C O23C 69.63(11) . . ?
O33C Gd3C O23C 70.58(14) . . ?
O25C Gd3C O23C 143.96(14) . . ?
O22C Gd3C O23C 49.86(12) . . ?
N5C Gd3C O23C 112.24(12) . . ?
O5C Gd3C O23C 118.85(12) . . ?
O8C Gd3C N14C 112.35(15) . . ?
O4C Gd3C N14C 92.85(13) . . ?
O7C Gd3C N14C 73.19(13) . . ?
O33C Gd3C N14C 71.35(15) . . ?
O25C Gd3C N14C 150.35(14) . . ?
O22C Gd3C N14C 24.64(13) . . ?
N5C Gd3C N14C 90.27(13) . . ?
O5C Gd3C N14C 138.50(13) . . ?
O23C Gd3C N14C 25.24(12) . . ?
O8C Gd3C Mn3C 175.57(11) . . ?
O4C Gd3C Mn3C 38.01(8) . . ?
O7C Gd3C Mn3C 38.65(8) . . ?
O33C Gd3C Mn3C 111.33(13) . . ?
O25C Gd3C Mn3C 91.72(12) . . ?
O22C Gd3C Mn3C 92.42(10) . . ?
N5C Gd3C Mn3C 113.02(9) . . ?
O5C Gd3C Mn3C 99.43(9) . . ?
O23C Gd3C Mn3C 52.70(8) . . ?
N14C Gd3C Mn3C 71.74(10) . . ?
C7C O2C Mn2C 121.0(3) . 2_777 ?
C7C O2C Gd2C 137.1(3) . . ?
Mn2C O2C Gd2C 101.88(11) 2_777 . ?
O1C C2C C3C 122.5(4) . . ?
O1C C2C C7C 114.9(3) . . ?
C3C C2C C7C 122.6(4) . . ?
O14C Mn2C O2C 77.59(11) . 2_777 ?
O14C Mn2C N10C 128.70(14) . . ?
O2C Mn2C N10C 115.13(13) 2_777 . ?
O14C Mn2C N12C 76.77(13) . . ?
O2C Mn2C N12C 150.26(14) 2_777 . ?
N10C Mn2C N12C 71.32(14) . . ?
O14C Mn2C O12 83.89(12) . . ?
O2C Mn2C O12 93.16(12) 2_777 . ?
N10C Mn2C O12 139.29(15) . . ?
N12C Mn2C O12 98.83(14) . . ?
O14C Mn2C O1C 143.51(11) . 2_777 ?
O2C Mn2C O1C 70.05(11) 2_777 2_777 ?
N10C Mn2C O1C 81.59(13) . 2_777 ?
N12C Mn2C O1C 138.51(13) . 2_777 ?
O12 Mn2C O1C 81.54(12) . 2_777 ?
O14C Mn2C Gd2C 39.66(8) . 2_777 ?
O2C Mn2C Gd2C 40.48(8) 2_777 2_777 ?
N10C Mn2C Gd2C 121.73(11) . 2_777 ?
N12C Mn2C Gd2C 110.36(11) . 2_777 ?
O12 Mn2C Gd2C 98.88(9) . 2_777 ?
O1C Mn2C Gd2C 110.53(7) 2_777 2_777 ?
N4C N3C C9C 118.9(4) . . ?
N4C N3C H3CB 120.6 . . ?
C9C N3C H3CB 120.6 . . ?
O13C Gd1C O9C 142.21(12) . . ?
O13C Gd1C O12C 139.73(12) . . ?
O9C Gd1C O12C 72.85(11) . . ?
O13C Gd1C O31C 83.3(2) . . ?
O9C Gd1C O31C 123.80(19) . . ?
O12C Gd1C O31C 88.26(19) . . ?
O13C Gd1C O27C 77.8(3) . . ?
O9C Gd1C O27C 81.0(3) . . ?
O12C Gd1C O27C 139.6(3) . . ?
O31C Gd1C O27C 81.2(2) . . ?
O13C Gd1C O26C 83.66(15) . . ?
O9C Gd1C O26C 88.46(15) . . ?
O12C Gd1C O26C 77.35(13) . . ?
O31C Gd1C O26C 139.07(17) . . ?
O27C Gd1C O26C 132.9(2) . . ?
O13C Gd1C N9C 65.02(12) . . ?
O9C Gd1C N9C 144.18(13) . . ?
O12C Gd1C N9C 75.06(12) . . ?
O31C Gd1C N9C 70.08(17) . . ?
O27C Gd1C N9C 134.7(3) . . ?
O26C Gd1C N9C 69.23(14) . . ?
O13C Gd1C O30C 127.05(19) . . ?
O9C Gd1C O30C 72.37(16) . . ?
O12C Gd1C O30C 72.64(18) . . ?
O31C Gd1C O30C 51.4(2) . . ?
O27C Gd1C O30C 70.3(3) . . ?
O26C Gd1C O30C 147.98(19) . . ?
N9C Gd1C O30C 112.37(16) . . ?
O13C Gd1C O10C 79.44(12) . . ?
O9C Gd1C O10C 63.62(12) . . ?
O12C Gd1C O10C 122.68(12) . . ?
O31C Gd1C O10C 146.96(19) . . ?
O27C Gd1C O10C 67.8(2) . . ?
O26C Gd1C O10C 66.47(14) . . ?
N9C Gd1C O10C 125.19(13) . . ?
O30C Gd1C O10C 122.35(16) . . ?
O13C Gd1C N15C 106.7(2) . . ?
O9C Gd1C N15C 97.77(19) . . ?
O12C Gd1C N15C 77.85(19) . . ?
O31C Gd1C N15C 26.0(2) . . ?
O27C Gd1C N15C 75.8(2) . . ?
O26C Gd1C N15C 151.32(16) . . ?
N9C Gd1C N15C 90.59(16) . . ?
O30C Gd1C N15C 25.49(19) . . ?
O10C Gd1C N15C 140.87(15) . . ?
O13C Gd1C Mn1C 173.87(11) . . ?
O9C Gd1C Mn1C 36.53(8) . . ?
O12C Gd1C Mn1C 38.21(8) . . ?
O31C Gd1C Mn1C 101.77(18) . . ?
O27C Gd1C Mn1C 106.2(3) . . ?
O26C Gd1C Mn1C 90.23(11) . . ?
N9C Gd1C Mn1C 113.26(9) . . ?
O30C Gd1C Mn1C 59.06(15) . . ?
O10C Gd1C Mn1C 97.66(8) . . ?
N15C Gd1C Mn1C 78.97(18) . . ?
C9C O3C Gd2C 121.3(3) . . ?
C2C C3C C4C 119.2(4) . . ?
C2C C3C H3CA 120.4 . . ?
C4C C3C H3CA 120.4 . . ?
C5C C4C C3C 119.0(4) . . ?
C5C C4C H4CA 120.5 . . ?
C3C C4C H4CA 120.5 . . ?
C16C O4C Mn3C 133.3(3) . . ?
C16C O4C Gd3C 125.6(3) . . ?
Mn3C O4C Gd3C 101.14(13) . . ?
C10C N4C N3C 116.9(4) . . ?
C10C N4C Mn3C 130.5(3) . . ?
N3C N4C Mn3C 112.0(3) . . ?
C4C C5C C6C 122.4(4) . . ?
C4C C5C H5CA 118.8 . . ?
C6C C5C H5CA 118.8 . . ?
C15C O5C C17C 117.5(4) . . ?
C15C O5C Gd3C 116.0(3) . . ?
C17C O5C Gd3C 126.4(4) . . ?
C25C N5C N6C 114.6(4) . . ?
C25C N5C Gd3C 130.3(3) . . ?
N6C N5C Gd3C 115.1(3) . . ?
C7C C6C C5C 118.9(4) . . ?
C7C C6C C8C 126.5(4) . . ?
C5C C6C C8C 114.6(4) . . ?
C19C O6C C18C 116.8(4) . . ?
C19C O6C Mn3C 115.6(3) . . ?
C18C O6C Mn3C 126.5(3) . . ?
C26C N6C N5C 110.3(4) . . ?
C26C N6C Mn1C 117.1(3) . . ?
N5C N6C Mn1C 132.2(3) . . ?
O2C C7C C6C 124.0(4) . . ?
O2C C7C C2C 118.2(3) . . ?
C6C C7C C2C 117.8(3) . . ?
C24C O7C Mn3C 122.9(3) . . ?
C24C O7C Gd3C 137.6(3) . . ?
Mn3C O7C Gd3C 99.38(12) . . ?
C26C N7C N8C 116.1(4) . . ?
C26C N7C H7C 122.0 . . ?
N8C N7C H7C 122.0 . . ?
N1C C8C C6C 127.4(4) . . ?
N1C C8C H8CA 116.3 . . ?
C6C C8C H8CA 116.3 . . ?
C26C O8C Gd3C 120.4(3) . . ?
C27C N8C N7C 117.2(5) . . ?
C27C N8C Mn1C 130.1(4) . . ?
N7C N8C Mn1C 112.1(3) . . ?
O3C C9C N2C 126.9(4) . . ?
O3C C9C N3C 116.8(4) . . ?
N2C C9C N3C 116.3(4) . . ?
C33C O9C Mn1C 130.3(3) . . ?
C33C O9C Gd1C 125.5(3) . . ?
Mn1C O9C Gd1C 103.73(12) . . ?
C42C N9C N10C 113.5(4) . . ?
C42C N9C Gd1C 130.0(3) . . ?
N10C N9C Gd1C 116.4(2) . . ?
N4C C10C C11C 124.1(5) . . ?
N4C C10C H10E 117.9 . . ?
C11C C10C H10E 117.9 . . ?
C32C O10C C34C 116.6(4) . . ?
C32C O10C Gd1C 116.2(3) . . ?
C34C O10C Gd1C 127.1(3) . . ?
C43C N10C N9C 109.8(4) . . ?
C43C N10C Mn2C 116.0(3) . . ?
N9C N10C Mn2C 133.2(3) . . ?
C16C C11C C12C 119.5(5) . . ?
C16C C11C C10C 122.6(4) . . ?
C12C C11C C10C 117.8(5) . . ?
C36C O11C C35C 116.7(4) . . ?
C36C O11C Mn1C 117.3(3) . . ?
C35C O11C Mn1C 125.2(3) . . ?
C43C N11C N12C 117.5(4) . . ?
C43C N11C H11C 121.3 . . ?
N12C N11C H11C 121.3 . . ?
C13C C12C C11C 120.4(6) . . ?
C13C C12C H12E 119.8 . . ?
C11C C12C H12E 119.8 . . ?
C41C O12C Mn1C 121.2(3) . . ?
C41C O12C Gd1C 137.3(3) . . ?
Mn1C O12C Gd1C 101.12(12) . . ?
C44C N12C N11C 116.5(4) . . ?
C44C N12C Mn2C 132.4(3) . . ?
N11C N12C Mn2C 110.6(3) . . ?
C12C C13C C14C 121.2(5) . . ?
C12C C13C H13C 119.4 . . ?
C14C C13C H13C 119.4 . . ?
C43C O13C Gd1C 121.4(3) . . ?
O19C N13C O17C 120.8(6) . . ?
O19C N13C O18C 123.1(6) . . ?
O17C N13C O18C 116.1(5) . . ?
O19C N13C Gd2C 172.4(5) . . ?
O17C N13C Gd2C 60.5(3) . . ?
O18C N13C Gd2C 56.0(3) . . ?
C13C C14C C15C 118.6(5) . . ?
C13C C14C H14C 120.7 . . ?
C15C C14C H14C 120.7 . . ?
C50C O14C Mn2C 134.2(3) . . ?
C50C O14C Gd2C 121.6(3) . 2_777 ?
Mn2C O14C Gd2C 103.61(12) . 2_777 ?
O24C N14C O22C 122.7(5) . . ?
O24C N14C O23C 120.8(5) . . ?
O22C N14C O23C 116.5(4) . . ?
O24C N14C Gd3C 175.7(4) . . ?
O22C N14C Gd3C 55.8(2) . . ?
O23C N14C Gd3C 60.7(2) . . ?
O5C C15C C14C 125.3(5) . . ?
O5C C15C C16C 112.4(4) . . ?
C14C C15C C16C 122.3(5) . . ?
C49C O15C C51C 117.4(4) . . ?
C49C O15C Gd2C 114.3(3) . 2_777 ?
C51C O15C Gd2C 128.2(3) . 2_777 ?
O32C N15C O30C 121.7(8) . . ?
O32C N15C O31C 121.5(7) . . ?
O30C N15C O31C 116.7(7) . . ?
O32C N15C Gd1C 177.5(5) . . ?
O30C N15C Gd1C 60.6(4) . . ?
O31C N15C Gd1C 56.4(4) . . ?
O4C C16C C11C 123.5(4) . . ?
O4C C16C C15C 118.7(5) . . ?
C11C C16C C15C 117.7(4) . . ?
C52C O16C Gd2C 128.4(4) . . ?
C52C O16C H16C 109.5 . . ?
Gd2C O16C H16C 54.2 . . ?
O29C N16C O27C 141.4(13) . . ?
O29C N16C O28C 92.2(11) . . ?
O27C N16C O28C 125.6(11) . . ?
O5C C17C H17G 109.5 . . ?
O5C C17C H17H 109.5 . . ?
H17G C17C H17H 109.5 . . ?
O5C C17C H17I 109.5 . . ?
H17G C17C H17I 109.5 . . ?
H17H C17C H17I 109.5 . . ?
N13C O17C Gd2C 94.1(3) . . ?
O6C C18C H18G 109.5 . . ?
O6C C18C H18H 109.5 . . ?
H18G C18C H18H 109.5 . . ?
O6C C18C H18I 109.5 . . ?
H18G C18C H18I 109.5 . . ?
H18H C18C H18I 109.5 . . ?
N13C O18C Gd2C 98.7(3) . . ?
O6C C19C C20C 124.4(4) . . ?
O6C C19C C24C 114.0(4) . . ?
C20C C19C C24C 121.6(4) . . ?
C19C C20C C21C 119.7(5) . . ?
C19C C20C H20C 120.2 . . ?
C21C C20C H20C 120.2 . . ?
C55C O20C Gd2C 133(2) . . ?
C55D O20C Gd2C 129.9(16) . . ?
C55C O20C H20D 109.5 . . ?
Gd2C O20C H20D 116.5 . . ?
C22C C21C C20C 119.7(5) . . ?
C22C C21C H21C 120.2 . . ?
C20C C21C H21C 120.2 . . ?
Mn3C O21C H21F 11(5) . . ?
Mn3C O21C H21G 105(4) . . ?
H21F O21C H21G 106.4(17) . . ?
C21C C22C C23C 121.5(5) . . ?
C21C C22C H22C 119.2 . . ?
C23C C22C H22C 119.2 . . ?
N14C O22C Gd3C 99.5(3) . . ?
C24C C23C C22C 118.9(4) . . ?
C24C C23C C25C 126.6(4) . . ?
C22C C23C C25C 114.5(4) . . ?
N14C O23C Gd3C 94.0(3) . . ?
O7C C24C C23C 123.8(4) . . ?
O7C C24C C19C 117.8(4) . . ?
C23C C24C C19C 118.5(4) . . ?
N5C C25C C23C 126.8(5) . . ?
N5C C25C H25C 116.6 . . ?
C23C C25C H25C 116.6 . . ?
O8C C26C N6C 127.2(5) . . ?
O8C C26C N7C 115.1(5) . . ?
N6C C26C N7C 117.7(5) . . ?
N8C C27C C28C 123.0(5) . . ?
N8C C27C H27C 118.5 . . ?
C28C C27C H27C 118.5 . . ?
N16C O27C Gd1C 128.0(7) . . ?
C33C C28C C29C 119.8(5) . . ?
C33C C28C C27C 122.5(4) . . ?
C29C C28C C27C 117.5(5) . . ?
C30C C29C C28C 120.3(5) . . ?
C30C C29C H29C 119.9 . . ?
C28C C29C H29C 119.9 . . ?
C29C C30C C31C 120.7(5) . . ?
C29C C30C H30C 119.6 . . ?
C31C C30C H30C 119.6 . . ?
N15C O30C Gd1C 93.9(5) . . ?
C32C C31C C30C 118.9(5) . . ?
C32C C31C H31C 120.5 . . ?
C30C C31C H31C 120.5 . . ?
N15C O31C Gd1C 97.5(4) . . ?
C31C C32C O10C 124.0(5) . . ?
C31C C32C C33C 122.6(5) . . ?
O10C C32C C33C 113.4(4) . . ?
O9C C33C C28C 124.0(5) . . ?
O9C C33C C32C 118.4(4) . . ?
C28C C33C C32C 117.5(4) . . ?
C54C O33C Gd3C 132.5(5) . . ?
C54C O33C H33C 109.5 . . ?
Gd3C O33C H33C 116.4 . . ?
O10C C34C H34G 109.5 . . ?
O10C C34C H34H 109.5 . . ?
H34G C34C H34H 109.5 . . ?
O10C C34C H34I 109.5 . . ?
H34G C34C H34I 109.5 . . ?
H34H C34C H34I 109.5 . . ?
O11C C35C H35G 109.5 . . ?
O11C C35C H35H 109.5 . . ?
H35G C35C H35H 109.5 . . ?
O11C C35C H35I 109.5 . . ?
H35G C35C H35I 109.5 . . ?
H35H C35C H35I 109.5 . . ?
O11C C36C C37C 124.1(4) . . ?
O11C C36C C41C 113.5(4) . . ?
C37C C36C C41C 122.4(4) . . ?
C38C C37C C36C 119.7(5) . . ?
C38C C37C H37C 120.1 . . ?
C36C C37C H37C 120.1 . . ?
C37C C38C C39C 119.9(4) . . ?
C37C C38C H38C 120.1 . . ?
C39C C38C H38C 120.1 . . ?
C38C C39C C40C 121.2(5) . . ?
C38C C39C H39C 119.4 . . ?
C40C C39C H39C 119.4 . . ?
C39C C40C C41C 119.4(4) . . ?
C39C C40C C42C 114.3(4) . . ?
C41C C40C C42C 126.3(4) . . ?
O12C C41C C36C 118.3(4) . . ?
O12C C41C C40C 124.2(4) . . ?
C36C C41C C40C 117.4(4) . . ?
N9C C42C C40C 126.7(4) . . ?
N9C C42C H42C 116.7 . . ?
C40C C42C H42C 116.7 . . ?
O13C C43C N10C 126.7(5) . . ?
O13C C43C N11C 117.0(4) . . ?
N10C C43C N11C 116.3(4) . . ?
N12C C44C C45C 124.0(4) . . ?
N12C C44C H44C 118.0 . . ?
C45C C44C H44C 118.0 . . ?
C50C C45C C46C 118.8(5) . . ?
C50C C45C C44C 123.2(4) . . ?
C46C C45C C44C 117.4(4) . . ?
C47C C46C C45C 121.2(5) . . ?
C47C C46C H46C 119.4 . . ?
C45C C46C H46C 119.4 . . ?
C46C C47C C48C 120.8(5) . . ?
C46C C47C H47C 119.6 . . ?
C48C C47C H47C 119.6 . . ?
C49C C48C C47C 118.2(5) . . ?
C49C C48C H48C 120.9 . . ?
C47C C48C H48C 120.9 . . ?
C48C C49C O15C 123.3(5) . . ?
C48C C49C C50C 122.8(5) . . ?
O15C C49C C50C 113.9(4) . . ?
O14C C50C C49C 118.5(4) . . ?
O14C C50C C45C 123.2(4) . . ?
C49C C50C C45C 118.2(4) . . ?
O15C C51C H51G 109.5 . . ?
O15C C51C H51H 109.5 . . ?
H51G C51C H51H 109.5 . . ?
O15C C51C H51I 109.5 . . ?
H51G C51C H51I 109.5 . . ?
H51H C51C H51I 109.5 . . ?
O16C C52C H52G 109.5 . . ?
O16C C52C H52H 109.5 . . ?
H52G C52C H52H 109.5 . . ?
O16C C52C H52I 109.5 . . ?
H52G C52C H52I 109.5 . . ?
H52H C52C H52I 109.5 . . ?
O33C C54C H54G 109.5 . . ?
O33C C54C H54H 109.5 . . ?
H54G C54C H54H 109.5 . . ?
O33C C54C H54I 109.5 . . ?
H54G C54C H54I 109.5 . . ?
H54H C54C H54I 109.5 . . ?
O20C C55C H55A 109.5 . . ?
O20C C55C H55B 109.5 . . ?
H55A C55C H55B 109.5 . . ?
O20C C55C H55C 109.5 . . ?
H55A C55C H55C 109.5 . . ?
H55B C55C H55C 109.5 . . ?
O20C C55D H55G 109.5 . . ?
O20C C55D H55H 109.5 . . ?
H55G C55D H55H 109.5 . . ?
O20C C55D H55I 109.5 . . ?
H55G C55D H55I 109.5 . . ?
H55H C55D H55I 109.5 . . ?

loop_
_geom_bond_atom_site_label_1
_geom_bond_atom_site_label_2
_geom_bond_distance
_geom_bond_site_symmetry_2
_geom_bond_publ_flag
N1 O3 1.174(12) . ?
N1 O2 1.229(12) . ?
N1 O4 1.267(13) . ?
N2 O11 1.232(5) . ?
N2 O12 1.248(5) . ?
N2 O10 1.264(5) . ?
N3 O6 1.238(8) . ?
N3 O7 1.242(8) . ?
N3 O8 1.269(7) . ?
O3 Mn1C 2.208(8) . ?
N4 O16 1.244(8) . ?
N4 O14 1.260(8) . ?
N4 O15 1.269(7) . ?
N5 O18 1.225(7) . ?
N5 O19D 1.262(6) . ?
N5 O20D 1.263(7) . ?
N5 O20 1.266(7) . ?
N5 O18D 1.286(7) . ?
N5 O19 1.319(7) . ?
O12 Mn2C 2.328(4) . ?
C12 O26 1.353(10) . ?
C12 H12A 0.9800 . ?
C12 H12B 0.9800 . ?
C12 H12F 0.9800 . ?
O18 Mn1A 2.182(12) . ?
O19D Mn1A 2.245(11) . ?
Mn2A O21A 2.109(5) . ?
Mn2A O4A 2.156(3) . ?
Mn2A N2A 2.196(4) . ?
Mn2A O7A 2.204(3) . ?
Mn2A N4A 2.294(5) . ?
Mn2A O6A 2.379(3) . ?
Mn2A Gd2A 3.4646(8) . ?
Gd1A O3A 2.294(4) . ?
Gd1A O14A 2.300(4) 2_556 ?
Gd1A O2A 2.318(3) . ?
Gd1A O19A 2.427(4) . ?
Gd1A O20A 2.431(5) . ?
Gd1A O16A 2.476(5) . ?
Gd1A N1A 2.536(4) . ?
Gd1A O15A 2.575(5) 2_556 ?
Gd1A O17A 2.583(4) . ?
Gd1A N13A 2.947(6) . ?
Gd1A Mn1A 3.4685(8) 2_556 ?
C1A O1A 1.439(6) . ?
C1A H1AA 0.9800 . ?
C1A H1AB 0.9800 . ?
C1A H1AC 0.9800 . ?
N1A C8A 1.279(6) . ?
N1A N2A 1.401(5) . ?
O1A C2A 1.373(6) . ?
O1A Mn1A 2.339(4) 2_556 ?
Mn1A O14A 2.133(4) . ?
Mn1A N10A 2.184(4) . ?
Mn1A O2A 2.199(3) 2_556 ?
Mn1A N12A 2.266(4) . ?
Gd2A O8A 2.286(3) . ?
Gd2A O4A 2.311(3) . ?
Gd2A O7A 2.313(3) . ?
Gd2A O25A 2.431(3) . ?
Gd2A O35A 2.451(4) . ?
Gd2A O23A 2.499(4) . ?
Gd2A N5A 2.524(4) . ?
Gd2A O5A 2.561(3) . ?
Gd2A O22A 2.597(3) . ?
Gd2A N14A 2.967(5) . ?
C2A C3A 1.393(7) . ?
C2A C7A 1.414(6) . ?
N2A C9A 1.330(7) . ?
O2A C7A 1.331(5) . ?
Gd3A O13A 2.280(3) . ?
Gd3A O9A 2.313(3) . ?
Gd3A O12A 2.316(3) . ?
Gd3A O31A 2.408(5) . ?
Gd3A O30A 2.456(3) . ?
Gd3A O28A 2.504(4) . ?
Gd3A N9A 2.528(4) . ?
Gd3A O27A 2.571(3) . ?
Gd3A O10A 2.581(4) . ?
Gd3A N15A 2.959(4) . ?
Gd3A Mn3A 3.4824(7) . ?
C3A C4A 1.385(7) . ?
C3A H3AA 0.9500 . ?
N3A C9A 1.363(7) . ?
N3A N4A 1.363(7) . ?
N3A H3AB 0.8800 . ?
O3A C9A 1.261(7) . ?
O4A C16A 1.328(5) . ?
C4A C5A 1.374(7) . ?
C4A H4AA 0.9500 . ?
N4A C10A 1.284(6) . ?
O5A C15A 1.383(6) . ?
O5A C17A 1.438(6) . ?
N5A C25A 1.283(5) . ?
N5A N6A 1.394(5) . ?
C5A C6A 1.405(6) . ?
C5A H5AA 0.9500 . ?
O6A C19A 1.374(6) . ?
O6A C18A 1.444(6) . ?
C6A C7A 1.418(6) . ?
C6A C8A 1.463(6) . ?
N6A C26A 1.343(6) . ?
N6A Mn3A 2.196(4) . ?
O7A C24A 1.340(5) . ?
N7A C26A 1.368(6) . ?
N7A N8A 1.377(5) . ?
N7A H7A 0.8800 . ?
O8A C26A 1.269(6) . ?
C8A H8AA 0.9500 . ?
N8A C27A 1.293(6) . ?
N8A Mn3A 2.270(4) . ?
O9A C33A 1.325(5) . ?
O9A Mn3A 2.142(3) . ?
N9A C42A 1.279(5) . ?
N9A N10A 1.408(5) . ?
O10A C32A 1.378(6) . ?
O10A C34A 1.439(6) . ?
C10A C11A 1.450(8) . ?
C10A H10C 0.9500 . ?
N10A C43A 1.346(6) . ?
O11A C36A 1.371(6) . ?
O11A C35A 1.439(6) . ?
O11A Mn3A 2.356(3) . ?
C11A C16A 1.395(7) . ?
C11A C12A 1.415(7) . ?
N11A C43A 1.365(6) . ?
N11A N12A 1.380(6) . ?
N11A H11A 0.8800 . ?
O12A C41A 1.328(5) . ?
O12A Mn3A 2.202(3) . ?
C12A C13A 1.371(9) . ?
C12A H12C 0.9500 . ?
N12A C44A 1.285(6) . ?
O13A C43A 1.269(6) . ?
C13A C14A 1.391(9) . ?
C13A H13A 0.9500 . ?
N13A O18A 1.217(8) . ?
N13A O16A 1.259(7) . ?
N13A O17A 1.266(7) . ?
O14A C50A 1.331(6) . ?
C14A C15A 1.386(6) . ?
C14A H14A 0.9500 . ?
N14A O24A 1.212(6) . ?
N14A O22A 1.259(6) . ?
N14A O23A 1.267(6) . ?
O15A C49A 1.383(9) . ?
O15A C51A 1.441(7) . ?
N15A O29A 1.221(6) . ?
N15A O28A 1.266(5) . ?
N15A O27A 1.268(5) . ?
C15A C16A 1.410(7) . ?
C17A H17A 0.9800 . ?
C17A H17B 0.9800 . ?
C17A H17C 0.9800 . ?
C18A H18A 0.9800 . ?
C18A H18B 0.9800 . ?
C18A H18C 0.9800 . ?
O19A C52A 1.394(11) . ?
O19A H19O 0.8400 . ?
C19A C20A 1.389(6) . ?
C19A C24A 1.408(6) . ?
O20A C59A 1.274(9) . ?
O20A H20O 0.8400 . ?
C20A C21A 1.385(7) . ?
C20A H20A 0.9500 . ?
O21A H21D 0.850(10) . ?
O21A H21E 0.851(10) . ?
C21A C22A 1.377(7) . ?
C21A H21A 0.9500 . ?
C22A C23A 1.412(6) . ?
C22A H22A 0.9500 . ?
C23A C24A 1.411(6) . ?
C23A C25A 1.452(6) . ?
O25A C53A 1.406(6) . ?
O25A H25O 0.8400 . ?
C25A H25A 0.9500 . ?
O26A C60A 1.318(11) . ?
O26A Mn3A 2.147(6) . ?
O26A H26A 0.8400 . ?
C60A H60A 0.9800 . ?
C60A H60B 0.9800 . ?
C60A H60C 0.9800 . ?
C27A C28A 1.443(7) . ?
C27A H27A 0.9500 . ?
C28A C29A 1.411(7) . ?
C28A C33A 1.413(7) . ?
C29A C30A 1.374(8) . ?
C29A H29A 0.9500 . ?
O30A C56A 1.438(5) . ?
O30A H30D 0.8400 . ?
C30A C31A 1.391(8) . ?
C30A H30A 0.9500 . ?
O31A C57A 1.191(8) . ?
O31A H31O 0.8400 . ?
C31A C32A 1.384(7) . ?
C31A H31A 0.9500 . ?
C32A C33A 1.408(6) . ?
C34A H34A 0.9800 . ?
C34A H34B 0.9800 . ?
C34A H34C 0.9800 . ?
C35A H35A 0.9800 . ?
C35A H35B 0.9800 . ?
C35A H35C 0.9800 . ?
O35A C54A 1.435(9) . ?
O35A H35O 0.8400 . ?
C36A C37A 1.383(7) . ?
C36A C41A 1.412(6) . ?
C37A C38A 1.391(8) . ?
C37A H37A 0.9500 . ?
C38A C39A 1.367(7) . ?
C38A H38A 0.9500 . ?
C39A C40A 1.420(6) . ?
C39A H39A 0.9500 . ?
C40A C41A 1.412(6) . ?
C40A C42A 1.460(6) . ?
C42A H42A 0.9500 . ?
C44A C45A 1.433(8) . ?
C44A H44A 0.9500 . ?
C45A C50A 1.397(9) . ?
C45A C46A 1.412(8) . ?
C46A C47A 1.369(11) . ?
C46A H46A 0.9500 . ?
C47A C48A 1.367(13) . ?
C47A H47A 0.9500 . ?
C48A C49A 1.385(9) . ?
C48A H48A 0.9500 . ?
C49A C50A 1.409(8) . ?
C51A H51A 0.9800 . ?
C51A H51B 0.9800 . ?
C51A H51C 0.9800 . ?
C52A H52A 0.9800 . ?
C52A H52B 0.9800 . ?
C52A H52C 0.9800 . ?
C53A H53A 0.9800 . ?
C53A H53B 0.9800 . ?
C53A H53C 0.9800 . ?
C54A H54A 0.9800 . ?
C54A H54B 0.9800 . ?
C54A H54C 0.9800 . ?
C56A H56A 0.9800 . ?
C56A H56B 0.9800 . ?
C56A H56C 0.9800 . ?
C57A H57A 0.9800 . ?
C57A H57B 0.9800 . ?
C57A H57C 0.9800 . ?
C59A H59A 0.9800 . ?
C59A H59B 0.9800 . ?
C59A H59C 0.9800 . ?
Mn1B O4B 2.168(3) . ?
Mn1B N2B 2.192(4) . ?
Mn1B O7B 2.195(3) . ?
Mn1B O21B 2.217(4) . ?
Mn1B N4B 2.248(4) . ?
Mn1B O6B 2.343(3) . ?
Mn1B Gd1B 3.5128(7) . ?
Gd3B O3B 2.296(3) . ?
Gd3B O14B 2.318(3) 2_666 ?
Gd3B O2B 2.325(3) . ?
Gd3B O20B 2.422(4) . ?
Gd3B O16B 2.438(4) . ?
Gd3B O18B 2.494(4) . ?
Gd3B N1B 2.533(4) . ?
Gd3B O17B 2.553(4) . ?
Gd3B O15B 2.594(4) 2_666 ?
Gd3B N13B 2.947(4) . ?
Gd3B Mn3B 3.4867(7) 2_666 ?
C1B O1B 1.438(5) . ?
C1B H1BA 0.9800 . ?
C1B H1BB 0.9800 . ?
C1B H1BC 0.9800 . ?
N1B C8B 1.288(6) . ?
N1B N2B 1.404(5) . ?
O1B C2B 1.373(5) . ?
O1B Mn3B 2.337(3) 2_666 ?
Mn2B O9B 2.138(3) . ?
Mn2B O29B 2.154(5) . ?
Mn2B O12B 2.180(3) . ?
Mn2B N6B 2.192(4) . ?
Mn2B N8B 2.255(4) . ?
Mn2B O11B 2.353(4) . ?
Mn2B Gd2B 3.4578(8) . ?
Gd1B O8B 2.303(4) . ?
Gd1B O4B 2.305(3) . ?
Gd1B O7B 2.333(3) . ?
Gd1B O27B 2.431(4) . ?
Gd1B O28B 2.449(4) . ?
Gd1B O24B 2.503(4) . ?
Gd1B N5B 2.532(4) . ?
Gd1B O25B 2.574(4) . ?
Gd1B O5B 2.586(4) . ?
Gd1B N14B 2.976(5) . ?
C2B C3B 1.382(6) . ?
C2B C7B 1.413(6) . ?
N2B C9B 1.337(6) . ?
O2B C7B 1.335(5) . ?
O2B Mn3B 2.189(3) 2_666 ?
Mn3B O14B 2.134(3) . ?
Mn3B O34B 2.154(4) . ?
Mn3B N10B 2.188(4) . ?
Mn3B N12B 2.269(4) . ?
Gd2B O13B 2.296(4) . ?
Gd2B O9B 2.322(3) . ?
Gd2B O12B 2.326(3) . ?
Gd2B O35B 2.427(4) . ?
Gd2B O33B 2.438(3) . ?
Gd2B O31B 2.502(4) . ?
Gd2B N9B 2.520(4) . ?
Gd2B O10B 2.584(3) . ?
Gd2B O30B 2.586(3) . ?
Gd2B N15B 2.962(5) . ?
C3B C4B 1.393(7) . ?
C3B H3BA 0.9500 . ?
N3B N4B 1.375(6) . ?
N3B C9B 1.378(6) . ?
N3B H3BB 0.8800 . ?
O3B C9B 1.273(6) . ?
O4B C16B 1.318(5) . ?
C4B C5B 1.375(6) . ?
C4B H4BA 0.9500 . ?
N4B C10B 1.281(6) . ?
O5B C15B 1.372(6) . ?
O5B C17B 1.439(6) . ?
C5B C6B 1.415(6) . ?
C5B H5BA 0.9500 . ?
N5B C25B 1.281(6) . ?
N5B N6B 1.412(5) . ?
O6B C19B 1.388(5) . ?
O6B C18B 1.440(5) . ?
C6B C7B 1.407(6) . ?
C6B C8B 1.461(6) . ?
N6B C26B 1.339(6) . ?
O7B C24B 1.330(5) . ?
N7B C26B 1.361(6) . ?
N7B N8B 1.380(6) . ?
N7B H7B 0.8800 . ?
O8B C26B 1.267(6) . ?
C8B H8BA 0.9500 . ?
N8B C27B 1.295(6) . ?
O9B C33B 1.327(5) . ?
N9B C42B 1.278(5) . ?
N9B N10B 1.407(5) . ?
O10B C32B 1.373(6) . ?
O10B C34B 1.419(8) . ?
C10B C11B 1.457(6) . ?
C10B H10D 0.9500 . ?
N10B C43B 1.339(6) . ?
O11B C36B 1.378(5) . ?
O11B C35B 1.454(6) . ?
C11B C16B 1.406(7) . ?
C11B C12B 1.414(6) . ?
N11B C43B 1.360(6) . ?
N11B N12B 1.378(6) . ?
N11B H11B 0.8800 . ?
O12B C41B 1.325(5) . ?
C12B C13B 1.366(7) . ?
C12B H12D 0.9500 . ?
N12B C44B 1.280(7) . ?
O13B C43B 1.265(6) . ?
C13B C14B 1.399(7) . ?
C13B H13B 0.9500 . ?
N13B O19B 1.215(6) . ?
N13B O18B 1.261(5) . ?
N13B O17B 1.266(5) . ?
O14B C50B 1.329(6) . ?
C14B C15B 1.377(6) . ?
C14B H14B 0.9500 . ?
N14B O26B 1.212(6) . ?
N14B O24B 1.268(6) . ?
N14B O25B 1.278(6) . ?
O15B C49B 1.360(7) . ?
O15B C51B 1.436(6) . ?
C15B C16B 1.421(6) . ?
N15B O32B 1.225(6) . ?
N15B O31B 1.263(6) . ?
N15B O30B 1.266(5) . ?
O16B C52B 1.420(9) . ?
O16B H16O 0.8400 . ?
N16B O23B 1.215(7) . ?
N16B O22B 1.220(7) . ?
N16B O21B 1.270(6) . ?
C17B H17D 0.9800 . ?
C17B H17E 0.9800 . ?
C17B H17F 0.9800 . ?
C18B H18D 0.9800 . ?
C18B H18E 0.9800 . ?
C18B H18F 0.9800 . ?
C19B C20B 1.387(6) . ?
C19B C24B 1.418(6) . ?
O20B C53B 1.416(7) . ?
O20B H20E 0.8400 . ?
C20B C21B 1.397(7) . ?
C20B H20B 0.9500 . ?
C21B C22B 1.365(6) . ?
C21B H21B 0.9500 . ?
C22B C23B 1.417(6) . ?
C22B H22B 0.9500 . ?
C23B C24B 1.412(6) . ?
C23B C25B 1.455(6) . ?
C25B H25B 0.9500 . ?
O27B C56B 1.367(9) . ?
O27B H27D 0.8400 . ?
C27B C28B 1.436(8) . ?
C27B H27B 0.9500 . ?
O28B C54B 1.400(9) . ?
O28B H28O 0.8400 . ?
C28B C33B 1.402(7) . ?
C28B C29B 1.405(7) . ?
O29B H29O 0.854(10) . ?
O29B H29P 0.864(10) . ?
C29B C30B 1.367(9) . ?
C29B H29B 0.9500 . ?
C30B C31B 1.394(9) . ?
C30B H30B 0.9500 . ?
C31B C32B 1.364(6) . ?
C31B H31B 0.9500 . ?
C32B C33B 1.414(7) . ?
O33B C55B 1.421(6) . ?
O33B H33D 0.8400 . ?
C34B H34D 0.9800 . ?
C34B H34E 0.9800 . ?
C34B H34F 0.9800 . ?
O34B H34J 0.851(10) . ?
O34B H34K 0.850(10) . ?
C35B H35D 0.9800 . ?
C35B H35E 0.9800 . ?
C35B H35F 0.9800 . ?
O35B C57B 1.396(11) . ?
O35B H35J 0.8400 . ?
C36B C37B 1.368(6) . ?
C36B C41B 1.413(6) . ?
C37B C38B 1.400(6) . ?
C37B H37B 0.9500 . ?
C38B C39B 1.367(6) . ?
C38B H38B 0.9500 . ?
C39B C40B 1.409(6) . ?
C39B H39B 0.9500 . ?
C40B C41B 1.409(6) . ?
C40B C42B 1.457(6) . ?
C42B H42B 0.9500 . ?
C44B C45B 1.458(8) . ?
C44B H44B 0.9500 . ?
C45B C50B 1.383(8) . ?
C45B C46B 1.431(8) . ?
C46B C47B 1.354(11) . ?
C46B H46B 0.9500 . ?
C47B C48B 1.392(11) . ?
C47B H47B 0.9500 . ?
C48B C49B 1.375(8) . ?
C48B H48B 0.9500 . ?
C49B C50B 1.425(7) . ?
C51B H51D 0.9800 . ?
C51B H51E 0.9800 . ?
C51B H51F 0.9800 . ?
C52B H52D 0.9800 . ?
C52B H52E 0.9800 . ?
C52B H52F 0.9800 . ?
C53B H53D 0.9800 . ?
C53B H53E 0.9800 . ?
C53B H53F 0.9800 . ?
C54B H54D 0.9800 . ?
C54B H54E 0.9800 . ?
C54B H54F 0.9800 . ?
C55B H55D 0.9800 . ?
C55B H55E 0.9800 . ?
C55B H55F 0.9800 . ?
C56B H56D 0.9800 . ?
C56B H56E 0.9800 . ?
C56B H56F 0.9800 . ?
C57B H57D 0.9800 . ?
C57B H57E 0.9800 . ?
C57B H57F 0.9800 . ?
Mn3C O4C 2.151(3) . ?
Mn3C O21C 2.168(4) . ?
Mn3C O7C 2.170(3) . ?
Mn3C N2C 2.178(4) . ?
Mn3C N4C 2.281(4) . ?
Mn3C O6C 2.384(3) . ?
Mn3C Gd3C 3.4278(7) . ?
Mn3C H21F 1.35(3) . ?
N1C C8C 1.285(6) . ?
N1C N2C 1.408(5) . ?
N1C Gd2C 2.524(3) . ?
Gd2C O3C 2.295(3) . ?
Gd2C O14C 2.317(3) 2_777 ?
Gd2C O2C 2.340(3) . ?
Gd2C O20C 2.441(3) . ?
Gd2C O16C 2.452(4) . ?
Gd2C O18C 2.492(4) . ?
Gd2C O15C 2.548(3) 2_777 ?
Gd2C O17C 2.591(4) . ?
Gd2C N13C 2.970(5) . ?
Gd2C Mn2C 3.5280(7) 2_777 ?
O1C C2C 1.376(5) . ?
O1C C1C 1.441(5) . ?
O1C Mn2C 2.362(3) 2_777 ?
C1C H1CA 0.9800 . ?
C1C H1CB 0.9800 . ?
C1C H1CC 0.9800 . ?
Mn1C O9C 2.143(3) . ?
Mn1C N6C 2.191(4) . ?
Mn1C O12C 2.205(3) . ?
Mn1C N8C 2.280(4) . ?
Mn1C O11C 2.335(3) . ?
Mn1C Gd1C 3.4981(8) . ?
N2C C9C 1.335(6) . ?
Gd3C O8C 2.278(4) . ?
Gd3C O4C 2.285(4) . ?
Gd3C O7C 2.323(3) . ?
Gd3C O33C 2.449(4) . ?
Gd3C O25C 2.451(4) . ?
Gd3C O22C 2.502(4) . ?
Gd3C N5C 2.517(4) . ?
Gd3C O5C 2.604(4) . ?
Gd3C O23C 2.608(4) . ?
Gd3C N14C 2.982(5) . ?
O2C C7C 1.345(5) . ?
O2C Mn2C 2.202(3) 2_777 ?
C2C C3C 1.377(6) . ?
C2C C7C 1.407(6) . ?
Mn2C O14C 2.171(3) . ?
Mn2C N10C 2.223(4) . ?
Mn2C N12C 2.261(4) . ?
N3C N4C 1.358(5) . ?
N3C C9C 1.363(6) . ?
N3C H3CB 0.8800 . ?
Gd1C O13C 2.299(4) . ?
Gd1C O9C 2.302(3) . ?
Gd1C O12C 2.323(3) . ?
Gd1C O31C 2.451(5) . ?
Gd1C O27C 2.461(9) . ?
Gd1C O26C 2.471(5) . ?
Gd1C N9C 2.530(4) . ?
Gd1C O30C 2.547(6) . ?
Gd1C O10C 2.588(4) . ?
Gd1C N15C 2.917(7) . ?
O3C C9C 1.267(5) . ?
C3C C4C 1.408(6) . ?
C3C H3CA 0.9500 . ?
C4C C5C 1.371(6) . ?
C4C H4CA 0.9500 . ?
O4C C16C 1.328(6) . ?
N4C C10C 1.288(6) . ?
C5C C6C 1.409(6) . ?
C5C H5CA 0.9500 . ?
O5C C15C 1.383(7) . ?
O5C C17C 1.426(6) . ?
N5C C25C 1.280(6) . ?
N5C N6C 1.408(5) . ?
C6C C7C 1.407(5) . ?
C6C C8C 1.449(6) . ?
O6C C19C 1.375(6) . ?
O6C C18C 1.449(5) . ?
N6C C26C 1.338(7) . ?
O7C C24C 1.336(5) . ?
N7C C26C 1.363(6) . ?
N7C N8C 1.368(7) . ?
N7C H7C 0.8800 . ?
C8C H8CA 0.9500 . ?
O8C C26C 1.276(7) . ?
N8C C27C 1.284(6) . ?
O9C C33C 1.332(5) . ?
N9C C42C 1.287(5) . ?
N9C N10C 1.406(5) . ?
C10C C11C 1.456(7) . ?
C10C H10E 0.9500 . ?
O10C C32C 1.381(6) . ?
O10C C34C 1.429(7) . ?
N10C C43C 1.347(6) . ?
C11C C16C 1.395(7) . ?
C11C C12C 1.423(7) . ?
O11C C36C 1.383(6) . ?
O11C C35C 1.434(6) . ?
N11C C43C 1.363(6) . ?
N11C N12C 1.378(6) . ?
N11C H11C 0.8800 . ?
C12C C13C 1.366(8) . ?
C12C H12E 0.9500 . ?
O12C C41C 1.337(5) . ?
N12C C44C 1.273(6) . ?
C13C C14C 1.382(9) . ?
C13C H13C 0.9500 . ?
O13C C43C 1.274(6) . ?
N13C O19C 1.211(7) . ?
N13C O17C 1.276(7) . ?
N13C O18C 1.281(7) . ?
C14C C15C 1.387(7) . ?
C14C H14C 0.9500 . ?
O14C C50C 1.340(5) . ?
N14C O24C 1.218(6) . ?
N14C O22C 1.261(6) . ?
N14C O23C 1.275(5) . ?
C15C C16C 1.410(7) . ?
O15C C49C 1.384(6) . ?
O15C C51C 1.445(6) . ?
N15C O32C 1.247(8) . ?
N15C O30C 1.258(9) . ?
N15C O31C 1.292(10) . ?
O16C C52C 1.442(9) . ?
O16C H16C 0.8400 . ?
N16C O29C 1.255(13) . ?
N16C O27C 1.272(14) . ?
N16C O28C 1.343(14) . ?
C17C H17G 0.9800 . ?
C17C H17H 0.9800 . ?
C17C H17I 0.9800 . ?
C18C H18G 0.9800 . ?
C18C H18H 0.9800 . ?
C18C H18I 0.9800 . ?
C19C C20C 1.383(7) . ?
C19C C24C 1.418(6) . ?
C20C C21C 1.393(8) . ?
C20C H20C 0.9500 . ?
O20C C55C 1.39(4) . ?
O20C C55D 1.40(5) . ?
O20C H20D 0.8400 . ?
C21C C22C 1.373(7) . ?
C21C H21C 0.9500 . ?
O21C H21F 0.847(10) . ?
O21C H21G 0.846(10) . ?
C22C C23C 1.427(7) . ?
C22C H22C 0.9500 . ?
C23C C24C 1.393(7) . ?
C23C C25C 1.448(6) . ?
C25C H25C 0.9500 . ?
C27C C28C 1.448(8) . ?
C27C H27C 0.9500 . ?
C28C C33C 1.397(7) . ?
C28C C29C 1.421(6) . ?
C29C C30C 1.361(8) . ?
C29C H29C 0.9500 . ?
C30C C31C 1.393(8) . ?
C30C H30C 0.9500 . ?
C31C C32C 1.373(7) . ?
C31C H31C 0.9500 . ?
C32C C33C 1.402(7) . ?
O33C C54C 1.386(10) . ?
O33C H33C 0.8400 . ?
C34C H34G 0.9800 . ?
C34C H34H 0.9800 . ?
C34C H34I 0.9800 . ?
C35C H35G 0.9800 . ?
C35C H35H 0.9800 . ?
C35C H35I 0.9800 . ?
C36C C37C 1.383(6) . ?
C36C C41C 1.405(6) . ?
C37C C38C 1.382(7) . ?
C37C H37C 0.9500 . ?
C38C C39C 1.383(7) . ?
C38C H38C 0.9500 . ?
C39C C40C 1.408(6) . ?
C39C H39C 0.9500 . ?
C40C C41C 1.419(7) . ?
C40C C42C 1.460(6) . ?
C42C H42C 0.9500 . ?
C44C C45C 1.448(7) . ?
C44C H44C 0.9500 . ?
C45C C50C 1.405(6) . ?
C45C C46C 1.412(6) . ?
C46C C47C 1.364(8) . ?
C46C H46C 0.9500 . ?
C47C C48C 1.392(8) . ?
C47C H47C 0.9500 . ?
C48C C49C 1.381(6) . ?
C48C H48C 0.9500 . ?
C49C C50C 1.396(7) . ?
C51C H51G 0.9800 . ?
C51C H51H 0.9800 . ?
C51C H51I 0.9800 . ?
C52C H52G 0.9800 . ?
C52C H52H 0.9800 . ?
C52C H52I 0.9800 . ?
C54C H54G 0.9800 . ?
C54C H54H 0.9800 . ?
C54C H54I 0.9800 . ?
C55C H55A 0.9800 . ?
C55C H55B 0.9800 . ?
C55C H55C 0.9800 . ?
C55D H55G 0.9800 . ?
C55D H55H 0.9800 . ?
C55D H55I 0.9800 . ?

loop_
_geom_torsion_atom_site_label_1
_geom_torsion_atom_site_label_2
_geom_torsion_atom_site_label_3
_geom_torsion_atom_site_label_4
_geom_torsion
_geom_torsion_site_symmetry_1
_geom_torsion_site_symmetry_2
_geom_torsion_site_symmetry_3
_geom_torsion_site_symmetry_4
_geom_torsion_publ_flag
O2 N1 O3 Mn1C -175.3(9) . . . . ?
O4 N1 O3 Mn1C 6.0(13) . . . . ?
O11 N2 O12 Mn2C -179.6(3) . . . . ?
O10 N2 O12 Mn2C 0.0(4) . . . . ?
O20 N5 O18 Mn1A -179.6(14) . . . . ?
O19 N5 O18 Mn1A -4.6(13) . . . . ?
O20D N5 O19D Mn1A -175.9(16) . . . . ?
O18D N5 O19D Mn1A 13.3(10) . . . . ?
C1A O1A C2A C3A -10.5(8) . . . . ?
Mn1A O1A C2A C3A -179.5(4) 2_556 . . . ?
C1A O1A C2A C7A 168.9(4) . . . . ?
Mn1A O1A C2A C7A -0.1(5) 2_556 . . . ?
C8A N1A N2A C9A -169.4(5) . . . . ?
Gd1A N1A N2A C9A 6.9(6) . . . . ?
C8A N1A N2A Mn2A 20.0(7) . . . . ?
Gd1A N1A N2A Mn2A -163.7(3) . . . . ?
O1A C2A C3A C4A 178.6(5) . . . . ?
C7A C2A C3A C4A -0.8(9) . . . . ?
C2A C3A C4A C5A 0.2(10) . . . . ?
C9A N3A N4A C10A -163.7(6) . . . . ?
C9A N3A N4A Mn2A 25.5(7) . . . . ?
C3A C4A C5A C6A 0.7(10) . . . . ?
C4A C5A C6A C7A -1.1(8) . . . . ?
C4A C5A C6A C8A 179.1(5) . . . . ?
C25A N5A N6A C26A 165.7(4) . . . . ?
Gd2A N5A N6A C26A -8.6(4) . . . . ?
C25A N5A N6A Mn3A -21.4(5) . . . . ?
Gd2A N5A N6A Mn3A 164.4(2) . . . . ?
Mn1A O2A C7A C2A 1.2(6) 2_556 . . . ?
Gd1A O2A C7A C2A 170.2(3) . . . . ?
Mn1A O2A C7A C6A 179.4(3) 2_556 . . . ?
Gd1A O2A C7A C6A -11.6(7) . . . . ?
O1A C2A C7A O2A -0.6(6) . . . . ?
C3A C2A C7A O2A 178.8(5) . . . . ?
O1A C2A C7A C6A -179.0(4) . . . . ?
C3A C2A C7A C6A 0.4(7) . . . . ?
C5A C6A C7A O2A -177.8(5) . . . . ?
C8A C6A C7A O2A 2.0(8) . . . . ?
C5A C6A C7A C2A 0.5(7) . . . . ?
C8A C6A C7A C2A -179.7(5) . . . . ?
N2A N1A C8A C6A 178.5(5) . . . . ?
Gd1A N1A C8A C6A 2.8(8) . . . . ?
C5A C6A C8A N1A -178.6(5) . . . . ?
C7A C6A C8A N1A 1.6(8) . . . . ?
C26A N7A N8A C27A 166.0(5) . . . . ?
C26A N7A N8A Mn3A -21.3(5) . . . . ?
Gd1A O3A C9A N2A -2.7(10) . . . . ?
Gd1A O3A C9A N3A 177.8(5) . . . . ?
N1A N2A C9A O3A -3.3(9) . . . . ?
Mn2A N2A C9A O3A 168.8(6) . . . . ?
N1A N2A C9A N3A 176.2(5) . . . . ?
Mn2A N2A C9A N3A -11.6(8) . . . . ?
N4A N3A C9A O3A 169.0(6) . . . . ?
N4A N3A C9A N2A -10.6(9) . . . . ?
N3A N4A C10A C11A 176.1(6) . . . . ?
Mn2A N4A C10A C11A -15.5(10) . . . . ?
C42A N9A N10A C43A -172.2(5) . . . . ?
Gd3A N9A N10A C43A 4.4(5) . . . . ?
C42A N9A N10A Mn1A 15.4(6) . . . . ?
Gd3A N9A N10A Mn1A -168.0(2) . . . . ?
N4A C10A C11A C16A -3.4(10) . . . . ?
N4A C10A C11A C12A -179.0(6) . . . . ?
C16A C11A C12A C13A 0.5(10) . . . . ?
C10A C11A C12A C13A 176.3(6) . . . . ?
C43A N11A N12A C44A -166.2(6) . . . . ?
C43A N11A N12A Mn1A 25.1(7) . . . . ?
C11A C12A C13A C14A -1.4(11) . . . . ?
C12A C13A C14A C15A 0.1(10) . . . . ?
C17A O5A C15A C14A -9.1(7) . . . . ?
Gd2A O5A C15A C14A 161.4(4) . . . . ?
C17A O5A C15A C16A 172.2(5) . . . . ?
Gd2A O5A C15A C16A -17.3(5) . . . . ?
C13A C14A C15A O5A -176.6(5) . . . . ?
C13A C14A C15A C16A 2.0(8) . . . . ?
O18A N13A O16A Gd1A -177.2(6) . . . . ?
O17A N13A O16A Gd1A 1.9(6) . . . . ?
Mn2A O4A C16A C11A 19.6(8) . . . . ?
Gd2A O4A C16A C11A -154.3(4) . . . . ?
Mn2A O4A C16A C15A -163.9(3) . . . . ?
Gd2A O4A C16A C15A 22.2(6) . . . . ?
C12A C11A C16A O4A 178.0(5) . . . . ?
C10A C11A C16A O4A 2.5(9) . . . . ?
C12A C11A C16A C15A 1.6(8) . . . . ?
C10A C11A C16A C15A -174.0(5) . . . . ?
O5A C15A C16A O4A -0.7(6) . . . . ?
C14A C15A C16A O4A -179.5(5) . . . . ?
O5A C15A C16A C11A 175.9(5) . . . . ?
C14A C15A C16A C11A -2.8(7) . . . . ?
O18A N13A O17A Gd1A 177.3(6) . . . . ?
O16A N13A O17A Gd1A -1.8(6) . . . . ?
C18A O6A C19A C20A 5.4(7) . . . . ?
Mn2A O6A C19A C20A -178.4(4) . . . . ?
C18A O6A C19A C24A -175.3(4) . . . . ?
Mn2A O6A C19A C24A 0.8(5) . . . . ?
O6A C19A C20A C21A 179.4(4) . . . . ?
C24A C19A C20A C21A 0.2(7) . . . . ?
C19A C20A C21A C22A -1.5(7) . . . . ?
O24A N14A O22A Gd2A -175.8(7) . . . . ?
O23A N14A O22A Gd2A 2.2(6) . . . . ?
C20A C21A C22A C23A 1.7(7) . . . . ?
O24A N14A O23A Gd2A 175.6(7) . . . . ?
O22A N14A O23A Gd2A -2.3(6) . . . . ?
C21A C22A C23A C24A -0.7(7) . . . . ?
C21A C22A C23A C25A 178.0(4) . . . . ?
Mn2A O7A C24A C19A -2.6(5) . . . . ?
Gd2A O7A C24A C19A -173.3(3) . . . . ?
Mn2A O7A C24A C23A 176.8(3) . . . . ?
Gd2A O7A C24A C23A 6.1(7) . . . . ?
O6A C19A C24A O7A 1.0(6) . . . . ?
C20A C19A C24A O7A -179.7(4) . . . . ?
O6A C19A C24A C23A -178.4(4) . . . . ?
C20A C19A C24A C23A 0.8(7) . . . . ?
C22A C23A C24A O7A -180.0(4) . . . . ?
C25A C23A C24A O7A 1.5(7) . . . . ?
C22A C23A C24A C19A -0.6(6) . . . . ?
C25A C23A C24A C19A -179.1(4) . . . . ?
N6A N5A C25A C23A 175.5(4) . . . . ?
Gd2A N5A C25A C23A -11.2(6) . . . . ?
C24A C23A C25A N5A 2.0(7) . . . . ?
C22A C23A C25A N5A -176.5(4) . . . . ?
Gd2A O8A C26A N6A 12.5(7) . . . . ?
Gd2A O8A C26A N7A -167.5(3) . . . . ?
N5A N6A C26A O8A -1.6(7) . . . . ?
Mn3A N6A C26A O8A -175.7(4) . . . . ?
N5A N6A C26A N7A 178.4(4) . . . . ?
Mn3A N6A C26A N7A 4.3(6) . . . . ?
N8A N7A C26A O8A -168.0(4) . . . . ?
N8A N7A C26A N6A 12.0(7) . . . . ?
O29A N15A O27A Gd3A 178.4(4) . . . . ?
O28A N15A O27A Gd3A -1.7(4) . . . . ?
N7A N8A C27A C28A -172.6(5) . . . . ?
Mn3A N8A C27A C28A 16.3(8) . . . . ?
O29A N15A O28A Gd3A -178.3(4) . . . . ?
O27A N15A O28A Gd3A 1.8(4) . . . . ?
N8A C27A C28A C29A -178.7(5) . . . . ?
N8A C27A C28A C33A 9.6(8) . . . . ?
C33A C28A C29A C30A 0.3(8) . . . . ?
C27A C28A C29A C30A -171.6(5) . . . . ?
C28A C29A C30A C31A 2.2(9) . . . . ?
C29A C30A C31A C32A -1.6(9) . . . . ?
C34A O10A C32A C31A 0.6(7) . . . . ?
Gd3A O10A C32A C31A -165.8(4) . . . . ?
C34A O10A C32A C33A 179.0(5) . . . . ?
Gd3A O10A C32A C33A 12.6(5) . . . . ?
C30A C31A C32A O10A 176.6(5) . . . . ?
C30A C31A C32A C33A -1.6(8) . . . . ?
Mn3A O9A C33A C32A 162.6(3) . . . . ?
Gd3A O9A C33A C32A -19.6(6) . . . . ?
Mn3A O9A C33A C28A -20.8(7) . . . . ?
Gd3A O9A C33A C28A 157.0(4) . . . . ?
O10A C32A C33A O9A 2.4(6) . . . . ?
C31A C32A C33A O9A -179.2(5) . . . . ?
O10A C32A C33A C28A -174.5(4) . . . . ?
C31A C32A C33A C28A 3.9(7) . . . . ?
C29A C28A C33A O9A -179.9(5) . . . . ?
C27A C28A C33A O9A -8.4(8) . . . . ?
C29A C28A C33A C32A -3.3(7) . . . . ?
C27A C28A C33A C32A 168.3(5) . . . . ?
C35A O11A C36A C37A 1.6(8) . . . . ?
Mn3A O11A C36A C37A -170.2(4) . . . . ?
C35A O11A C36A C41A 179.2(5) . . . . ?
Mn3A O11A C36A C41A 7.4(5) . . . . ?
O11A C36A C37A C38A 179.5(5) . . . . ?
C41A C36A C37A C38A 2.1(8) . . . . ?
C36A C37A C38A C39A 1.9(9) . . . . ?
C37A C38A C39A C40A -2.3(9) . . . . ?
C38A C39A C40A C41A -1.2(8) . . . . ?
C38A C39A C40A C42A -179.2(5) . . . . ?
Mn3A O12A C41A C36A -4.4(5) . . . . ?
Gd3A O12A C41A C36A 179.2(3) . . . . ?
Mn3A O12A C41A C40A 176.3(3) . . . . ?
Gd3A O12A C41A C40A -0.1(7) . . . . ?
O11A C36A C41A O12A -2.4(6) . . . . ?
C37A C36A C41A O12A 175.2(5) . . . . ?
O11A C36A C41A C40A 177.0(4) . . . . ?
C37A C36A C41A C40A -5.4(7) . . . . ?
C39A C40A C41A O12A -175.8(4) . . . . ?
C42A C40A C41A O12A 2.0(8) . . . . ?
C39A C40A C41A C36A 4.9(7) . . . . ?
C42A C40A C41A C36A -177.3(5) . . . . ?
N10A N9A C42A C40A -178.9(5) . . . . ?
Gd3A N9A C42A C40A 5.0(8) . . . . ?
C41A C40A C42A N9A -4.7(8) . . . . ?
C39A C40A C42A N9A 173.2(5) . . . . ?
Gd3A O13A C43A N10A -2.3(8) . . . . ?
Gd3A O13A C43A N11A 177.2(4) . . . . ?
N9A N10A C43A O13A -1.8(8) . . . . ?
Mn1A N10A C43A O13A 171.9(5) . . . . ?
N9A N10A C43A N11A 178.7(5) . . . . ?
Mn1A N10A C43A N11A -7.6(7) . . . . ?
N12A N11A C43A O13A 167.8(5) . . . . ?
N12A N11A C43A N10A -12.6(8) . . . . ?
N11A N12A C44A C45A 174.7(7) . . . . ?
Mn1A N12A C44A C45A -19.1(11) . . . . ?
N12A C44A C45A C50A -8.2(13) . . . . ?
N12A C44A C45A C46A 178.5(9) . . . . ?
C50A C45A C46A C47A -1.4(17) . . . . ?
C44A C45A C46A C47A 172.2(11) . . . . ?
C45A C46A C47A C48A -1(2) . . . . ?
C46A C47A C48A C49A 2(2) . . . . ?
C51A O15A C49A C48A -11.8(15) . . . . ?
Gd1A O15A C49A C48A 163.4(9) 2_556 . . . ?
C51A O15A C49A C50A 173.1(9) . . . . ?
Gd1A O15A C49A C50A -11.8(9) 2_556 . . . ?
C47A C48A C49A O15A -176.7(11) . . . . ?
C47A C48A C49A C50A -2.0(18) . . . . ?
Mn1A O14A C50A C45A 21.8(10) . . . . ?
Gd1A O14A C50A C45A -157.0(6) 2_556 . . . ?
Mn1A O14A C50A C49A -158.8(6) . . . . ?
Gd1A O14A C50A C49A 22.4(9) 2_556 . . . ?
C46A C45A C50A O14A -178.7(8) . . . . ?
C44A C45A C50A O14A 8.0(12) . . . . ?
C46A C45A C50A C49A 1.8(13) . . . . ?
C44A C45A C50A C49A -171.4(8) . . . . ?
O15A C49A C50A O14A -4.4(11) . . . . ?
C48A C49A C50A O14A -179.7(9) . . . . ?
O15A C49A C50A C45A 175.1(7) . . . . ?
C48A C49A C50A C45A -0.2(14) . . . . ?
C1B O1B C2B C3B 1.4(6) . . . . ?
Mn3B O1B C2B C3B -171.8(4) 2_666 . . . ?
C1B O1B C2B C7B 180.0(4) . . . . ?
Mn3B O1B C2B C7B 6.8(5) 2_666 . . . ?
C8B N1B N2B C9B -171.4(4) . . . . ?
Gd3B N1B N2B C9B 4.0(4) . . . . ?
C8B N1B N2B Mn1B 14.0(6) . . . . ?
Gd3B N1B N2B Mn1B -170.6(2) . . . . ?
O1B C2B C3B C4B 179.3(4) . . . . ?
C7B C2B C3B C4B 0.9(7) . . . . ?
C2B C3B C4B C5B 2.8(7) . . . . ?
C9B N3B N4B C10B -162.1(5) . . . . ?
C9B N3B N4B Mn1B 25.3(5) . . . . ?
C3B C4B C5B C6B -2.6(7) . . . . ?
C4B C5B C6B C7B -1.2(7) . . . . ?
C4B C5B C6B C8B 179.1(4) . . . . ?
C25B N5B N6B C26B 171.5(4) . . . . ?
Gd1B N5B N6B C26B -4.3(5) . . . . ?
C25B N5B N6B Mn2B -19.1(6) . . . . ?
Gd1B N5B N6B Mn2B 165.0(2) . . . . ?
Mn3B O2B C7B C6B 177.9(3) 2_666 . . . ?
Gd3B O2B C7B C6B -3.8(6) . . . . ?
Mn3B O2B C7B C2B -1.9(5) 2_666 . . . ?
Gd3B O2B C7B C2B 176.4(3) . . . . ?
C5B C6B C7B O2B -175.0(4) . . . . ?
C8B C6B C7B O2B 4.6(7) . . . . ?
C5B C6B C7B C2B 4.7(6) . . . . ?
C8B C6B C7B C2B -175.6(4) . . . . ?
O1B C2B C7B O2B -3.4(5) . . . . ?
C3B C2B C7B O2B 175.1(4) . . . . ?
O1B C2B C7B C6B 176.8(4) . . . . ?
C3B C2B C7B C6B -4.7(6) . . . . ?
N2B N1B C8B C6B -179.3(4) . . . . ?
Gd3B N1B C8B C6B 6.0(7) . . . . ?
C7B C6B C8B N1B -6.1(7) . . . . ?
C5B C6B C8B N1B 173.6(4) . . . . ?
C26B N7B N8B C27B 163.6(5) . . . . ?
C26B N7B N8B Mn2B -25.5(6) . . . . ?
Gd3B O3B C9B N2B -3.1(7) . . . . ?
Gd3B O3B C9B N3B 176.9(3) . . . . ?
N1B N2B C9B O3B -0.9(7) . . . . ?
Mn1B N2B C9B O3B 174.6(4) . . . . ?
N1B N2B C9B N3B 179.1(4) . . . . ?
Mn1B N2B C9B N3B -5.4(6) . . . . ?
N4B N3B C9B O3B 166.1(4) . . . . ?
N4B N3B C9B N2B -13.9(7) . . . . ?
N3B N4B C10B C11B 172.8(5) . . . . ?
Mn1B N4B C10B C11B -16.2(8) . . . . ?
C42B N9B N10B C43B -169.0(4) . . . . ?
Gd2B N9B N10B C43B 6.1(4) . . . . ?
C42B N9B N10B Mn3B 17.9(6) . . . . ?
Gd2B N9B N10B Mn3B -167.0(2) . . . . ?
N4B C10B C11B C16B -13.5(8) . . . . ?
N4B C10B C11B C12B 172.5(5) . . . . ?
C16B C11B C12B C13B -0.2(7) . . . . ?
C10B C11B C12B C13B 173.9(5) . . . . ?
C43B N11B N12B C44B -165.3(6) . . . . ?
C43B N11B N12B Mn3B 23.5(6) . . . . ?
C11B C12B C13B C14B -2.6(7) . . . . ?
C12B C13B C14B C15B 1.6(7) . . . . ?
C17B O5B C15B C14B -8.6(7) . . . . ?
Gd1B O5B C15B C14B 173.3(4) . . . . ?
C17B O5B C15B C16B 172.8(5) . . . . ?
Gd1B O5B C15B C16B -5.3(5) . . . . ?
C13B C14B C15B O5B -176.3(4) . . . . ?
C13B C14B C15B C16B 2.2(7) . . . . ?
Mn1B O4B C16B C11B 28.6(6) . . . . ?
Gd1B O4B C16B C11B -163.7(3) . . . . ?
Mn1B O4B C16B C15B -153.7(3) . . . . ?
Gd1B O4B C16B C15B 14.0(6) . . . . ?
C12B C11B C16B O4B -178.4(4) . . . . ?
C10B C11B C16B O4B 7.7(7) . . . . ?
C12B C11B C16B C15B 3.9(7) . . . . ?
C10B C11B C16B C15B -170.0(4) . . . . ?
O5B C15B C16B O4B -4.2(6) . . . . ?
C14B C15B C16B O4B 177.2(4) . . . . ?
O5B C15B C16B C11B 173.7(4) . . . . ?
C14B C15B C16B C11B -4.9(7) . . . . ?
O19B N13B O17B Gd3B 178.8(5) . . . . ?
O18B N13B O17B Gd3B -0.4(4) . . . . ?
O19B N13B O18B Gd3B -178.8(5) . . . . ?
O17B N13B O18B Gd3B 0.4(4) . . . . ?
C18B O6B C19B C20B 13.6(6) . . . . ?
Mn1B O6B C19B C20B 175.0(4) . . . . ?
C18B O6B C19B C24B -164.0(4) . . . . ?
Mn1B O6B C19B C24B -2.5(5) . . . . ?
O6B C19B C20B C21B -178.3(5) . . . . ?
C24B C19B C20B C21B -1.0(8) . . . . ?
O23B N16B O21B Mn1B 177.8(5) . . . . ?
O22B N16B O21B Mn1B -4.8(6) . . . . ?
C19B C20B C21B C22B -1.7(8) . . . . ?
C20B C21B C22B C23B 2.3(8) . . . . ?
C21B C22B C23B C24B -0.1(8) . . . . ?
C21B C22B C23B C25B -179.7(5) . . . . ?
O26B N14B O24B Gd1B -178.9(5) . . . . ?
O25B N14B O24B Gd1B -0.2(5) . . . . ?
Mn1B O7B C24B C23B -178.4(3) . . . . ?
Gd1B O7B C24B C23B 0.9(7) . . . . ?
Mn1B O7B C24B C19B 1.0(5) . . . . ?
Gd1B O7B C24B C19B -179.7(3) . . . . ?
C22B C23B C24B O7B 177.0(4) . . . . ?
C25B C23B C24B O7B -3.5(7) . . . . ?
C22B C23B C24B C19B -2.5(7) . . . . ?
C25B C23B C24B C19B 177.0(4) . . . . ?
C20B C19B C24B O7B -176.4(4) . . . . ?
O6B C19B C24B O7B 1.1(6) . . . . ?
C20B C19B C24B C23B 3.1(7) . . . . ?
O6B C19B C24B C23B -179.4(4) . . . . ?
O26B N14B O25B Gd1B 178.9(5) . . . . ?
O24B N14B O25B Gd1B 0.2(5) . . . . ?
N6B N5B C25B C23B -178.3(4) . . . . ?
Gd1B N5B C25B C23B -3.1(7) . . . . ?
C24B C23B C25B N5B 4.8(8) . . . . ?
C22B C23B C25B N5B -175.7(5) . . . . ?
Gd1B O8B C26B N6B -3.1(8) . . . . ?
Gd1B O8B C26B N7B 178.2(4) . . . . ?
N5B N6B C26B O8B 5.1(8) . . . . ?
Mn2B N6B C26B O8B -166.3(5) . . . . ?
N5B N6B C26B N7B -176.2(5) . . . . ?
Mn2B N6B C26B N7B 12.5(6) . . . . ?
N8B N7B C26B O8B -171.4(5) . . . . ?
N8B N7B C26B N6B 9.7(8) . . . . ?
N7B N8B C27B C28B -175.4(5) . . . . ?
Mn2B N8B C27B C28B 16.0(9) . . . . ?
N8B C27B C28B C33B 3.9(9) . . . . ?
N8B C27B C28B C29B 179.8(6) . . . . ?
C33B C28B C29B C30B -0.2(10) . . . . ?
C27B C28B C29B C30B -176.3(6) . . . . ?
O32B N15B O30B Gd2B 173.8(5) . . . . ?
O31B N15B O30B Gd2B -3.6(5) . . . . ?
C28B C29B C30B C31B 0.7(10) . . . . ?
O32B N15B O31B Gd2B -173.5(5) . . . . ?
O30B N15B O31B Gd2B 3.7(5) . . . . ?
C29B C30B C31B C32B 1.0(9) . . . . ?
C30B C31B C32B O10B 176.5(5) . . . . ?
C30B C31B C32B C33B -3.1(8) . . . . ?
C34B O10B C32B C31B -1.8(8) . . . . ?
Gd2B O10B C32B C31B -164.1(4) . . . . ?
C34B O10B C32B C33B 177.9(6) . . . . ?
Gd2B O10B C32B C33B 15.6(5) . . . . ?
Mn2B O9B C33B C28B -17.2(7) . . . . ?
Gd2B O9B C33B C28B 155.5(4) . . . . ?
Mn2B O9B C33B C32B 164.5(3) . . . . ?
Gd2B O9B C33B C32B -22.8(6) . . . . ?
C29B C28B C33B O9B 179.9(5) . . . . ?
C27B C28B C33B O9B -4.2(8) . . . . ?
C29B C28B C33B C32B -1.7(8) . . . . ?
C27B C28B C33B C32B 174.1(5) . . . . ?
C31B C32B C33B O9B -178.1(5) . . . . ?
O10B C32B C33B O9B 2.2(6) . . . . ?
C31B C32B C33B C28B 3.5(7) . . . . ?
O10B C32B C33B C28B -176.2(4) . . . . ?
C35B O11B C36B C37B -3.4(7) . . . . ?
Mn2B O11B C36B C37B -175.9(4) . . . . ?
C35B O11B C36B C41B 176.7(5) . . . . ?
Mn2B O11B C36B C41B 4.1(5) . . . . ?
O11B C36B C37B C38B -179.3(4) . . . . ?
C41B C36B C37B C38B 0.7(7) . . . . ?
C36B C37B C38B C39B 1.5(7) . . . . ?
C37B C38B C39B C40B -1.9(7) . . . . ?
C38B C39B C40B C41B 0.1(7) . . . . ?
C38B C39B C40B C42B -178.7(4) . . . . ?
Mn2B O12B C41B C40B 178.9(3) . . . . ?
Gd2B O12B C41B C40B -1.6(7) . . . . ?
Mn2B O12B C41B C36B -1.8(5) . . . . ?
Gd2B O12B C41B C36B 177.8(3) . . . . ?
C39B C40B C41B O12B -178.8(4) . . . . ?
C42B C40B C41B O12B -0.1(7) . . . . ?
C39B C40B C41B C36B 1.8(6) . . . . ?
C42B C40B C41B C36B -179.4(4) . . . . ?
C37B C36B C41B O12B 178.3(4) . . . . ?
O11B C36B C41B O12B -1.7(6) . . . . ?
C37B C36B C41B C40B -2.3(7) . . . . ?
O11B C36B C41B C40B 177.7(4) . . . . ?
N10B N9B C42B C40B -177.0(4) . . . . ?
Gd2B N9B C42B C40B 8.8(7) . . . . ?
C39B C40B C42B N9B 174.7(4) . . . . ?
C41B C40B C42B N9B -4.1(7) . . . . ?
Gd2B O13B C43B N10B -4.0(7) . . . . ?
Gd2B O13B C43B N11B 175.1(3) . . . . ?
N9B N10B C43B O13B -1.9(7) . . . . ?
Mn3B N10B C43B O13B 172.3(4) . . . . ?
N9B N10B C43B N11B 179.0(4) . . . . ?
Mn3B N10B C43B N11B -6.9(6) . . . . ?
N12B N11B C43B O13B 168.9(5) . . . . ?
N12B N11B C43B N10B -11.9(7) . . . . ?
N11B N12B C44B C45B 174.5(6) . . . . ?
Mn3B N12B C44B C45B -16.2(10) . . . . ?
N12B C44B C45B C50B -10.3(12) . . . . ?
N12B C44B C45B C46B 177.7(8) . . . . ?
C50B C45B C46B C47B 0.9(15) . . . . ?
C44B C45B C46B C47B 173.2(10) . . . . ?
C45B C46B C47B C48B -2.9(17) . . . . ?
C46B C47B C48B C49B 1.8(16) . . . . ?
C51B O15B C49B C48B -6.2(9) . . . . ?
Gd3B O15B C49B C48B 165.7(6) 2_666 . . . ?
C51B O15B C49B C50B 176.2(5) . . . . ?
Gd3B O15B C49B C50B -11.9(6) 2_666 . . . ?
C47B C48B C49B O15B -176.0(8) . . . . ?
C47B C48B C49B C50B 1.4(12) . . . . ?
Mn3B O14B C50B C45B 21.7(9) . . . . ?
Gd3B O14B C50B C45B -156.8(5) 2_666 . . . ?
Mn3B O14B C50B C49B -159.9(4) . . . . ?
Gd3B O14B C50B C49B 21.6(7) 2_666 . . . ?
C46B C45B C50B O14B -179.5(7) . . . . ?
C44B C45B C50B O14B 8.7(11) . . . . ?
C46B C45B C50B C49B 2.1(11) . . . . ?
C44B C45B C50B C49B -169.6(6) . . . . ?
O15B C49B C50B O14B -4.0(8) . . . . ?
C48B C49B C50B O14B 178.3(6) . . . . ?
O15B C49B C50B C45B 174.5(6) . . . . ?
C48B C49B C50B C45B -3.3(10) . . . . ?
C8C N1C N2C C9C 166.3(4) . . . . ?
Gd2C N1C N2C C9C -6.9(4) . . . . ?
C8C N1C N2C Mn3C -18.3(5) . . . . ?
Gd2C N1C N2C Mn3C 168.6(2) . . . . ?
C1C O1C C2C C3C 12.3(6) . . . . ?
Mn2C O1C C2C C3C 178.9(3) 2_777 . . . ?
C1C O1C C2C C7C -167.6(4) . . . . ?
Mn2C O1C C2C C7C -1.0(4) 2_777 . . . ?
O1C C2C C3C C4C 179.1(4) . . . . ?
C7C C2C C3C C4C -1.0(6) . . . . ?
C2C C3C C4C C5C -1.1(7) . . . . ?
C9C N3C N4C C10C 171.7(4) . . . . ?
C9C N3C N4C Mn3C -15.6(5) . . . . ?
C3C C4C C5C C6C 1.2(7) . . . . ?
C4C C5C C6C C7C 0.7(6) . . . . ?
C4C C5C C6C C8C -179.7(4) . . . . ?
C25C N5C N6C C26C -169.7(5) . . . . ?
Gd3C N5C N6C C26C 8.3(5) . . . . ?
C25C N5C N6C Mn1C 17.2(6) . . . . ?
Gd3C N5C N6C Mn1C -164.7(2) . . . . ?
Mn2C O2C C7C C6C 177.0(3) 2_777 . . . ?
Gd2C O2C C7C C6C -0.8(6) . . . . ?
Mn2C O2C C7C C2C -2.5(5) 2_777 . . . ?
Gd2C O2C C7C C2C 179.7(3) . . . . ?
C5C C6C C7C O2C 177.9(4) . . . . ?
C8C C6C C7C O2C -1.7(7) . . . . ?
C5C C6C C7C C2C -2.6(6) . . . . ?
C8C C6C C7C C2C 177.8(4) . . . . ?
O1C C2C C7C O2C 2.2(5) . . . . ?
C3C C2C C7C O2C -177.7(4) . . . . ?
O1C C2C C7C C6C -177.3(3) . . . . ?
C3C C2C C7C C6C 2.8(6) . . . . ?
N2C N1C C8C C6C 178.9(4) . . . . ?
Gd2C N1C C8C C6C -9.1(6) . . . . ?
C7C C6C C8C N1C 7.1(7) . . . . ?
C5C C6C C8C N1C -172.5(4) . . . . ?
C26C N7C N8C C27C -162.5(5) . . . . ?
C26C N7C N8C Mn1C 25.4(6) . . . . ?
Gd2C O3C C9C N2C 1.4(6) . . . . ?
Gd2C O3C C9C N3C 179.4(3) . . . . ?
N1C N2C C9C O3C 4.1(6) . . . . ?
Mn3C N2C C9C O3C -172.0(4) . . . . ?
N1C N2C C9C N3C -173.9(4) . . . . ?
Mn3C N2C C9C N3C 10.0(5) . . . . ?
N4C N3C C9C O3C -173.6(4) . . . . ?
N4C N3C C9C N2C 4.6(6) . . . . ?
N3C N4C C10C C11C -175.3(4) . . . . ?
Mn3C N4C C10C C11C 13.6(7) . . . . ?
C42C N9C N10C C43C 169.4(4) . . . . ?
Gd1C N9C N10C C43C -6.6(5) . . . . ?
C42C N9C N10C Mn2C -22.7(6) . . . . ?
Gd1C N9C N10C Mn2C 161.3(2) . . . . ?
N4C C10C C11C C16C 9.9(7) . . . . ?
N4C C10C C11C C12C -173.2(5) . . . . ?
C16C C11C C12C C13C 0.2(7) . . . . ?
C10C C11C C12C C13C -176.8(5) . . . . ?
C43C N11C N12C C44C 157.0(5) . . . . ?
C43C N11C N12C Mn2C -30.2(6) . . . . ?
C11C C12C C13C C14C 2.0(8) . . . . ?
C12C C13C C14C C15C 0.0(8) . . . . ?
C17C O5C C15C C14C 14.7(7) . . . . ?
Gd3C O5C C15C C14C -169.5(4) . . . . ?
C17C O5C C15C C16C -166.5(5) . . . . ?
Gd3C O5C C15C C16C 9.2(5) . . . . ?
C13C C14C C15C O5C 174.5(5) . . . . ?
C13C C14C C15C C16C -4.1(8) . . . . ?
Mn3C O4C C16C C11C -24.7(7) . . . . ?
Gd3C O4C C16C C11C 156.3(4) . . . . ?
Mn3C O4C C16C C15C 156.8(3) . . . . ?
Gd3C O4C C16C C15C -22.1(6) . . . . ?
C12C C11C C16C O4C 177.5(4) . . . . ?
C10C C11C C16C O4C -5.6(7) . . . . ?
C12C C11C C16C C15C -4.0(7) . . . . ?
C10C C11C C16C C15C 172.8(4) . . . . ?
O5C C15C C16C O4C 5.8(6) . . . . ?
C14C C15C C16C O4C -175.4(4) . . . . ?
O5C C15C C16C C11C -172.7(4) . . . . ?
C14C C15C C16C C11C 6.1(7) . . . . ?
O19C N13C O17C Gd2C -171.3(5) . . . . ?
O18C N13C O17C Gd2C 6.9(5) . . . . ?
O19C N13C O18C Gd2C 170.9(6) . . . . ?
O17C N13C O18C Gd2C -7.3(5) . . . . ?
C18C O6C C19C C20C -3.5(7) . . . . ?
Mn3C O6C C19C C20C -172.3(4) . . . . ?
C18C O6C C19C C24C 174.0(4) . . . . ?
Mn3C O6C C19C C24C 5.2(5) . . . . ?
O6C C19C C20C C21C 176.8(5) . . . . ?
C24C C19C C20C C21C -0.5(9) . . . . ?
C19C C20C C21C C22C 3.7(10) . . . . ?
C20C C21C C22C C23C -3.4(10) . . . . ?
O24C N14C O22C Gd3C -175.2(5) . . . . ?
O23C N14C O22C Gd3C 2.8(5) . . . . ?
C21C C22C C23C C24C -0.3(9) . . . . ?
C21C C22C C23C C25C -180.0(6) . . . . ?
O24C N14C O23C Gd3C 175.3(5) . . . . ?
O22C N14C O23C Gd3C -2.6(5) . . . . ?
Mn3C O7C C24C C23C 175.7(4) . . . . ?
Gd3C O7C C24C C23C -8.4(7) . . . . ?
Mn3C O7C C24C C19C -3.2(5) . . . . ?
Gd3C O7C C24C C19C 172.8(3) . . . . ?
C22C C23C C24C O7C -175.4(5) . . . . ?
C25C C23C C24C O7C 4.3(8) . . . . ?
C22C C23C C24C C19C 3.4(7) . . . . ?
C25C C23C C24C C19C -176.9(5) . . . . ?
O6C C19C C24C O7C -1.8(6) . . . . ?
C20C C19C C24C O7C 175.8(5) . . . . ?
O6C C19C C24C C23C 179.3(4) . . . . ?
C20C C19C C24C C23C -3.1(7) . . . . ?
N6C N5C C25C C23C -179.2(5) . . . . ?
Gd3C N5C C25C C23C 3.1(8) . . . . ?
C24C C23C C25C N5C -2.1(9) . . . . ?
C22C C23C C25C N5C 177.5(5) . . . . ?
Gd3C O8C C26C N6C -6.9(8) . . . . ?
Gd3C O8C C26C N7C 172.5(4) . . . . ?
N5C N6C C26C O8C -1.7(8) . . . . ?
Mn1C N6C C26C O8C 172.5(5) . . . . ?
N5C N6C C26C N7C 178.9(5) . . . . ?
Mn1C N6C C26C N7C -6.9(7) . . . . ?
N8C N7C C26C O8C 167.3(5) . . . . ?
N8C N7C C26C N6C -13.2(8) . . . . ?
N7C N8C C27C C28C 174.6(5) . . . . ?
Mn1C N8C C27C C28C -15.0(8) . . . . ?
O29C N16C O27C Gd1C 34(3) . . . . ?
O28C N16C O27C Gd1C -159.7(9) . . . . ?
N8C C27C C28C C33C -12.9(9) . . . . ?
N8C C27C C28C C29C 172.4(6) . . . . ?
C33C C28C C29C C30C 0.7(9) . . . . ?
C27C C28C C29C C30C 175.5(6) . . . . ?
C28C C29C C30C C31C -3.0(11) . . . . ?
O32C N15C O30C Gd1C -178.7(7) . . . . ?
O31C N15C O30C Gd1C 6.3(7) . . . . ?
C29C C30C C31C C32C 1.3(11) . . . . ?
O32C N15C O31C Gd1C 178.4(7) . . . . ?
O30C N15C O31C Gd1C -6.6(8) . . . . ?
C30C C31C C32C O10C -175.6(6) . . . . ?
C30C C31C C32C C33C 2.7(10) . . . . ?
C34C O10C C32C C31C -8.5(9) . . . . ?
Gd1C O10C C32C C31C 170.6(5) . . . . ?
C34C O10C C32C C33C 173.1(5) . . . . ?
Gd1C O10C C32C C33C -7.9(6) . . . . ?
Mn1C O9C C33C C28C 29.6(8) . . . . ?
Gd1C O9C C33C C28C -160.0(4) . . . . ?
Mn1C O9C C33C C32C -152.2(4) . . . . ?
Gd1C O9C C33C C32C 18.2(7) . . . . ?
C29C C28C C33C O9C -178.6(5) . . . . ?
C27C C28C C33C O9C 6.8(8) . . . . ?
C29C C28C C33C C32C 3.1(8) . . . . ?
C27C C28C C33C C32C -171.4(5) . . . . ?
C31C C32C C33C O9C 176.7(6) . . . . ?
O10C C32C C33C O9C -4.8(8) . . . . ?
C31C C32C C33C C28C -4.9(9) . . . . ?
O10C C32C C33C C28C 173.6(5) . . . . ?
C35C O11C C36C C37C 10.6(7) . . . . ?
Mn1C O11C C36C C37C -179.2(4) . . . . ?
C35C O11C C36C C41C -169.2(4) . . . . ?
Mn1C O11C C36C C41C 1.0(5) . . . . ?
O11C C36C C37C C38C 179.0(5) . . . . ?
C41C C36C C37C C38C -1.2(8) . . . . ?
C36C C37C C38C C39C 1.1(8) . . . . ?
C37C C38C C39C C40C -0.6(8) . . . . ?
C38C C39C C40C C41C 0.3(8) . . . . ?
C38C C39C C40C C42C -179.8(5) . . . . ?
Mn1C O12C C41C C36C -4.8(6) . . . . ?
Gd1C O12C C41C C36C -175.8(3) . . . . ?
Mn1C O12C C41C C40C 176.9(3) . . . . ?
Gd1C O12C C41C C40C 5.8(7) . . . . ?
O11C C36C C41C O12C 2.2(6) . . . . ?
C37C C36C C41C O12C -177.6(5) . . . . ?
O11C C36C C41C C40C -179.3(4) . . . . ?
C37C C36C C41C C40C 0.8(7) . . . . ?
C39C C40C C41C O12C 178.0(5) . . . . ?
C42C C40C C41C O12C -1.9(8) . . . . ?
C39C C40C C41C C36C -0.4(7) . . . . ?
C42C C40C C41C C36C 179.8(5) . . . . ?
N10C N9C C42C C40C 178.3(4) . . . . ?
Gd1C N9C C42C C40C -6.5(7) . . . . ?
C39C C40C C42C N9C -177.1(5) . . . . ?
C41C C40C C42C N9C 2.8(8) . . . . ?
Gd1C O13C C43C N10C 6.4(8) . . . . ?
Gd1C O13C C43C N11C -171.7(4) . . . . ?
N9C N10C C43C O13C 0.7(8) . . . . ?
Mn2C N10C C43C O13C -169.5(5) . . . . ?
N9C N10C C43C N11C 178.9(5) . . . . ?
Mn2C N10C C43C N11C 8.7(6) . . . . ?
N12C N11C C43C O13C -166.5(5) . . . . ?
N12C N11C C43C N10C 15.2(7) . . . . ?
N11C N12C C44C C45C -171.7(5) . . . . ?
Mn2C N12C C44C C45C 17.4(8) . . . . ?
N12C C44C C45C C50C 4.8(8) . . . . ?
N12C C44C C45C C46C 176.1(5) . . . . ?
C50C C45C C46C C47C -1.1(8) . . . . ?
C44C C45C C46C C47C -172.8(5) . . . . ?
C45C C46C C47C C48C 1.4(9) . . . . ?
C46C C47C C48C C49C -0.6(8) . . . . ?
C47C C48C C49C O15C 178.0(5) . . . . ?
C47C C48C C49C C50C -0.4(8) . . . . ?
C51C O15C C49C C48C 19.5(7) . . . . ?
Gd2C O15C C49C C48C -159.2(4) 2_777 . . . ?
C51C O15C C49C C50C -162.0(5) . . . . ?
Gd2C O15C C49C C50C 19.3(5) 2_777 . . . ?
Mn2C O14C C50C C49C 167.0(3) . . . . ?
Gd2C O14C C50C C49C -22.7(5) 2_777 . . . ?
Mn2C O14C C50C C45C -15.4(7) . . . . ?
Gd2C O14C C50C C45C 155.0(3) 2_777 . . . ?
C48C C49C C50C O14C 178.4(4) . . . . ?
O15C C49C C50C O14C -0.1(6) . . . . ?
C48C C49C C50C C45C 0.6(7) . . . . ?
O15C C49C C50C C45C -177.9(4) . . . . ?
C46C C45C C50C O14C -177.6(4) . . . . ?
C44C C45C C50C O14C -6.4(7) . . . . ?
C46C C45C C50C C49C 0.1(7) . . . . ?
C44C C45C C50C C49C 171.3(5) . . . . ?
